data_7241365
loop_
_publ_author_name
'Brown, John T.'
'Zeller, Matthias'
'Rosokha, Sergiy V.'

_publ_section_title
;
 Effects of structural variations on \p-dimer formation: long-distance
 multicenter bonding of cation-radicals of tetrathiafulvalene analogues.
;
_journal_issue 43
_journal_name_full 'Physical chemistry chemical physics : PCCP'
_journal_page_first 25054
_journal_page_last 25065
_journal_paper_doi 10.1039/d0cp04891g
_journal_volume 22
_journal_year 2020
_chemical_formula_moiety 'C13 H36 B11, C10 H8 S8'
_chemical_formula_sum 'C23 H44 B11 S8'
_chemical_formula_weight 695.97
_space_group_crystal_system triclinic
_space_group_IT_number 2
_space_group_name_Hall '-P 1'
_space_group_name_H-M_alt 'P -1'
_atom_sites_solution_hydrogens geom
_atom_sites_solution_primary direct
_atom_sites_solution_secondary difmap
_audit_creation_method SHELXL-2018/3
_audit_update_record
;
2020-06-22 deposited with the CCDC.	2020-10-06 downloaded from the CCDC.
;
_cell_angle_alpha 111.6576(14)
_cell_angle_beta 101.2680(14)
_cell_angle_gamma 94.4328(15)
_cell_formula_units_Z 4
_cell_length_a 14.9617(7)
_cell_length_b 15.7799(7)
_cell_length_c 17.0816(8)
_cell_measurement_reflns_used 9653
_cell_measurement_temperature 150(2)
_cell_measurement_theta_max 79.7185
_cell_measurement_theta_min 3.2669
_cell_volume 3626.2(3)
_computing_cell_refinement 'SAINT V8.37A (Bruker, 2016)'
_computing_data_collection 'Apex3 v2017.3-0 (Bruker, 2016)'
_computing_data_reduction 'SAINT V8.37A (Bruker, 2016)'
_computing_structure_refinement
;  
SHELXL-2018/3 (Sheldrick, 2015, 2018), 
SHELXLE Rev924 (H\"ubschle et al., 2011)
;
_computing_structure_solution 'SHELXS-97 (Sheldrick, 2008)'
_diffrn_ambient_temperature 150(2)
_diffrn_measured_fraction_theta_full 0.966
_diffrn_measured_fraction_theta_max 0.895
_diffrn_measurement_device_type 'Bruker AXS D8 Quest CMOS diffractometer'
_diffrn_measurement_method 'omega and phi scans'
_diffrn_radiation_monochromator 'laterally graded multilayer (Goebel) mirror'
_diffrn_radiation_type CuK\a
_diffrn_radiation_wavelength 1.54178
_diffrn_reflns_av_R_equivalents 0.0538
_diffrn_reflns_av_unetI/netI 0.0523
_diffrn_reflns_Laue_measured_fraction_full 0.966
_diffrn_reflns_Laue_measured_fraction_max 0.895
_diffrn_reflns_limit_h_max 18
_diffrn_reflns_limit_h_min -19
_diffrn_reflns_limit_k_max 18
_diffrn_reflns_limit_k_min -19
_diffrn_reflns_limit_l_max 21
_diffrn_reflns_limit_l_min 0
_diffrn_reflns_number 61897
_diffrn_reflns_point_group_measured_fraction_full 0.966
_diffrn_reflns_point_group_measured_fraction_max 0.895
_diffrn_reflns_theta_full 67.679
_diffrn_reflns_theta_max 80.434
_diffrn_reflns_theta_min 2.868
_diffrn_source 'I-mu-S microsource X-ray tube'
_exptl_absorpt_coefficient_mu 4.667
_exptl_absorpt_correction_T_max 0.754327
_exptl_absorpt_correction_T_min 0.356252
_exptl_absorpt_correction_type multi-scan
_exptl_absorpt_process_details
;
TWINABS 2012/1: Krause, L., Herbst-Irmer, R., Sheldrick G.M. & Stalke D.
(2015). J. Appl. Cryst. 48 3-10.
;
_exptl_crystal_colour black
_exptl_crystal_density_diffrn 1.275
_exptl_crystal_description plate
_exptl_crystal_F_000 1460
_exptl_crystal_size_max 0.330
_exptl_crystal_size_mid 0.280
_exptl_crystal_size_min 0.110
_refine_diff_density_max 1.205
_refine_diff_density_min -0.626
_refine_diff_density_rms 0.070
_refine_ls_extinction_method none
_refine_ls_goodness_of_fit_ref 1.061
_refine_ls_hydrogen_treatment constr
_refine_ls_matrix_type full
_refine_ls_number_parameters 784
_refine_ls_number_reflns 26183
_refine_ls_number_restraints 0
_refine_ls_restrained_S_all 1.061
_refine_ls_R_factor_all 0.0544
_refine_ls_R_factor_gt 0.0506
_refine_ls_shift/su_max 0.003
_refine_ls_shift/su_mean 0.000
_refine_ls_structure_factor_coef Fsqd
_refine_ls_weighting_details 'w=1/[\s^2^(Fo^2^)+(0.0717P)^2^+1.8922P] where P=(Fo^2^+2Fc^2^)/3'
_refine_ls_weighting_scheme calc
_refine_ls_wR_factor_gt 0.1445
_refine_ls_wR_factor_ref 0.1476
_reflns_Friedel_coverage 0.000
_reflns_number_gt 23382
_reflns_number_total 26183
_reflns_threshold_expression 'I > 2\s(I)'
_cod_data_source_file d0cp04891g2.cif
_cod_data_source_block RS71_0m
_cod_depositor_comments 'Adding full bibliography for 7241361--7241370.cif.'
_cod_database_code 7241365
_shelx_shelxl_version_number 2018/3
_shelx_space_group_comment
;
The symmetry employed for this shelxl refinement is uniquely defined
by the following loop, which should always be used as a source of
symmetry information in preference to the above space-group names.
They are only intended as comments.
;
_shelx_estimated_absorpt_t_min 0.308
_shelx_estimated_absorpt_t_max 0.628

loop_
_space_group_symop_operation_xyz
'x, y, z'
'-x, -y, -z'

loop_
_atom_site_label
_atom_site_type_symbol
_atom_site_fract_x
_atom_site_fract_y
_atom_site_fract_z
_atom_site_U_iso_or_equiv
_atom_site_adp_type
_atom_site_occupancy
_atom_site_site_symmetry_order
_atom_site_calc_flag
_atom_site_refinement_flags_posn
_atom_site_refinement_flags_adp
_atom_site_refinement_flags_occupancy
_atom_site_disorder_assembly
_atom_site_disorder_group
C1 C 0.52813(16) 0.49223(17) 0.41153(15) 0.0243(5) Uani 1 1 d . . . . .
C2 C 0.39056(18) 0.53570(19) 0.32694(17) 0.0301(6) Uani 1 1 d . . . . .
C3 C 0.45104(18) 0.61609(18) 0.37320(17) 0.0277(5) Uani 1 1 d . . . . .
C4 C 0.2651(2) 0.6350(2) 0.2776(2) 0.0420(7) Uani 1 1 d . . . . .
H4A H 0.213294 0.634085 0.231152 0.050 Uiso 1 1 calc R U . . .
H4AB H 0.247382 0.662165 0.333431 0.050 Uiso 1 1 calc R U . . .
C5 C 0.3493(2) 0.6962(2) 0.2801(2) 0.0437(7) Uani 1 1 d . . . . .
H5A H 0.330698 0.753639 0.276051 0.052 Uiso 1 1 calc R U . . .
H5AB H 0.373516 0.664148 0.228784 0.052 Uiso 1 1 calc R U . . .
C6 C 0.59304(16) 0.44347(17) 0.43809(15) 0.0233(5) Uani 1 1 d . . . . .
C7 C 0.67690(17) 0.31663(18) 0.46166(16) 0.0265(5) Uani 1 1 d . . . . .
C8 C 0.73891(17) 0.39606(18) 0.50495(16) 0.0263(5) Uani 1 1 d . . . . .
C9 C 0.8178(2) 0.2248(2) 0.4394(2) 0.0382(6) Uani 1 1 d . . . . .
H9A H 0.841245 0.165226 0.423682 0.046 Uiso 1 1 calc R U . . .
H9AB H 0.817652 0.246152 0.391739 0.046 Uiso 1 1 calc R U . . .
C10 C 0.8814(2) 0.2945(2) 0.5215(3) 0.0545(9) Uani 1 1 d . . . . .
H10A H 0.944628 0.298510 0.512208 0.065 Uiso 1 1 calc R U . . .
H10B H 0.882586 0.271115 0.568002 0.065 Uiso 1 1 calc R U . . .
C11 C 0.43092(18) 0.07262(19) 0.09366(17) 0.0289(5) Uani 1 1 d . . . . .
C12 C 0.30224(18) 0.12800(19) 0.01045(17) 0.0290(5) Uani 1 1 d . . . . .
C13 C 0.35317(18) 0.20547(19) 0.07571(17) 0.0297(5) Uani 1 1 d . . . . .
C14 C 0.1755(2) 0.2326(2) -0.0335(2) 0.0494(8) Uani 1 1 d . . . . .
H14A H 0.206029 0.265054 -0.063374 0.059 Uiso 1 1 calc R U . . .
H14B H 0.108004 0.229018 -0.053039 0.059 Uiso 1 1 calc R U . . .
C15 C 0.2050(2) 0.2891(2) 0.0629(2) 0.0407(7) Uani 1 1 d . . . . .
H15A H 0.180639 0.253934 0.093769 0.049 Uiso 1 1 calc R U . . .
H15B H 0.178177 0.346801 0.076355 0.049 Uiso 1 1 calc R U . . .
C16 C 0.48936(18) 0.01994(19) 0.12227(17) 0.0286(5) Uani 1 1 d . . . . .
C17 C 0.56500(19) -0.11117(19) 0.14795(18) 0.0317(6) Uani 1 1 d . . . . .
C18 C 0.61488(19) -0.0320(2) 0.21231(19) 0.0340(6) Uani 1 1 d . . . . .
C19 C 0.6452(2) -0.2054(2) 0.2385(2) 0.0383(6) Uani 1 1 d . . . . .
H19A H 0.605317 -0.184789 0.279671 0.046 Uiso 1 1 calc R U . . .
H19B H 0.662461 -0.264677 0.238722 0.046 Uiso 1 1 calc R U . . .
C20 C 0.7318(2) -0.1343(2) 0.2694(2) 0.0366(6) Uani 1 1 d . . . . .
H20A H 0.766112 -0.149052 0.223319 0.044 Uiso 1 1 calc R U . . .
H20B H 0.771735 -0.138353 0.321049 0.044 Uiso 1 1 calc R U . . .
C21 C 0.2039(3) 0.2708(2) 0.3966(3) 0.0586(10) Uani 1 1 d . . . . .
H21A H 0.254513 0.292516 0.376331 0.088 Uiso 1 1 calc R U . . .
H21B H 0.217648 0.300014 0.460135 0.088 Uiso 1 1 calc R U . . .
H21C H 0.146313 0.287269 0.372009 0.088 Uiso 1 1 calc R U . . .
C22 C 0.1997(3) 0.1284(3) 0.1870(3) 0.0616(10) Uani 1 1 d . . . . .
H22A H 0.216282 0.081955 0.137742 0.092 Uiso 1 1 calc R U . . .
H22B H 0.247293 0.183720 0.212337 0.092 Uiso 1 1 calc R U . . .
H22C H 0.140101 0.144711 0.166979 0.092 Uiso 1 1 calc R U . . .
C23 C 0.3863(2) 0.1506(2) 0.3554(2) 0.0493(8) Uani 1 1 d . . . . .
H23A H 0.420146 0.106416 0.320634 0.074 Uiso 1 1 calc R U . . .
H23B H 0.420069 0.175851 0.416557 0.074 Uiso 1 1 calc R U . . .
H23C H 0.380374 0.200918 0.335178 0.074 Uiso 1 1 calc R U . . .
C24 C 0.2947(3) -0.0651(3) 0.1927(3) 0.0604(10) Uani 1 1 d . . . . .
H24A H 0.281770 -0.131574 0.178885 0.091 Uiso 1 1 calc R U . . .
H24B H 0.361115 -0.042849 0.217141 0.091 Uiso 1 1 calc R U . . .
H24C H 0.275305 -0.053850 0.139687 0.091 Uiso 1 1 calc R U . . .
C25 C 0.3548(2) -0.0416(3) 0.4080(3) 0.0569(9) Uani 1 1 d . . . . .
H25A H 0.331362 -0.095161 0.418503 0.085 Uiso 1 1 calc R U . . .
H25B H 0.392990 0.005534 0.462478 0.085 Uiso 1 1 calc R U . . .
H25C H 0.392044 -0.060724 0.365190 0.085 Uiso 1 1 calc R U . . .
C26 C 0.2990(3) 0.1668(3) 0.5338(2) 0.0571(10) Uani 1 1 d . . . . .
H26A H 0.355272 0.202404 0.533126 0.086 Uiso 1 1 calc R U . . .
H26B H 0.315727 0.124915 0.562694 0.086 Uiso 1 1 calc R U . . .
H26C H 0.261606 0.209170 0.565408 0.086 Uiso 1 1 calc R U . . .
C27 C 0.1463(2) -0.1814(2) 0.2677(3) 0.0475(8) Uani 1 1 d . . . . .
H27A H 0.079670 -0.203743 0.251194 0.071 Uiso 1 1 calc R U . . .
H27B H 0.175725 -0.199324 0.314498 0.071 Uiso 1 1 calc R U . . .
H27C H 0.172424 -0.208596 0.217426 0.071 Uiso 1 1 calc R U . . .
C28 C 0.1518(3) -0.0393(3) 0.4786(2) 0.0515(9) Uani 1 1 d . . . . .
H28A H 0.110864 -0.099165 0.449307 0.077 Uiso 1 1 calc R U . . .
H28B H 0.124304 0.003255 0.521799 0.077 Uiso 1 1 calc R U . . .
H28C H 0.211882 -0.047499 0.507481 0.077 Uiso 1 1 calc R U . . .
C29 C 0.0611(3) 0.1553(3) 0.4705(3) 0.0684(12) Uani 1 1 d . . . . .
H29A H 0.078225 0.221940 0.487239 0.103 Uiso 1 1 calc R U . . .
H29B H 0.074029 0.141044 0.522362 0.103 Uiso 1 1 calc R U . . .
H29C H -0.004924 0.136416 0.442079 0.103 Uiso 1 1 calc R U . . .
C30 C 0.0066(3) 0.1261(3) 0.2615(4) 0.0800(14) Uani 1 1 d . . . . .
H30A H 0.008462 0.124885 0.204020 0.120 Uiso 1 1 calc R U . A 1
H30B H 0.008189 0.189865 0.301363 0.120 Uiso 1 1 calc R U . A 1
H30C H -0.050311 0.087681 0.257018 0.120 Uiso 1 1 calc R U . A 1
C31 C 0.0604(3) -0.0731(3) 0.1366(3) 0.0630(10) Uani 1 1 d . . . . .
H31A H 0.095336 -0.066215 0.095776 0.095 Uiso 1 1 calc R U . B 1
H31B H 0.001987 -0.049808 0.127567 0.095 Uiso 1 1 calc R U . B 1
H31C H 0.047512 -0.138539 0.126730 0.095 Uiso 1 1 calc R U . B 1
C32 C -0.0294(2) -0.0578(2) 0.3067(3) 0.0478(8) Uani 1 1 d . . . . .
H32A H -0.052555 -0.099528 0.245569 0.072 Uiso 1 1 calc R U . . .
H32B H -0.069476 -0.010998 0.322114 0.072 Uiso 1 1 calc R U . . .
H32C H -0.029230 -0.093292 0.343242 0.072 Uiso 1 1 calc R U . . .
C33 C 0.8507(2) 0.6698(2) 0.2274(3) 0.0502(8) Uani 1 1 d . . . . .
H33A H 0.812280 0.693051 0.188845 0.075 Uiso 1 1 calc R U . . .
H33B H 0.915991 0.687455 0.230710 0.075 Uiso 1 1 calc R U . . .
H33C H 0.839256 0.696545 0.285506 0.075 Uiso 1 1 calc R U . . .
C34 C 0.8697(3) 0.5291(3) 0.0204(3) 0.0566(10) Uani 1 1 d . . . . .
H34A H 0.908284 0.488798 -0.011695 0.085 Uiso 1 1 calc R U . . .
H34B H 0.905421 0.591216 0.053847 0.085 Uiso 1 1 calc R U . . .
H34C H 0.815462 0.532146 -0.020657 0.085 Uiso 1 1 calc R U . . .
C35 C 1.0210(2) 0.5329(3) 0.2025(3) 0.0554(9) Uani 1 1 d . . . . .
H35A H 1.033201 0.555626 0.158757 0.083 Uiso 1 1 calc R U . . .
H35B H 1.058416 0.484875 0.203658 0.083 Uiso 1 1 calc R U . . .
H35C H 1.037107 0.584147 0.259667 0.083 Uiso 1 1 calc R U . . .
C36 C 0.9333(3) 0.3303(3) 0.0329(3) 0.0563(9) Uani 1 1 d . . . . .
H36A H 0.910951 0.263779 0.011092 0.084 Uiso 1 1 calc R U . C 1
H36B H 0.996504 0.344515 0.068802 0.084 Uiso 1 1 calc R U . C 1
H36C H 0.932627 0.348443 -0.016253 0.084 Uiso 1 1 calc R U . C 1
C37 C 0.9483(3) 0.3424(3) 0.2347(3) 0.0683(12) Uani 1 1 d . . . . .
H37A H 0.935058 0.275805 0.199526 0.102 Uiso 1 1 calc R U . D 1
H37B H 0.943727 0.353620 0.294033 0.102 Uiso 1 1 calc R U . D 1
H37C H 1.010808 0.367169 0.235693 0.102 Uiso 1 1 calc R U . D 1
C38 C 0.8967(3) 0.5479(3) 0.3598(2) 0.0593(10) Uani 1 1 d . . . . .
H38A H 0.939695 0.510625 0.377237 0.089 Uiso 1 1 calc R U . . .
H38B H 0.848475 0.554642 0.392062 0.089 Uiso 1 1 calc R U . . .
H38C H 0.930414 0.609088 0.372528 0.089 Uiso 1 1 calc R U . . .
C39 C 0.7618(3) 0.2160(2) 0.0761(2) 0.0518(8) Uani 1 1 d . . . . .
H39A H 0.750098 0.189932 0.012659 0.078 Uiso 1 1 calc R U . . .
H39B H 0.708020 0.195514 0.093332 0.078 Uiso 1 1 calc R U . . .
H39C H 0.816228 0.194950 0.100602 0.078 Uiso 1 1 calc R U . . .
C40 C 0.7344(3) 0.3479(3) 0.2763(2) 0.0558(9) Uani 1 1 d . . . . .
H40A H 0.670621 0.355884 0.278904 0.084 Uiso 1 1 calc R U . . .
H40B H 0.774887 0.376935 0.334900 0.084 Uiso 1 1 calc R U . . .
H40C H 0.738043 0.281854 0.251924 0.084 Uiso 1 1 calc R U . . .
C41 C 0.5826(2) 0.3491(3) 0.0944(3) 0.0539(9) Uani 1 1 d . . . . .
H41A H 0.547925 0.372638 0.054097 0.081 Uiso 1 1 calc R U . . .
H41B H 0.558154 0.365520 0.146401 0.081 Uiso 1 1 calc R U . . .
H41C H 0.576194 0.281679 0.066225 0.081 Uiso 1 1 calc R U . . .
C42 C 0.6692(2) 0.5534(2) 0.2724(2) 0.0483(8) Uani 1 1 d . . . . .
H42A H 0.615888 0.564823 0.236318 0.072 Uiso 1 1 calc R U . . .
H42B H 0.704282 0.612387 0.316249 0.072 Uiso 1 1 calc R U . . .
H42C H 0.647622 0.515170 0.301214 0.072 Uiso 1 1 calc R U . . .
C43 C 0.7097(3) 0.3357(3) -0.0578(2) 0.0562(9) Uani 1 1 d . . . . .
H43A H 0.663972 0.370211 -0.076067 0.084 Uiso 1 1 calc R U . . .
H43B H 0.679525 0.273072 -0.070778 0.084 Uiso 1 1 calc R U . . .
H43C H 0.758472 0.332382 -0.089174 0.084 Uiso 1 1 calc R U . . .
C44 C 0.6534(2) 0.5446(3) 0.0621(2) 0.0507(8) Uani 1 1 d . . . . .
H44A H 0.624536 0.502870 0.001851 0.076 Uiso 1 1 calc R U . . .
H44B H 0.685774 0.601556 0.063069 0.076 Uiso 1 1 calc R U . . .
H44C H 0.605659 0.559574 0.094669 0.076 Uiso 1 1 calc R U . . .
B1 B 0.1930(2) 0.1613(2) 0.3664(2) 0.0346(7) Uani 1 1 d . . . . .
B2 B 0.1925(2) 0.0875(2) 0.2582(2) 0.0365(7) Uani 1 1 d . . . . .
B3 B 0.2857(2) 0.0991(2) 0.3453(2) 0.0316(6) Uani 1 1 d . . . . .
B4 B 0.2392(2) -0.0116(2) 0.2618(2) 0.0333(7) Uani 1 1 d . . . . .
B5 B 0.2689(2) 0.0008(2) 0.3717(2) 0.0325(6) Uani 1 1 d . . . . .
B6 B 0.2408(2) 0.1078(2) 0.4361(2) 0.0327(6) Uani 1 1 d . . . . .
B7 B 0.1645(2) -0.0710(2) 0.3006(2) 0.0279(6) Uani 1 1 d . . . . .
B8 B 0.1655(2) 0.0026(2) 0.4084(2) 0.0299(6) Uani 1 1 d . . . . .
B9 B 0.1192(2) 0.1013(2) 0.4055(2) 0.0353(7) Uani 1 1 d . . . . .
B10 B 0.0927(2) 0.0875(2) 0.2969(2) 0.0404(8) Uani 0.39(3) 1 d . . P E 1
C46 C 0.1187(2) -0.0163(2) 0.2325(2) 0.0357(7) Uani 0.39(3) 1 d . . P E 1
B11 B 0.1187(2) -0.0163(2) 0.2325(2) 0.0357(7) Uani 0.61(3) 1 d . . P E 2
C45 C 0.0927(2) 0.0875(2) 0.2969(2) 0.0404(8) Uani 0.61(3) 1 d . . P E 2
B12 B 0.0728(2) -0.0084(2) 0.3217(2) 0.0288(6) Uani 1 1 d . . . . .
B13 B 0.8254(2) 0.5598(2) 0.1901(2) 0.0312(6) Uani 1 1 d . . . . .
B14 B 0.8369(2) 0.4883(2) 0.0849(2) 0.0323(6) Uani 1 1 d . . . . .
B15 B 0.9143(2) 0.4908(2) 0.1788(2) 0.0346(7) Uani 1 1 d . . . . .
B16 B 0.8687(2) 0.3851(2) 0.0890(2) 0.0356(7) Uani 0.59(3) 1 d . . P F 1
C48 C 0.8765(2) 0.3916(2) 0.1943(2) 0.0389(7) Uani 0.59(3) 1 d . . P F 1
B17 B 0.8765(2) 0.3916(2) 0.1943(2) 0.0389(7) Uani 0.41(3) 1 d . . P F 2
C47 C 0.8687(2) 0.3851(2) 0.0890(2) 0.0356(7) Uani 0.41(3) 1 d . . P F 2
B18 B 0.8505(2) 0.4979(2) 0.2581(2) 0.0333(7) Uani 1 1 d . . . . .
B19 B 0.7796(2) 0.3257(2) 0.1114(2) 0.0329(7) Uani 1 1 d . . . . .
B20 B 0.7667(2) 0.3955(2) 0.21605(19) 0.0318(6) Uani 1 1 d . . . . .
B21 B 0.6898(2) 0.3940(2) 0.1215(2) 0.0310(6) Uani 1 1 d . . . . .
B22 B 0.7339(2) 0.5007(2) 0.21273(19) 0.0283(6) Uani 1 1 d . . . . .
B23 B 0.7536(2) 0.3869(2) 0.04374(19) 0.0317(6) Uani 1 1 d . . . . .
B24 B 0.7257(2) 0.4952(2) 0.1056(2) 0.0308(6) Uani 1 1 d . . . . .
S1 S 0.42339(4) 0.43694(4) 0.33994(4) 0.02810(14) Uani 1 1 d . . . . .
S2 S 0.55252(4) 0.60943(4) 0.43933(4) 0.02460(13) Uani 1 1 d . . . . .
S3 S 0.28159(5) 0.51730(5) 0.25859(5) 0.0443(2) Uani 1 1 d . . . . .
S4 S 0.44027(5) 0.72648(5) 0.37682(5) 0.03617(17) Uani 1 1 d . . . . .
S5 S 0.56980(4) 0.32606(4) 0.40807(4) 0.02459(13) Uani 1 1 d . . . . .
S6 S 0.70198(4) 0.49627(4) 0.50094(4) 0.02590(14) Uani 1 1 d . . . . .
S7 S 0.70071(5) 0.20687(5) 0.45049(5) 0.03538(16) Uani 1 1 d . . . . .
S8 S 0.85335(5) 0.41026(5) 0.55980(5) 0.04070(18) Uani 1 1 d . . . . .
S9 S 0.33632(5) 0.02368(5) 0.00633(4) 0.03077(15) Uani 1 1 d . . . . .
S10 S 0.44524(5) 0.19057(5) 0.14654(5) 0.03283(16) Uani 1 1 d . . . . .
S11 S 0.20191(5) 0.11594(5) -0.06672(5) 0.04187(18) Uani 1 1 d . . . . .
S12 S 0.32986(5) 0.31809(5) 0.10156(5) 0.03983(18) Uani 1 1 d . . . . .
S13 S 0.47273(4) -0.09860(5) 0.07583(4) 0.02929(14) Uani 1 1 d . . . . .
S14 S 0.58053(5) 0.07123(5) 0.21302(5) 0.03516(16) Uani 1 1 d . . . . .
S15 S 0.58019(6) -0.22443(5) 0.13080(5) 0.04279(19) Uani 1 1 d . . . . .
S16 S 0.70894(6) -0.01786(6) 0.29692(6) 0.0537(2) Uani 1 1 d . . . . .

loop_
_atom_site_aniso_label
_atom_site_aniso_U_11
_atom_site_aniso_U_22
_atom_site_aniso_U_33
_atom_site_aniso_U_23
_atom_site_aniso_U_13
_atom_site_aniso_U_12
C1 0.0202(11) 0.0258(13) 0.0263(11) 0.0099(10) 0.0044(9) 0.0056(9)
C2 0.0263(13) 0.0283(14) 0.0312(13) 0.0086(11) 0.0006(10) 0.0110(10)
C3 0.0260(12) 0.0276(13) 0.0299(12) 0.0117(10) 0.0044(10) 0.0099(10)
C4 0.0331(15) 0.0380(17) 0.0534(18) 0.0200(14) -0.0010(13) 0.0156(13)
C5 0.0410(17) 0.0487(19) 0.0458(17) 0.0256(15) 0.0031(13) 0.0164(14)
C6 0.0212(11) 0.0241(12) 0.0255(11) 0.0104(10) 0.0053(9) 0.0057(9)
C7 0.0250(12) 0.0253(13) 0.0288(12) 0.0111(10) 0.0036(10) 0.0061(10)
C8 0.0234(12) 0.0251(13) 0.0299(12) 0.0111(10) 0.0029(10) 0.0079(10)
C9 0.0325(14) 0.0319(15) 0.0481(16) 0.0128(13) 0.0097(13) 0.0096(12)
C10 0.0354(17) 0.0363(18) 0.074(2) 0.0106(17) -0.0068(16) 0.0138(14)
C11 0.0258(12) 0.0318(14) 0.0337(13) 0.0166(11) 0.0091(10) 0.0070(10)
C12 0.0282(13) 0.0330(14) 0.0309(13) 0.0184(11) 0.0058(10) 0.0079(11)
C13 0.0276(13) 0.0308(14) 0.0330(13) 0.0170(11) 0.0033(10) 0.0048(10)
C14 0.0476(19) 0.0405(18) 0.0539(19) 0.0225(16) -0.0102(15) 0.0086(15)
C15 0.0365(15) 0.0401(17) 0.0491(17) 0.0222(14) 0.0061(13) 0.0131(13)
C16 0.0238(12) 0.0322(14) 0.0320(13) 0.0145(11) 0.0068(10) 0.0068(10)
C17 0.0288(13) 0.0295(14) 0.0348(13) 0.0117(11) 0.0029(11) 0.0101(11)
C18 0.0285(13) 0.0326(15) 0.0389(14) 0.0142(12) 0.0010(11) 0.0105(11)
C19 0.0341(15) 0.0402(17) 0.0416(15) 0.0194(13) 0.0034(12) 0.0091(12)
C20 0.0340(15) 0.0323(15) 0.0422(15) 0.0154(13) 0.0022(12) 0.0123(12)
C21 0.065(2) 0.0273(17) 0.086(3) 0.0205(18) 0.026(2) 0.0059(15)
C22 0.076(3) 0.066(3) 0.053(2) 0.039(2) 0.0122(19) -0.001(2)
C23 0.0397(17) 0.050(2) 0.056(2) 0.0179(16) 0.0176(15) -0.0092(14)
C24 0.069(2) 0.050(2) 0.061(2) 0.0069(18) 0.043(2) 0.0063(18)
C25 0.0322(16) 0.058(2) 0.081(3) 0.035(2) -0.0002(17) 0.0093(15)
C26 0.063(2) 0.059(2) 0.0319(16) 0.0080(15) 0.0033(15) -0.0198(18)
C27 0.0420(17) 0.0266(16) 0.073(2) 0.0151(15) 0.0188(16) 0.0087(13)
C28 0.055(2) 0.060(2) 0.0445(17) 0.0313(17) 0.0092(15) -0.0075(17)
C29 0.062(2) 0.045(2) 0.095(3) 0.006(2) 0.053(2) 0.0095(18)
C30 0.073(3) 0.060(3) 0.115(4) 0.055(3) -0.001(3) 0.016(2)
C31 0.053(2) 0.070(3) 0.052(2) 0.022(2) -0.0094(17) -0.0111(19)
C32 0.0305(15) 0.0420(18) 0.071(2) 0.0202(17) 0.0172(15) 0.0039(13)
C33 0.0442(18) 0.0291(17) 0.075(2) 0.0152(16) 0.0196(17) 0.0035(13)
C34 0.062(2) 0.061(2) 0.075(2) 0.044(2) 0.042(2) 0.0219(19)
C35 0.0282(16) 0.059(2) 0.070(2) 0.0193(19) 0.0053(15) 0.0044(15)
C36 0.059(2) 0.058(2) 0.060(2) 0.0230(18) 0.0283(18) 0.0221(18)
C37 0.073(3) 0.060(3) 0.074(3) 0.032(2) 0.007(2) 0.028(2)
C38 0.061(2) 0.059(2) 0.0374(17) 0.0079(16) -0.0094(16) 0.0039(18)
C39 0.070(2) 0.0283(17) 0.0519(19) 0.0096(14) 0.0154(17) 0.0076(15)
C40 0.089(3) 0.047(2) 0.0445(18) 0.0262(16) 0.0290(19) 0.0118(19)
C41 0.0390(18) 0.050(2) 0.062(2) 0.0146(17) 0.0073(16) -0.0104(15)
C42 0.0512(19) 0.0432(18) 0.0553(19) 0.0141(15) 0.0317(16) 0.0138(15)
C43 0.070(2) 0.058(2) 0.0309(15) 0.0096(15) 0.0049(15) 0.0122(19)
C44 0.0476(19) 0.056(2) 0.056(2) 0.0313(17) 0.0055(16) 0.0187(16)
B1 0.0360(16) 0.0232(16) 0.0446(17) 0.0117(13) 0.0143(14) 0.0025(12)
B2 0.0416(18) 0.0349(18) 0.0353(16) 0.0181(14) 0.0082(14) -0.0005(14)
B3 0.0297(15) 0.0290(16) 0.0349(15) 0.0106(13) 0.0108(12) -0.0008(12)
B4 0.0334(16) 0.0294(16) 0.0350(15) 0.0073(13) 0.0157(13) 0.0021(12)
B5 0.0239(14) 0.0333(17) 0.0406(16) 0.0152(14) 0.0080(12) 0.0022(12)
B6 0.0333(16) 0.0299(16) 0.0306(14) 0.0086(13) 0.0085(12) -0.0037(12)
B7 0.0248(14) 0.0225(15) 0.0369(15) 0.0112(12) 0.0092(12) 0.0046(11)
B8 0.0293(15) 0.0304(16) 0.0323(14) 0.0141(13) 0.0105(12) 0.0004(12)
B9 0.0329(16) 0.0280(16) 0.0459(18) 0.0103(14) 0.0191(14) 0.0068(13)
B10 0.0377(17) 0.0340(17) 0.0537(19) 0.0246(15) 0.0055(14) 0.0058(13)
C46 0.0319(15) 0.0356(17) 0.0367(16) 0.0157(13) 0.0015(12) -0.0020(12)
B11 0.0319(15) 0.0356(17) 0.0367(16) 0.0157(13) 0.0015(12) -0.0020(12)
C45 0.0377(17) 0.0340(17) 0.0537(19) 0.0246(15) 0.0055(14) 0.0058(13)
B12 0.0232(13) 0.0251(15) 0.0401(15) 0.0133(12) 0.0099(12) 0.0068(11)
B13 0.0267(14) 0.0261(16) 0.0408(16) 0.0128(13) 0.0087(12) 0.0045(12)
B14 0.0317(15) 0.0334(17) 0.0421(16) 0.0216(14) 0.0169(13) 0.0099(13)
B15 0.0269(15) 0.0303(16) 0.0444(17) 0.0140(14) 0.0050(13) 0.0062(12)
B16 0.0383(17) 0.0354(17) 0.0382(16) 0.0170(13) 0.0139(13) 0.0107(13)
C48 0.0414(17) 0.0348(17) 0.0423(17) 0.0166(14) 0.0091(13) 0.0115(13)
B17 0.0414(17) 0.0348(17) 0.0423(17) 0.0166(14) 0.0091(13) 0.0115(13)
C47 0.0383(17) 0.0354(17) 0.0382(16) 0.0170(13) 0.0139(13) 0.0107(13)
B18 0.0319(15) 0.0295(16) 0.0304(15) 0.0070(13) -0.0009(12) 0.0041(12)
B19 0.0434(18) 0.0257(16) 0.0316(15) 0.0118(13) 0.0122(13) 0.0063(13)
B20 0.0424(17) 0.0273(16) 0.0273(14) 0.0119(12) 0.0100(12) 0.0048(13)
B21 0.0323(15) 0.0293(16) 0.0296(14) 0.0106(12) 0.0076(12) -0.0003(12)
B22 0.0294(14) 0.0268(15) 0.0292(14) 0.0096(12) 0.0105(11) 0.0056(11)
B23 0.0365(16) 0.0316(16) 0.0267(14) 0.0109(12) 0.0083(12) 0.0047(13)
B24 0.0313(15) 0.0306(16) 0.0345(15) 0.0162(13) 0.0099(12) 0.0069(12)
S1 0.0234(3) 0.0243(3) 0.0309(3) 0.0075(2) -0.0005(2) 0.0065(2)
S2 0.0213(3) 0.0234(3) 0.0303(3) 0.0119(2) 0.0053(2) 0.0061(2)
S3 0.0350(4) 0.0314(4) 0.0483(4) 0.0055(3) -0.0128(3) 0.0127(3)
S4 0.0378(4) 0.0279(4) 0.0422(4) 0.0162(3) 0.0014(3) 0.0108(3)
S5 0.0203(3) 0.0220(3) 0.0294(3) 0.0092(2) 0.0033(2) 0.0036(2)
S6 0.0212(3) 0.0207(3) 0.0333(3) 0.0101(2) 0.0018(2) 0.0039(2)
S7 0.0324(3) 0.0248(3) 0.0517(4) 0.0180(3) 0.0087(3) 0.0093(3)
S8 0.0275(3) 0.0306(4) 0.0485(4) 0.0070(3) -0.0099(3) 0.0079(3)
S9 0.0319(3) 0.0281(3) 0.0313(3) 0.0125(3) 0.0031(3) 0.0066(3)
S10 0.0291(3) 0.0290(4) 0.0369(3) 0.0145(3) -0.0023(3) 0.0039(3)
S11 0.0414(4) 0.0362(4) 0.0386(4) 0.0140(3) -0.0100(3) 0.0064(3)
S12 0.0371(4) 0.0278(4) 0.0488(4) 0.0159(3) -0.0043(3) 0.0057(3)
S13 0.0271(3) 0.0294(3) 0.0303(3) 0.0116(3) 0.0035(2) 0.0080(2)
S14 0.0303(3) 0.0279(3) 0.0411(4) 0.0116(3) -0.0022(3) 0.0075(3)
S15 0.0485(4) 0.0271(4) 0.0405(4) 0.0079(3) -0.0079(3) 0.0116(3)
S16 0.0489(5) 0.0306(4) 0.0562(5) 0.0044(3) -0.0212(4) 0.0133(3)

loop_
_atom_type_symbol
_atom_type_description
_atom_type_scat_dispersion_real
_atom_type_scat_dispersion_imag
_atom_type_scat_source
C C 0.0181 0.0091 'International Tables Vol C Tables 4.2.6.8 and 6.1.1.4'
H H 0.0000 0.0000 'International Tables Vol C Tables 4.2.6.8 and 6.1.1.4'
B B 0.0090 0.0039 'International Tables Vol C Tables 4.2.6.8 and 6.1.1.4'
S S 0.3331 0.5567 'International Tables Vol C Tables 4.2.6.8 and 6.1.1.4'

loop_
_geom_angle_atom_site_label_1
_geom_angle_atom_site_label_2
_geom_angle_atom_site_label_3
_geom_angle
_geom_angle_site_symmetry_1
_geom_angle_site_symmetry_3
_geom_angle_publ_flag
C6 C1 S2 121.93(19) . . ?
C6 C1 S1 121.8(2) . . ?
S2 C1 S1 115.98(14) . . ?
C3 C2 S3 129.1(2) . . ?
C3 C2 S1 116.48(19) . . ?
S3 C2 S1 114.41(16) . . ?
C2 C3 S4 128.7(2) . . ?
C2 C3 S2 116.5(2) . . ?
S4 C3 S2 114.76(15) . . ?
C5 C4 S3 114.1(2) . . ?
C5 C4 H4A 108.7 . . ?
S3 C4 H4A 108.7 . . ?
C5 C4 H4AB 108.7 . . ?
S3 C4 H4AB 108.7 . . ?
H4A C4 H4AB 107.6 . . ?
C4 C5 S4 113.4(2) . . ?
C4 C5 H5A 108.9 . . ?
S4 C5 H5A 108.9 . . ?
C4 C5 H5AB 108.9 . . ?
S4 C5 H5AB 108.9 . . ?
H5A C5 H5AB 107.7 . . ?
C1 C6 S5 122.0(2) . . ?
C1 C6 S6 122.3(2) . . ?
S5 C6 S6 115.67(13) . . ?
C8 C7 S5 116.60(19) . . ?
C8 C7 S7 124.66(19) . . ?
S5 C7 S7 118.58(15) . . ?
C7 C8 S6 116.48(19) . . ?
C7 C8 S8 128.5(2) . . ?
S6 C8 S8 114.97(15) . . ?
C10 C9 S7 112.3(2) . . ?
C10 C9 H9A 109.2 . . ?
S7 C9 H9A 109.2 . . ?
C10 C9 H9AB 109.2 . . ?
S7 C9 H9AB 109.2 . . ?
H9A C9 H9AB 107.9 . . ?
C9 C10 S8 116.4(2) . . ?
C9 C10 H10A 108.2 . . ?
S8 C10 H10A 108.2 . . ?
C9 C10 H10B 108.2 . . ?
S8 C10 H10B 108.2 . . ?
H10A C10 H10B 107.3 . . ?
C16 C11 S10 121.9(2) . . ?
C16 C11 S9 122.5(2) . . ?
S10 C11 S9 115.52(15) . . ?
C13 C12 S11 129.4(2) . . ?
C13 C12 S9 116.3(2) . . ?
S11 C12 S9 114.13(16) . . ?
C12 C13 S10 116.9(2) . . ?
C12 C13 S12 126.5(2) . . ?
S10 C13 S12 116.40(16) . . ?
C15 C14 S11 114.6(2) . . ?
C15 C14 H14A 108.6 . . ?
S11 C14 H14A 108.6 . . ?
C15 C14 H14B 108.6 . . ?
S11 C14 H14B 108.6 . . ?
H14A C14 H14B 107.6 . . ?
C14 C15 S12 111.9(2) . . ?
C14 C15 H15A 109.2 . . ?
S12 C15 H15A 109.2 . . ?
C14 C15 H15B 109.2 . . ?
S12 C15 H15B 109.2 . . ?
H15A C15 H15B 107.9 . . ?
C11 C16 S13 123.3(2) . . ?
C11 C16 S14 121.1(2) . . ?
S13 C16 S14 115.45(15) . . ?
C18 C17 S13 116.4(2) . . ?
C18 C17 S15 127.8(2) . . ?
S13 C17 S15 115.79(16) . . ?
C17 C18 S14 116.7(2) . . ?
C17 C18 S16 129.3(2) . . ?
S14 C18 S16 114.06(17) . . ?
C20 C19 S15 112.9(2) . . ?
C20 C19 H19A 109.0 . . ?
S15 C19 H19A 109.0 . . ?
C20 C19 H19B 109.0 . . ?
S15 C19 H19B 109.0 . . ?
H19A C19 H19B 107.8 . . ?
C19 C20 S16 113.3(2) . . ?
C19 C20 H20A 108.9 . . ?
S16 C20 H20A 108.9 . . ?
C19 C20 H20B 108.9 . . ?
S16 C20 H20B 108.9 . . ?
H20A C20 H20B 107.7 . . ?
B1 C21 H21A 109.5 . . ?
B1 C21 H21B 109.5 . . ?
H21A C21 H21B 109.5 . . ?
B1 C21 H21C 109.5 . . ?
H21A C21 H21C 109.5 . . ?
H21B C21 H21C 109.5 . . ?
B2 C22 H22A 109.5 . . ?
B2 C22 H22B 109.5 . . ?
H22A C22 H22B 109.5 . . ?
B2 C22 H22C 109.5 . . ?
H22A C22 H22C 109.5 . . ?
H22B C22 H22C 109.5 . . ?
B3 C23 H23A 109.5 . . ?
B3 C23 H23B 109.5 . . ?
H23A C23 H23B 109.5 . . ?
B3 C23 H23C 109.5 . . ?
H23A C23 H23C 109.5 . . ?
H23B C23 H23C 109.5 . . ?
B4 C24 H24A 109.5 . . ?
B4 C24 H24B 109.5 . . ?
H24A C24 H24B 109.5 . . ?
B4 C24 H24C 109.5 . . ?
H24A C24 H24C 109.5 . . ?
H24B C24 H24C 109.5 . . ?
B5 C25 H25A 109.5 . . ?
B5 C25 H25B 109.5 . . ?
H25A C25 H25B 109.5 . . ?
B5 C25 H25C 109.5 . . ?
H25A C25 H25C 109.5 . . ?
H25B C25 H25C 109.5 . . ?
B6 C26 H26A 109.5 . . ?
B6 C26 H26B 109.5 . . ?
H26A C26 H26B 109.5 . . ?
B6 C26 H26C 109.5 . . ?
H26A C26 H26C 109.5 . . ?
H26B C26 H26C 109.5 . . ?
B7 C27 H27A 109.5 . . ?
B7 C27 H27B 109.5 . . ?
H27A C27 H27B 109.5 . . ?
B7 C27 H27C 109.5 . . ?
H27A C27 H27C 109.5 . . ?
H27B C27 H27C 109.5 . . ?
B8 C28 H28A 109.5 . . ?
B8 C28 H28B 109.5 . . ?
H28A C28 H28B 109.5 . . ?
B8 C28 H28C 109.5 . . ?
H28A C28 H28C 109.5 . . ?
H28B C28 H28C 109.5 . . ?
B9 C29 H29A 109.5 . . ?
B9 C29 H29B 109.5 . . ?
H29A C29 H29B 109.5 . . ?
B9 C29 H29C 109.5 . . ?
H29A C29 H29C 109.5 . . ?
H29B C29 H29C 109.5 . . ?
B10 C30 H30A 109.5 . . ?
B10 C30 H30B 109.5 . . ?
H30A C30 H30B 109.5 . . ?
B10 C30 H30C 109.5 . . ?
H30A C30 H30C 109.5 . . ?
H30B C30 H30C 109.5 . . ?
C46 C31 H31A 109.5 . . ?
C46 C31 H31B 109.5 . . ?
H31A C31 H31B 109.5 . . ?
C46 C31 H31C 109.5 . . ?
H31A C31 H31C 109.5 . . ?
H31B C31 H31C 109.5 . . ?
B12 C32 H32A 109.5 . . ?
B12 C32 H32B 109.5 . . ?
H32A C32 H32B 109.5 . . ?
B12 C32 H32C 109.5 . . ?
H32A C32 H32C 109.5 . . ?
H32B C32 H32C 109.5 . . ?
B13 C33 H33A 109.5 . . ?
B13 C33 H33B 109.5 . . ?
H33A C33 H33B 109.5 . . ?
B13 C33 H33C 109.5 . . ?
H33A C33 H33C 109.5 . . ?
H33B C33 H33C 109.5 . . ?
B14 C34 H34A 109.5 . . ?
B14 C34 H34B 109.5 . . ?
H34A C34 H34B 109.5 . . ?
B14 C34 H34C 109.5 . . ?
H34A C34 H34C 109.5 . . ?
H34B C34 H34C 109.5 . . ?
B15 C35 H35A 109.5 . . ?
B15 C35 H35B 109.5 . . ?
H35A C35 H35B 109.5 . . ?
B15 C35 H35C 109.5 . . ?
H35A C35 H35C 109.5 . . ?
H35B C35 H35C 109.5 . . ?
B16 C36 H36A 109.5 . . ?
B16 C36 H36B 109.5 . . ?
H36A C36 H36B 109.5 . . ?
B16 C36 H36C 109.5 . . ?
H36A C36 H36C 109.5 . . ?
H36B C36 H36C 109.5 . . ?
C48 C37 H37A 109.5 . . ?
C48 C37 H37B 109.5 . . ?
H37A C37 H37B 109.5 . . ?
C48 C37 H37C 109.5 . . ?
H37A C37 H37C 109.5 . . ?
H37B C37 H37C 109.5 . . ?
B18 C38 H38A 109.5 . . ?
B18 C38 H38B 109.5 . . ?
H38A C38 H38B 109.5 . . ?
B18 C38 H38C 109.5 . . ?
H38A C38 H38C 109.5 . . ?
H38B C38 H38C 109.5 . . ?
B19 C39 H39A 109.5 . . ?
B19 C39 H39B 109.5 . . ?
H39A C39 H39B 109.5 . . ?
B19 C39 H39C 109.5 . . ?
H39A C39 H39C 109.5 . . ?
H39B C39 H39C 109.5 . . ?
B20 C40 H40A 109.5 . . ?
B20 C40 H40B 109.5 . . ?
H40A C40 H40B 109.5 . . ?
B20 C40 H40C 109.5 . . ?
H40A C40 H40C 109.5 . . ?
H40B C40 H40C 109.5 . . ?
B21 C41 H41A 109.5 . . ?
B21 C41 H41B 109.5 . . ?
H41A C41 H41B 109.5 . . ?
B21 C41 H41C 109.5 . . ?
H41A C41 H41C 109.5 . . ?
H41B C41 H41C 109.5 . . ?
B22 C42 H42A 109.5 . . ?
B22 C42 H42B 109.5 . . ?
H42A C42 H42B 109.5 . . ?
B22 C42 H42C 109.5 . . ?
H42A C42 H42C 109.5 . . ?
H42B C42 H42C 109.5 . . ?
B23 C43 H43A 109.5 . . ?
B23 C43 H43B 109.5 . . ?
H43A C43 H43B 109.5 . . ?
B23 C43 H43C 109.5 . . ?
H43A C43 H43C 109.5 . . ?
H43B C43 H43C 109.5 . . ?
B24 C44 H44A 109.5 . . ?
B24 C44 H44B 109.5 . . ?
H44A C44 H44B 109.5 . . ?
B24 C44 H44C 109.5 . . ?
H44A C44 H44C 109.5 . . ?
H44B C44 H44C 109.5 . . ?
C21 B1 C45 122.4(3) . . ?
C21 B1 B10 122.4(3) . . ?
C21 B1 B6 122.5(3) . . ?
C45 B1 B6 106.6(2) . . ?
B10 B1 B6 106.6(2) . . ?
C21 B1 B9 121.2(3) . . ?
C45 B1 B9 59.52(19) . . ?
B10 B1 B9 59.52(19) . . ?
B6 B1 B9 60.00(19) . . ?
C21 B1 B3 122.9(3) . . ?
C45 B1 B3 106.3(2) . . ?
B10 B1 B3 106.3(2) . . ?
B6 B1 B3 59.86(18) . . ?
B9 B1 B3 107.8(2) . . ?
C21 B1 B2 121.7(3) . . ?
C45 B1 B2 59.4(2) . . ?
B10 B1 B2 59.4(2) . . ?
B6 B1 B2 107.7(2) . . ?
B9 B1 B2 108.0(2) . . ?
B3 B1 B2 59.71(19) . . ?
C22 B2 C45 120.7(3) . . ?
C22 B2 B10 120.7(3) . . ?
C22 B2 B11 121.4(3) . . ?
C45 B2 B11 59.01(19) . . ?
C22 B2 C46 121.4(3) . . ?
B10 B2 C46 59.01(19) . . ?
C22 B2 B3 124.2(3) . . ?
C45 B2 B3 106.3(2) . . ?
B10 B2 B3 106.3(2) . . ?
B11 B2 B3 107.3(2) . . ?
C46 B2 B3 107.3(2) . . ?
C22 B2 B4 124.0(3) . . ?
C45 B2 B4 106.4(2) . . ?
B10 B2 B4 106.4(2) . . ?
B11 B2 B4 59.76(19) . . ?
C46 B2 B4 59.76(19) . . ?
B3 B2 B4 60.03(19) . . ?
C22 B2 B1 121.0(3) . . ?
C45 B2 B1 59.13(19) . . ?
B10 B2 B1 59.13(19) . . ?
B11 B2 B1 107.1(2) . . ?
C46 B2 B1 107.1(2) . . ?
B3 B2 B1 60.05(19) . . ?
B4 B2 B1 108.0(2) . . ?
C23 B3 B6 122.3(3) . . ?
C23 B3 B2 120.8(3) . . ?
B6 B3 B2 108.2(2) . . ?
C23 B3 B4 121.4(2) . . ?
B6 B3 B4 108.0(2) . . ?
B2 B3 B4 60.14(19) . . ?
C23 B3 B1 121.4(3) . . ?
B6 B3 B1 59.94(18) . . ?
B2 B3 B1 60.24(19) . . ?
B4 B3 B1 108.2(2) . . ?
C23 B3 B5 122.4(3) . . ?
B6 B3 B5 60.04(18) . . ?
B2 B3 B5 108.1(2) . . ?
B4 B3 B5 59.86(18) . . ?
B1 B3 B5 108.0(2) . . ?
C24 B4 B11 121.7(3) . . ?
C24 B4 C46 121.7(3) . . ?
C24 B4 B5 122.6(3) . . ?
B11 B4 B5 107.3(2) . . ?
C46 B4 B5 107.3(2) . . ?
C24 B4 B3 122.3(3) . . ?
B11 B4 B3 107.1(2) . . ?
C46 B4 B3 107.1(2) . . ?
B5 B4 B3 60.20(18) . . ?
C24 B4 B7 121.9(3) . . ?
B11 B4 B7 59.55(17) . . ?
C46 B4 B7 59.55(17) . . ?
B5 B4 B7 60.15(18) . . ?
B3 B4 B7 108.1(2) . . ?
C24 B4 B2 121.1(3) . . ?
B11 B4 B2 59.59(19) . . ?
C46 B4 B2 59.59(19) . . ?
B5 B4 B2 108.1(2) . . ?
B3 B4 B2 59.83(19) . . ?
B7 B4 B2 107.8(2) . . ?
C25 B5 B4 121.6(3) . . ?
C25 B5 B6 121.8(3) . . ?
B4 B5 B6 107.9(2) . . ?
C25 B5 B8 122.0(3) . . ?
B4 B5 B8 107.9(2) . . ?
B6 B5 B8 60.10(17) . . ?
C25 B5 B7 121.8(3) . . ?
B4 B5 B7 60.00(18) . . ?
B6 B5 B7 107.9(2) . . ?
B8 B5 B7 59.85(17) . . ?
C25 B5 B3 121.8(3) . . ?
B4 B5 B3 59.94(18) . . ?
B6 B5 B3 59.76(18) . . ?
B8 B5 B3 107.7(2) . . ?
B7 B5 B3 107.8(2) . . ?
C26 B6 B3 122.0(3) . . ?
C26 B6 B1 121.9(3) . . ?
B3 B6 B1 60.20(18) . . ?
C26 B6 B9 121.6(3) . . ?
B3 B6 B9 108.1(2) . . ?
B1 B6 B9 60.08(19) . . ?
C26 B6 B5 121.6(3) . . ?
B3 B6 B5 60.21(18) . . ?
B1 B6 B5 108.3(2) . . ?
B9 B6 B5 107.8(2) . . ?
C26 B6 B8 121.5(3) . . ?
B3 B6 B8 108.0(2) . . ?
B1 B6 B8 107.7(2) . . ?
B9 B6 B8 59.54(18) . . ?
B5 B6 B8 59.96(17) . . ?
C27 B7 B11 120.9(3) . . ?
C27 B7 C46 120.9(3) . . ?
C27 B7 B12 119.8(2) . . ?
B11 B7 B12 59.82(18) . . ?
C46 B7 B12 59.82(18) . . ?
C27 B7 B8 122.1(2) . . ?
B11 B7 B8 107.3(2) . . ?
C46 B7 B8 107.3(2) . . ?
B12 B7 B8 59.77(17) . . ?
C27 B7 B4 122.7(2) . . ?
B11 B7 B4 59.81(18) . . ?
C46 B7 B4 59.81(18) . . ?
B12 B7 B4 108.0(2) . . ?
B8 B7 B4 107.9(2) . . ?
C27 B7 B5 124.0(2) . . ?
B11 B7 B5 107.3(2) . . ?
C46 B7 B5 107.3(2) . . ?
B12 B7 B5 107.8(2) . . ?
B8 B7 B5 60.02(17) . . ?
B4 B7 B5 59.85(18) . . ?
C28 B8 B9 121.9(3) . . ?
C28 B8 B12 121.2(2) . . ?
B9 B8 B12 60.08(18) . . ?
C28 B8 B7 120.8(3) . . ?
B9 B8 B7 108.2(2) . . ?
B12 B8 B7 59.95(17) . . ?
C28 B8 B5 121.7(3) . . ?
B9 B8 B5 108.2(2) . . ?
B12 B8 B5 108.0(2) . . ?
B7 B8 B5 60.14(17) . . ?
C28 B8 B6 122.6(3) . . ?
B9 B8 B6 60.09(19) . . ?
B12 B8 B6 107.9(2) . . ?
B7 B8 B6 108.0(2) . . ?
B5 B8 B6 59.94(18) . . ?
C29 B9 C45 121.5(3) . . ?
C29 B9 B10 121.5(3) . . ?
C29 B9 B8 123.5(3) . . ?
C45 B9 B8 106.4(2) . . ?
B10 B9 B8 106.4(2) . . ?
C29 B9 B12 121.6(3) . . ?
C45 B9 B12 59.23(19) . . ?
B10 B9 B12 59.23(19) . . ?
B8 B9 B12 59.97(18) . . ?
C29 B9 B6 123.2(3) . . ?
C45 B9 B6 106.3(2) . . ?
B10 B9 B6 106.3(2) . . ?
B8 B9 B6 60.37(18) . . ?
B12 B9 B6 108.1(2) . . ?
C29 B9 B1 120.6(3) . . ?
C45 B9 B1 59.22(19) . . ?
B10 B9 B1 59.22(19) . . ?
B8 B9 B1 108.3(2) . . ?
B12 B9 B1 107.8(2) . . ?
B6 B9 B1 59.92(18) . . ?
C30 B10 C46 120.1(3) . . ?
C30 B10 B12 118.2(3) . . ?
C46 B10 B12 61.04(18) . . ?
C30 B10 B1 121.3(3) . . ?
C46 B10 B1 110.5(2) . . ?
B12 B10 B1 110.9(2) . . ?
C30 B10 B2 121.4(3) . . ?
C46 B10 B2 60.88(19) . . ?
B12 B10 B2 110.9(2) . . ?
B1 B10 B2 61.47(19) . . ?
C30 B10 B9 119.4(3) . . ?
C46 B10 B9 110.3(2) . . ?
B12 B10 B9 61.00(19) . . ?
B1 B10 B9 61.26(19) . . ?
B2 B10 B9 111.1(2) . . ?
C31 C46 B10 121.7(3) . . ?
C31 C46 B7 121.8(3) . . ?
B10 C46 B7 107.8(2) . . ?
C31 C46 B12 121.0(3) . . ?
B10 C46 B12 59.76(18) . . ?
B7 C46 B12 60.39(17) . . ?
C31 C46 B2 120.3(3) . . ?
B10 C46 B2 60.10(19) . . ?
B7 C46 B2 109.5(2) . . ?
B12 C46 B2 109.2(2) . . ?
C31 C46 B4 121.6(3) . . ?
B10 C46 B4 107.9(2) . . ?
B7 C46 B4 60.64(18) . . ?
B12 C46 B4 109.1(2) . . ?
B2 C46 B4 60.65(19) . . ?
C31 B11 C45 121.7(3) . . ?
C31 B11 B7 121.8(3) . . ?
C45 B11 B7 107.8(2) . . ?
C31 B11 B12 121.0(3) . . ?
C45 B11 B12 59.76(18) . . ?
B7 B11 B12 60.39(17) . . ?
C31 B11 B2 120.3(3) . . ?
C45 B11 B2 60.10(19) . . ?
B7 B11 B2 109.5(2) . . ?
B12 B11 B2 109.2(2) . . ?
C31 B11 B4 121.6(3) . . ?
C45 B11 B4 107.9(2) . . ?
B7 B11 B4 60.64(18) . . ?
B12 B11 B4 109.1(2) . . ?
B2 B11 B4 60.65(19) . . ?
C30 C45 B11 120.1(3) . . ?
C30 C45 B12 118.2(3) . . ?
B11 C45 B12 61.04(18) . . ?
C30 C45 B1 121.3(3) . . ?
B11 C45 B1 110.5(2) . . ?
B12 C45 B1 110.9(2) . . ?
C30 C45 B2 121.4(3) . . ?
B11 C45 B2 60.88(19) . . ?
B12 C45 B2 110.9(2) . . ?
B1 C45 B2 61.47(19) . . ?
C30 C45 B9 119.4(3) . . ?
B11 C45 B9 110.3(2) . . ?
B12 C45 B9 61.00(19) . . ?
B1 C45 B9 61.26(19) . . ?
B2 C45 B9 111.1(2) . . ?
C32 B12 C45 121.0(2) . . ?
C32 B12 B10 121.0(2) . . ?
C32 B12 B11 120.2(3) . . ?
C45 B12 B11 59.20(19) . . ?
C32 B12 C46 120.2(3) . . ?
B10 B12 C46 59.20(19) . . ?
C32 B12 B8 124.2(3) . . ?
C45 B12 B8 106.8(2) . . ?
B10 B12 B8 106.8(2) . . ?
B11 B12 B8 107.6(2) . . ?
C46 B12 B8 107.6(2) . . ?
C32 B12 B9 122.1(2) . . ?
C45 B12 B9 59.77(19) . . ?
B10 B12 B9 59.77(19) . . ?
B11 B12 B9 107.8(2) . . ?
C46 B12 B9 107.8(2) . . ?
B8 B12 B9 59.96(18) . . ?
C32 B12 B7 122.4(2) . . ?
C45 B12 B7 106.8(2) . . ?
B10 B12 B7 106.8(2) . . ?
B11 B12 B7 59.78(17) . . ?
C46 B12 B7 59.78(17) . . ?
B8 B12 B7 60.28(17) . . ?
B9 B12 B7 108.4(2) . . ?
C33 B13 B15 120.2(2) . . ?
C33 B13 B18 121.5(3) . . ?
B15 B13 B18 60.07(19) . . ?
C33 B13 B22 123.5(2) . . ?
B15 B13 B22 107.8(2) . . ?
B18 B13 B22 59.92(18) . . ?
C33 B13 B24 123.3(3) . . ?
B15 B13 B24 107.4(2) . . ?
B18 B13 B24 107.7(2) . . ?
B22 B13 B24 59.92(17) . . ?
C33 B13 B14 121.7(3) . . ?
B15 B13 B14 59.59(18) . . ?
B18 B13 B14 107.4(2) . . ?
B22 B13 B14 107.2(2) . . ?
B24 B13 B14 59.43(18) . . ?
C34 B14 C47 120.8(2) . . ?
C34 B14 B16 120.8(2) . . ?
C34 B14 B23 120.4(3) . . ?
C47 B14 B23 59.60(18) . . ?
B16 B14 B23 59.60(18) . . ?
C34 B14 B24 121.8(3) . . ?
C47 B14 B24 108.0(2) . . ?
B16 B14 B24 108.0(2) . . ?
B23 B14 B24 60.36(18) . . ?
C34 B14 B15 122.0(3) . . ?
C47 B14 B15 60.25(18) . . ?
B16 B14 B15 60.25(18) . . ?
B23 B14 B15 108.2(2) . . ?
B24 B14 B15 108.4(2) . . ?
C34 B14 B13 123.0(3) . . ?
C47 B14 B13 108.0(2) . . ?
B16 B14 B13 108.0(2) . . ?
B23 B14 B13 108.4(2) . . ?
B24 B14 B13 60.25(17) . . ?
B15 B14 B13 59.99(18) . . ?
C35 B15 B17 122.0(3) . . ?
C35 B15 C48 122.0(3) . . ?
C35 B15 C47 120.3(3) . . ?
B17 B15 C47 59.36(18) . . ?
C35 B15 B16 120.3(3) . . ?
C48 B15 B16 59.36(18) . . ?
C35 B15 B14 121.4(3) . . ?
B17 B15 B14 106.7(2) . . ?
C48 B15 B14 106.7(2) . . ?
C47 B15 B14 59.39(18) . . ?
B16 B15 B14 59.39(18) . . ?
C35 B15 B13 123.3(3) . . ?
B17 B15 B13 107.1(2) . . ?
C48 B15 B13 107.1(2) . . ?
C47 B15 B13 107.7(2) . . ?
B16 B15 B13 107.7(2) . . ?
B14 B15 B13 60.42(18) . . ?
C35 B15 B18 123.4(3) . . ?
B17 B15 B18 59.49(19) . . ?
C48 B15 B18 59.49(19) . . ?
C47 B15 B18 107.3(2) . . ?
B16 B15 B18 107.3(2) . . ?
B14 B15 B18 107.9(2) . . ?
B13 B15 B18 59.99(18) . . ?
C36 B16 C48 120.8(3) . . ?
C36 B16 B23 122.4(3) . . ?
C48 B16 B23 108.0(2) . . ?
C36 B16 B19 120.3(3) . . ?
C48 B16 B19 60.13(19) . . ?
B23 B16 B19 60.61(18) . . ?
C36 B16 B14 122.3(3) . . ?
C48 B16 B14 107.8(2) . . ?
B23 B16 B14 60.63(18) . . ?
B19 B16 B14 109.5(2) . . ?
C36 B16 B15 120.5(3) . . ?
C48 B16 B15 59.85(19) . . ?
B23 B16 B15 109.1(2) . . ?
B19 B16 B15 109.3(2) . . ?
B14 B16 B15 60.36(19) . . ?
C37 C48 B16 120.3(3) . . ?
C37 C48 B19 120.0(3) . . ?
B16 C48 B19 60.22(19) . . ?
C37 C48 B15 120.2(3) . . ?
B16 C48 B15 60.80(19) . . ?
B19 C48 B15 110.1(2) . . ?
C37 C48 B18 121.1(3) . . ?
B16 C48 B18 109.7(2) . . ?
B19 C48 B18 110.4(2) . . ?
B15 C48 B18 61.05(19) . . ?
C37 C48 B20 121.1(3) . . ?
B16 C48 B20 109.2(2) . . ?
B19 C48 B20 60.93(18) . . ?
B15 C48 B20 110.4(2) . . ?
B18 C48 B20 61.11(18) . . ?
C37 B17 C47 120.3(3) . . ?
C37 B17 B19 120.0(3) . . ?
C47 B17 B19 60.22(19) . . ?
C37 B17 B15 120.2(3) . . ?
C47 B17 B15 60.80(19) . . ?
B19 B17 B15 110.1(2) . . ?
C37 B17 B18 121.1(3) . . ?
C47 B17 B18 109.7(2) . . ?
B19 B17 B18 110.4(2) . . ?
B15 B17 B18 61.05(19) . . ?
C37 B17 B20 121.1(3) . . ?
C47 B17 B20 109.2(2) . . ?
B19 B17 B20 60.93(18) . . ?
B15 B17 B20 110.4(2) . . ?
B18 B17 B20 61.11(18) . . ?
C36 C47 B17 120.8(3) . . ?
C36 C47 B23 122.4(3) . . ?
B17 C47 B23 108.0(2) . . ?
C36 C47 B19 120.3(3) . . ?
B17 C47 B19 60.13(19) . . ?
B23 C47 B19 60.61(18) . . ?
C36 C47 B14 122.3(3) . . ?
B17 C47 B14 107.8(2) . . ?
B23 C47 B14 60.63(18) . . ?
B19 C47 B14 109.5(2) . . ?
C36 C47 B15 120.5(3) . . ?
B17 C47 B15 59.85(19) . . ?
B23 C47 B15 109.1(2) . . ?
B19 C47 B15 109.3(2) . . ?
B14 C47 B15 60.36(19) . . ?
C38 B18 B17 121.8(3) . . ?
C38 B18 C48 121.8(3) . . ?
C38 B18 B22 122.4(3) . . ?
B17 B18 B22 107.0(2) . . ?
C48 B18 B22 107.0(2) . . ?
C38 B18 B13 122.8(3) . . ?
B17 B18 B13 107.1(2) . . ?
C48 B18 B13 107.1(2) . . ?
B22 B18 B13 60.06(17) . . ?
C38 B18 B15 122.1(3) . . ?
B17 B18 B15 59.46(18) . . ?
C48 B18 B15 59.46(18) . . ?
B22 B18 B15 107.8(2) . . ?
B13 B18 B15 59.94(18) . . ?
C38 B18 B20 120.8(3) . . ?
B17 B18 B20 59.50(18) . . ?
C48 B18 B20 59.50(18) . . ?
B22 B18 B20 60.19(18) . . ?
B13 B18 B20 108.3(2) . . ?
B15 B18 B20 107.8(2) . . ?
C39 B19 B17 121.3(3) . . ?
C39 B19 C48 121.3(3) . . ?
C39 B19 C47 121.3(3) . . ?
B17 B19 C47 59.66(19) . . ?
C39 B19 B16 121.3(3) . . ?
C48 B19 B16 59.66(19) . . ?
C39 B19 B23 123.1(3) . . ?
B17 B19 B23 106.9(2) . . ?
C48 B19 B23 106.9(2) . . ?
C47 B19 B23 59.61(18) . . ?
B16 B19 B23 59.61(18) . . ?
C39 B19 B20 121.5(3) . . ?
B17 B19 B20 59.63(18) . . ?
C48 B19 B20 59.63(18) . . ?
C47 B19 B20 107.8(2) . . ?
B16 B19 B20 107.8(2) . . ?
B23 B19 B20 107.7(2) . . ?
C39 B19 B21 123.7(3) . . ?
B17 B19 B21 106.8(2) . . ?
C48 B19 B21 106.8(2) . . ?
C47 B19 B21 107.0(2) . . ?
B16 B19 B21 107.0(2) . . ?
B23 B19 B21 59.39(18) . . ?
B20 B19 B21 60.06(18) . . ?
C40 B20 B17 121.8(3) . . ?
C40 B20 C48 121.8(3) . . ?
C40 B20 B19 119.9(3) . . ?
B17 B20 B19 59.44(18) . . ?
C48 B20 B19 59.44(18) . . ?
C40 B20 B21 122.1(3) . . ?
B17 B20 B21 106.6(2) . . ?
C48 B20 B21 106.6(2) . . ?
B19 B20 B21 60.07(18) . . ?
C40 B20 B18 122.8(3) . . ?
B17 B20 B18 59.38(19) . . ?
C48 B20 B18 59.38(19) . . ?
B19 B20 B18 107.8(2) . . ?
B21 B20 B18 107.7(2) . . ?
C40 B20 B22 123.7(3) . . ?
B17 B20 B22 106.5(2) . . ?
C48 B20 B22 106.5(2) . . ?
B19 B20 B22 108.1(2) . . ?
B21 B20 B22 60.08(17) . . ?
B18 B20 B22 59.73(17) . . ?
C41 B21 B23 122.0(3) . . ?
C41 B21 B24 121.1(3) . . ?
B23 B21 B24 60.39(18) . . ?
C41 B21 B20 121.8(3) . . ?
B23 B21 B20 108.0(2) . . ?
B24 B21 B20 108.1(2) . . ?
C41 B21 B19 122.4(3) . . ?
B23 B21 B19 59.92(18) . . ?
B24 B21 B19 108.2(2) . . ?
B20 B21 B19 59.87(18) . . ?
C41 B21 B22 121.1(2) . . ?
B23 B21 B22 108.1(2) . . ?
B24 B21 B22 59.92(17) . . ?
B20 B21 B22 60.06(17) . . ?
B19 B21 B22 107.9(2) . . ?
C42 B22 B18 121.3(2) . . ?
C42 B22 B13 122.8(2) . . ?
B18 B22 B13 60.02(18) . . ?
C42 B22 B24 123.0(2) . . ?
B18 B22 B24 108.0(2) . . ?
B13 B22 B24 60.17(18) . . ?
C42 B22 B20 120.2(2) . . ?
B18 B22 B20 60.08(18) . . ?
B13 B22 B20 108.2(2) . . ?
B24 B22 B20 107.9(2) . . ?
C42 B22 B21 121.4(2) . . ?
B18 B22 B21 107.8(2) . . ?
B13 B22 B21 108.0(2) . . ?
B24 B22 B21 59.83(17) . . ?
B20 B22 B21 59.85(17) . . ?
C43 B23 C47 121.3(3) . . ?
C43 B23 B16 121.3(3) . . ?
C43 B23 B21 122.6(3) . . ?
C47 B23 B21 108.1(2) . . ?
B16 B23 B21 108.1(2) . . ?
C43 B23 B19 122.2(3) . . ?
C47 B23 B19 59.78(18) . . ?
B16 B23 B19 59.78(18) . . ?
B21 B23 B19 60.69(18) . . ?
C43 B23 B14 120.4(3) . . ?
C47 B23 B14 59.78(18) . . ?
B16 B23 B14 59.78(18) . . ?
B21 B23 B14 108.3(2) . . ?
B19 B23 B14 108.1(2) . . ?
C43 B23 B24 121.4(3) . . ?
C47 B23 B24 107.7(2) . . ?
B16 B23 B24 107.7(2) . . ?
B21 B23 B24 60.36(17) . . ?
B19 B23 B24 108.8(2) . . ?
B14 B23 B24 59.85(18) . . ?
C44 B24 B14 121.7(2) . . ?
C44 B24 B21 121.8(3) . . ?
B14 B24 B21 107.3(2) . . ?
C44 B24 B23 121.6(3) . . ?
B14 B24 B23 59.79(18) . . ?
B21 B24 B23 59.25(17) . . ?
C44 B24 B22 122.2(2) . . ?
B14 B24 B22 107.9(2) . . ?
B21 B24 B22 60.25(17) . . ?
B23 B24 B22 107.5(2) . . ?
C44 B24 B13 121.9(3) . . ?
B14 B24 B13 60.33(18) . . ?
B21 B24 B13 108.1(2) . . ?
B23 B24 B13 108.0(2) . . ?
B22 B24 B13 59.91(18) . . ?
C1 S1 C2 95.41(12) . . ?
C1 S2 C3 95.59(12) . . ?
C2 S3 C4 100.87(14) . . ?
C3 S4 C5 99.19(14) . . ?
C6 S5 C7 95.70(12) . . ?
C6 S6 C8 95.54(12) . . ?
C7 S7 C9 96.82(13) . . ?
C8 S8 C10 103.95(14) . . ?
C11 S9 C12 95.58(13) . . ?
C11 S10 C13 95.58(13) . . ?
C12 S11 C14 102.86(14) . . ?
C13 S12 C15 97.53(14) . . ?
C16 S13 C17 96.01(13) . . ?
C16 S14 C18 95.45(13) . . ?
C17 S15 C19 99.05(14) . . ?
C18 S16 C20 101.73(14) . . ?

loop_
_geom_bond_atom_site_label_1
_geom_bond_atom_site_label_2
_geom_bond_distance
_geom_bond_site_symmetry_2
_geom_bond_publ_flag
C1 C6 1.394(3) . ?
C1 S2 1.720(3) . ?
C1 S1 1.722(2) . ?
C2 C3 1.362(4) . ?
C2 S3 1.743(3) . ?
C2 S1 1.747(3) . ?
C3 S4 1.741(3) . ?
C3 S2 1.742(3) . ?
C4 C5 1.511(5) . ?
C4 S3 1.808(3) . ?
C4 H4A 0.9900 . ?
C4 H4AB 0.9900 . ?
C5 S4 1.803(3) . ?
C5 H5A 0.9900 . ?
C5 H5AB 0.9900 . ?
C6 S5 1.716(3) . ?
C6 S6 1.717(2) . ?
C7 C8 1.359(4) . ?
C7 S5 1.730(3) . ?
C7 S7 1.744(3) . ?
C8 S6 1.735(3) . ?
C8 S8 1.737(3) . ?
C9 C10 1.504(4) . ?
C9 S7 1.810(3) . ?
C9 H9A 0.9900 . ?
C9 H9AB 0.9900 . ?
C10 S8 1.812(3) . ?
C10 H10A 0.9900 . ?
C10 H10B 0.9900 . ?
C11 C16 1.393(4) . ?
C11 S10 1.717(3) . ?
C11 S9 1.726(3) . ?
C12 C13 1.355(4) . ?
C12 S11 1.739(3) . ?
C12 S9 1.741(3) . ?
C13 S10 1.739(3) . ?
C13 S12 1.747(3) . ?
C14 C15 1.507(5) . ?
C14 S11 1.815(3) . ?
C14 H14A 0.9900 . ?
C14 H14B 0.9900 . ?
C15 S12 1.816(3) . ?
C15 H15A 0.9900 . ?
C15 H15B 0.9900 . ?
C16 S13 1.716(3) . ?
C16 S14 1.731(3) . ?
C17 C18 1.359(4) . ?
C17 S13 1.738(3) . ?
C17 S15 1.742(3) . ?
C18 S14 1.742(3) . ?
C18 S16 1.743(3) . ?
C19 C20 1.513(4) . ?
C19 S15 1.808(3) . ?
C19 H19A 0.9900 . ?
C19 H19B 0.9900 . ?
C20 S16 1.799(3) . ?
C20 H20A 0.9900 . ?
C20 H20B 0.9900 . ?
C21 B1 1.595(4) . ?
C21 H21A 0.9800 . ?
C21 H21B 0.9800 . ?
C21 H21C 0.9800 . ?
C22 B2 1.590(4) . ?
C22 H22A 0.9800 . ?
C22 H22B 0.9800 . ?
C22 H22C 0.9800 . ?
C23 B3 1.601(4) . ?
C23 H23A 0.9800 . ?
C23 H23B 0.9800 . ?
C23 H23C 0.9800 . ?
C24 B4 1.597(4) . ?
C24 H24A 0.9800 . ?
C24 H24B 0.9800 . ?
C24 H24C 0.9800 . ?
C25 B5 1.616(4) . ?
C25 H25A 0.9800 . ?
C25 H25B 0.9800 . ?
C25 H25C 0.9800 . ?
C26 B6 1.604(4) . ?
C26 H26A 0.9800 . ?
C26 H26B 0.9800 . ?
C26 H26C 0.9800 . ?
C27 B7 1.602(4) . ?
C27 H27A 0.9800 . ?
C27 H27B 0.9800 . ?
C27 H27C 0.9800 . ?
C28 B8 1.605(4) . ?
C28 H28A 0.9800 . ?
C28 H28B 0.9800 . ?
C28 H28C 0.9800 . ?
C29 B9 1.584(4) . ?
C29 H29A 0.9800 . ?
C29 H29B 0.9800 . ?
C29 H29C 0.9800 . ?
C30 C45 1.577(5) . ?
C30 B10 1.577(5) . ?
C30 H30A 0.9800 . ?
C30 H30B 0.9800 . ?
C30 H30C 0.9800 . ?
C31 B11 1.577(5) . ?
C31 C46 1.577(5) . ?
C31 H31A 0.9800 . ?
C31 H31B 0.9800 . ?
C31 H31C 0.9800 . ?
C32 B12 1.590(4) . ?
C32 H32A 0.9800 . ?
C32 H32B 0.9800 . ?
C32 H32C 0.9800 . ?
C33 B13 1.598(4) . ?
C33 H33A 0.9800 . ?
C33 H33B 0.9800 . ?
C33 H33C 0.9800 . ?
C34 B14 1.598(4) . ?
C34 H34A 0.9800 . ?
C34 H34B 0.9800 . ?
C34 H34C 0.9800 . ?
C35 B15 1.593(4) . ?
C35 H35A 0.9800 . ?
C35 H35B 0.9800 . ?
C35 H35C 0.9800 . ?
C36 C47 1.575(4) . ?
C36 B16 1.575(4) . ?
C36 H36A 0.9800 . ?
C36 H36B 0.9800 . ?
C36 H36C 0.9800 . ?
C37 B17 1.570(5) . ?
C37 C48 1.570(5) . ?
C37 H37A 0.9800 . ?
C37 H37B 0.9800 . ?
C37 H37C 0.9800 . ?
C38 B18 1.598(4) . ?
C38 H38A 0.9800 . ?
C38 H38B 0.9800 . ?
C38 H38C 0.9800 . ?
C39 B19 1.589(4) . ?
C39 H39A 0.9800 . ?
C39 H39B 0.9800 . ?
C39 H39C 0.9800 . ?
C40 B20 1.601(4) . ?
C40 H40A 0.9800 . ?
C40 H40B 0.9800 . ?
C40 H40C 0.9800 . ?
C41 B21 1.607(4) . ?
C41 H41A 0.9800 . ?
C41 H41B 0.9800 . ?
C41 H41C 0.9800 . ?
C42 B22 1.597(4) . ?
C42 H42A 0.9800 . ?
C42 H42B 0.9800 . ?
C42 H42C 0.9800 . ?
C43 B23 1.591(4) . ?
C43 H43A 0.9800 . ?
C43 H43B 0.9800 . ?
C43 H43C 0.9800 . ?
C44 B24 1.605(4) . ?
C44 H44A 0.9800 . ?
C44 H44B 0.9800 . ?
C44 H44C 0.9800 . ?
B1 C45 1.741(5) . ?
B1 B10 1.741(5) . ?
B1 B6 1.774(5) . ?
B1 B9 1.776(5) . ?
B1 B3 1.778(5) . ?
B1 B2 1.782(5) . ?
B2 C45 1.746(5) . ?
B2 B10 1.746(5) . ?
B2 B11 1.759(5) . ?
B2 C46 1.759(5) . ?
B2 B3 1.772(5) . ?
B2 B4 1.778(5) . ?
B3 B6 1.772(4) . ?
B3 B4 1.776(4) . ?
B3 B5 1.780(5) . ?
B4 B11 1.762(5) . ?
B4 C46 1.762(5) . ?
B4 B5 1.774(5) . ?
B4 B7 1.777(4) . ?
B5 B6 1.777(5) . ?
B5 B8 1.778(4) . ?
B5 B7 1.780(4) . ?
B6 B9 1.775(5) . ?
B6 B8 1.780(4) . ?
B7 B11 1.758(4) . ?
B7 C46 1.758(4) . ?
B7 B12 1.769(4) . ?
B7 B8 1.775(4) . ?
B8 B9 1.765(5) . ?
B8 B12 1.765(4) . ?
B9 C45 1.746(5) . ?
B9 B10 1.746(5) . ?
B9 B12 1.767(5) . ?
B10 C46 1.726(5) . ?
B10 B12 1.736(4) . ?
C46 B12 1.758(4) . ?
B11 C45 1.726(5) . ?
B11 B12 1.758(4) . ?
C45 B12 1.736(4) . ?
B13 B15 1.778(4) . ?
B13 B18 1.779(5) . ?
B13 B22 1.780(4) . ?
B13 B24 1.784(5) . ?
B13 B14 1.786(5) . ?
B14 C47 1.753(4) . ?
B14 B16 1.753(4) . ?
B14 B23 1.768(5) . ?
B14 B24 1.770(4) . ?
B14 B15 1.771(5) . ?
B15 B17 1.752(5) . ?
B15 C48 1.752(5) . ?
B15 C47 1.769(5) . ?
B15 B16 1.769(5) . ?
B15 B18 1.780(5) . ?
B16 C48 1.743(4) . ?
B16 B23 1.750(5) . ?
B16 B19 1.753(5) . ?
C48 B19 1.752(5) . ?
C48 B18 1.753(4) . ?
C48 B20 1.755(5) . ?
B17 C47 1.743(4) . ?
B17 B19 1.752(5) . ?
B17 B18 1.753(4) . ?
B17 B20 1.755(5) . ?
C47 B23 1.750(5) . ?
C47 B19 1.753(5) . ?
B18 B22 1.777(4) . ?
B18 B20 1.783(5) . ?
B19 B23 1.768(4) . ?
B19 B20 1.778(4) . ?
B19 B21 1.782(5) . ?
B20 B21 1.781(4) . ?
B20 B22 1.785(4) . ?
B21 B23 1.758(4) . ?
B21 B24 1.778(4) . ?
B21 B22 1.786(4) . ?
B22 B24 1.780(4) . ?
B23 B24 1.779(4) . ?

loop_
_geom_torsion_atom_site_label_1
_geom_torsion_atom_site_label_2
_geom_torsion_atom_site_label_3
_geom_torsion_atom_site_label_4
_geom_torsion
_geom_torsion_site_symmetry_1
_geom_torsion_site_symmetry_2
_geom_torsion_site_symmetry_3
_geom_torsion_site_symmetry_4
_geom_torsion_publ_flag
S3 C2 C3 S4 -1.9(4) . . . . ?
S1 C2 C3 S4 -179.23(16) . . . . ?
S3 C2 C3 S2 177.07(17) . . . . ?
S1 C2 C3 S2 -0.3(3) . . . . ?
S3 C4 C5 S4 -72.4(3) . . . . ?
S2 C1 C6 S5 -178.29(13) . . . . ?
S1 C1 C6 S5 -5.1(3) . . . . ?
S2 C1 C6 S6 0.4(3) . . . . ?
S1 C1 C6 S6 173.52(13) . . . . ?
S5 C7 C8 S6 0.3(3) . . . . ?
S7 C7 C8 S6 175.54(15) . . . . ?
S5 C7 C8 S8 -176.09(16) . . . . ?
S7 C7 C8 S8 -0.8(4) . . . . ?
S7 C9 C10 S8 -61.1(4) . . . . ?
S11 C12 C13 S10 174.99(16) . . . . ?
S9 C12 C13 S10 -0.1(3) . . . . ?
S11 C12 C13 S12 0.9(4) . . . . ?
S9 C12 C13 S12 -174.21(16) . . . . ?
S11 C14 C15 S12 69.2(3) . . . . ?
S10 C11 C16 S13 175.36(14) . . . . ?
S9 C11 C16 S13 -1.4(3) . . . . ?
S10 C11 C16 S14 -0.4(3) . . . . ?
S9 C11 C16 S14 -177.12(14) . . . . ?
S13 C17 C18 S14 -0.8(3) . . . . ?
S15 C17 C18 S14 -178.62(17) . . . . ?
S13 C17 C18 S16 178.20(19) . . . . ?
S15 C17 C18 S16 0.3(5) . . . . ?
S15 C19 C20 S16 72.7(3) . . . . ?
C21 B1 B2 C22 -2.0(5) . . . . ?
C45 B1 B2 C22 109.5(3) . . . . ?
B10 B1 B2 C22 109.5(3) . . . . ?
B6 B1 B2 C22 -151.4(3) . . . . ?
B9 B1 B2 C22 145.2(3) . . . . ?
B3 B1 B2 C22 -114.3(3) . . . . ?
C21 B1 B2 C45 -111.5(3) . . . . ?
B6 B1 B2 C45 99.1(2) . . . . ?
B9 B1 B2 C45 35.7(2) . . . . ?
B3 B1 B2 C45 136.2(2) . . . . ?
C21 B1 B2 B10 -111.5(3) . . . . ?
B6 B1 B2 B10 99.1(2) . . . . ?
B9 B1 B2 B10 35.7(2) . . . . ?
B3 B1 B2 B10 136.2(2) . . . . ?
C21 B1 B2 B11 -147.2(3) . . . . ?
C45 B1 B2 B11 -35.7(2) . . . . ?
B6 B1 B2 B11 63.4(3) . . . . ?
B9 B1 B2 B11 0.0(3) . . . . ?
B3 B1 B2 B11 100.5(2) . . . . ?
C21 B1 B2 C46 -147.2(3) . . . . ?
B10 B1 B2 C46 -35.7(2) . . . . ?
B6 B1 B2 C46 63.4(3) . . . . ?
B9 B1 B2 C46 0.0(3) . . . . ?
B3 B1 B2 C46 100.5(2) . . . . ?
C21 B1 B2 B3 112.3(3) . . . . ?
C45 B1 B2 B3 -136.2(2) . . . . ?
B10 B1 B2 B3 -136.2(2) . . . . ?
B6 B1 B2 B3 -37.1(2) . . . . ?
B9 B1 B2 B3 -100.5(3) . . . . ?
C21 B1 B2 B4 149.8(3) . . . . ?
C45 B1 B2 B4 -98.7(2) . . . . ?
B10 B1 B2 B4 -98.7(2) . . . . ?
B6 B1 B2 B4 0.4(3) . . . . ?
B9 B1 B2 B4 -63.0(3) . . . . ?
B3 B1 B2 B4 37.5(2) . . . . ?
C22 B2 B3 C23 -1.9(5) . . . . ?
C45 B2 B3 C23 -149.2(3) . . . . ?
B10 B2 B3 C23 -149.2(3) . . . . ?
B11 B2 B3 C23 148.8(3) . . . . ?
C46 B2 B3 C23 148.8(3) . . . . ?
B4 B2 B3 C23 110.9(3) . . . . ?
B1 B2 B3 C23 -111.0(3) . . . . ?
C22 B2 B3 B6 146.4(3) . . . . ?
C45 B2 B3 B6 -0.9(3) . . . . ?
B10 B2 B3 B6 -0.9(3) . . . . ?
B11 B2 B3 B6 -62.9(3) . . . . ?
C46 B2 B3 B6 -62.9(3) . . . . ?
B4 B2 B3 B6 -100.8(2) . . . . ?
B1 B2 B3 B6 37.3(2) . . . . ?
C22 B2 B3 B4 -112.8(4) . . . . ?
C45 B2 B3 B4 99.8(2) . . . . ?
B10 B2 B3 B4 99.8(2) . . . . ?
B11 B2 B3 B4 37.9(2) . . . . ?
C46 B2 B3 B4 37.9(2) . . . . ?
B1 B2 B3 B4 138.0(2) . . . . ?
C22 B2 B3 B1 109.1(4) . . . . ?
C45 B2 B3 B1 -38.2(2) . . . . ?
B10 B2 B3 B1 -38.2(2) . . . . ?
B11 B2 B3 B1 -100.1(3) . . . . ?
C46 B2 B3 B1 -100.1(3) . . . . ?
B4 B2 B3 B1 -138.0(2) . . . . ?
C22 B2 B3 B5 -150.1(3) . . . . ?
C45 B2 B3 B5 62.6(3) . . . . ?
B10 B2 B3 B5 62.6(3) . . . . ?
B11 B2 B3 B5 0.7(3) . . . . ?
C46 B2 B3 B5 0.7(3) . . . . ?
B4 B2 B3 B5 -37.2(2) . . . . ?
B1 B2 B3 B5 100.8(2) . . . . ?
C21 B1 B3 C23 -0.3(5) . . . . ?
C45 B1 B3 C23 148.3(3) . . . . ?
B10 B1 B3 C23 148.3(3) . . . . ?
B6 B1 B3 C23 -111.7(3) . . . . ?
B9 B1 B3 C23 -149.2(3) . . . . ?
B2 B1 B3 C23 110.0(3) . . . . ?
C21 B1 B3 B6 111.4(3) . . . . ?
C45 B1 B3 B6 -100.0(2) . . . . ?
B10 B1 B3 B6 -100.0(2) . . . . ?
B9 B1 B3 B6 -37.5(2) . . . . ?
B2 B1 B3 B6 -138.3(2) . . . . ?
C21 B1 B3 B2 -110.2(3) . . . . ?
C45 B1 B3 B2 38.3(2) . . . . ?
B10 B1 B3 B2 38.3(2) . . . . ?
B6 B1 B3 B2 138.3(2) . . . . ?
B9 B1 B3 B2 100.9(3) . . . . ?
C21 B1 B3 B4 -147.9(3) . . . . ?
C45 B1 B3 B4 0.7(3) . . . . ?
B10 B1 B3 B4 0.7(3) . . . . ?
B6 B1 B3 B4 100.7(2) . . . . ?
B9 B1 B3 B4 63.2(3) . . . . ?
B2 B1 B3 B4 -37.6(2) . . . . ?
C21 B1 B3 B5 148.8(3) . . . . ?
C45 B1 B3 B5 -62.6(3) . . . . ?
B10 B1 B3 B5 -62.6(3) . . . . ?
B6 B1 B3 B5 37.4(2) . . . . ?
B9 B1 B3 B5 -0.1(3) . . . . ?
B2 B1 B3 B5 -101.0(2) . . . . ?
C23 B3 B4 C24 -0.1(5) . . . . ?
B6 B3 B4 C24 -149.1(3) . . . . ?
B2 B3 B4 C24 109.8(3) . . . . ?
B1 B3 B4 C24 147.5(3) . . . . ?
B5 B3 B4 C24 -111.9(3) . . . . ?
C23 B3 B4 B11 -147.7(3) . . . . ?
B6 B3 B4 B11 63.3(3) . . . . ?
B2 B3 B4 B11 -37.7(2) . . . . ?
B1 B3 B4 B11 -0.1(3) . . . . ?
B5 B3 B4 B11 100.6(2) . . . . ?
C23 B3 B4 C46 -147.7(3) . . . . ?
B6 B3 B4 C46 63.3(3) . . . . ?
B2 B3 B4 C46 -37.7(2) . . . . ?
B1 B3 B4 C46 -0.1(3) . . . . ?
B5 B3 B4 C46 100.6(2) . . . . ?
C23 B3 B4 B5 111.8(3) . . . . ?
B6 B3 B4 B5 -37.2(2) . . . . ?
B2 B3 B4 B5 -138.3(2) . . . . ?
B1 B3 B4 B5 -100.6(2) . . . . ?
C23 B3 B4 B7 149.5(3) . . . . ?
B6 B3 B4 B7 0.6(3) . . . . ?
B2 B3 B4 B7 -100.5(2) . . . . ?
B1 B3 B4 B7 -62.9(3) . . . . ?
B5 B3 B4 B7 37.8(2) . . . . ?
C23 B3 B4 B2 -109.9(3) . . . . ?
B6 B3 B4 B2 101.1(2) . . . . ?
B1 B3 B4 B2 37.7(2) . . . . ?
B5 B3 B4 B2 138.3(2) . . . . ?
C22 B2 B4 C24 1.4(5) . . . . ?
C45 B2 B4 C24 148.5(3) . . . . ?
B10 B2 B4 C24 148.5(3) . . . . ?
B11 B2 B4 C24 111.0(3) . . . . ?
C46 B2 B4 C24 111.0(3) . . . . ?
B3 B2 B4 C24 -111.8(3) . . . . ?
B1 B2 B4 C24 -149.3(3) . . . . ?
C22 B2 B4 B11 -109.5(4) . . . . ?
C45 B2 B4 B11 37.6(2) . . . . ?
B3 B2 B4 B11 137.3(2) . . . . ?
B1 B2 B4 B11 99.7(2) . . . . ?
C22 B2 B4 C46 -109.5(4) . . . . ?
B10 B2 B4 C46 37.6(2) . . . . ?
B3 B2 B4 C46 137.3(2) . . . . ?
B1 B2 B4 C46 99.7(2) . . . . ?
C22 B2 B4 B5 150.6(3) . . . . ?
C45 B2 B4 B5 -62.3(3) . . . . ?
B10 B2 B4 B5 -62.3(3) . . . . ?
B11 B2 B4 B5 -99.9(2) . . . . ?
C46 B2 B4 B5 -99.9(2) . . . . ?
B3 B2 B4 B5 37.4(2) . . . . ?
B1 B2 B4 B5 -0.1(3) . . . . ?
C22 B2 B4 B3 113.2(4) . . . . ?
C45 B2 B4 B3 -99.7(2) . . . . ?
B10 B2 B4 B3 -99.7(2) . . . . ?
B11 B2 B4 B3 -137.3(2) . . . . ?
C46 B2 B4 B3 -137.3(2) . . . . ?
B1 B2 B4 B3 -37.5(2) . . . . ?
C22 B2 B4 B7 -145.8(3) . . . . ?
C45 B2 B4 B7 1.3(3) . . . . ?
B10 B2 B4 B7 1.3(3) . . . . ?
B11 B2 B4 B7 -36.3(2) . . . . ?
C46 B2 B4 B7 -36.3(2) . . . . ?
B3 B2 B4 B7 101.0(2) . . . . ?
B1 B2 B4 B7 63.4(3) . . . . ?
C24 B4 B5 C25 0.3(4) . . . . ?
B11 B4 B5 C25 148.8(3) . . . . ?
C46 B4 B5 C25 148.8(3) . . . . ?
B3 B4 B5 C25 -111.1(3) . . . . ?
B7 B4 B5 C25 111.1(3) . . . . ?
B2 B4 B5 C25 -148.3(3) . . . . ?
C24 B4 B5 B6 148.4(3) . . . . ?
B11 B4 B5 B6 -63.0(3) . . . . ?
C46 B4 B5 B6 -63.0(3) . . . . ?
B3 B4 B5 B6 37.1(2) . . . . ?
B7 B4 B5 B6 -100.8(2) . . . . ?
B2 B4 B5 B6 -0.2(3) . . . . ?
C24 B4 B5 B8 -148.1(3) . . . . ?
B11 B4 B5 B8 0.4(3) . . . . ?
C46 B4 B5 B8 0.4(3) . . . . ?
B3 B4 B5 B8 100.5(2) . . . . ?
B7 B4 B5 B8 -37.3(2) . . . . ?
B2 B4 B5 B8 63.3(3) . . . . ?
C24 B4 B5 B7 -110.8(3) . . . . ?
B11 B4 B5 B7 37.7(2) . . . . ?
C46 B4 B5 B7 37.7(2) . . . . ?
B3 B4 B5 B7 137.8(2) . . . . ?
B2 B4 B5 B7 100.6(2) . . . . ?
C24 B4 B5 B3 111.4(3) . . . . ?
B11 B4 B5 B3 -100.1(2) . . . . ?
C46 B4 B5 B3 -100.1(2) . . . . ?
B7 B4 B5 B3 -137.8(2) . . . . ?
B2 B4 B5 B3 -37.2(2) . . . . ?
C23 B3 B5 C25 0.5(4) . . . . ?
B6 B3 B5 C25 -110.9(3) . . . . ?
B2 B3 B5 C25 148.0(3) . . . . ?
B4 B3 B5 C25 110.7(3) . . . . ?
B1 B3 B5 C25 -148.3(3) . . . . ?
C23 B3 B5 B4 -110.2(3) . . . . ?
B6 B3 B5 B4 138.4(2) . . . . ?
B2 B3 B5 B4 37.4(2) . . . . ?
B1 B3 B5 B4 101.1(2) . . . . ?
C23 B3 B5 B6 111.4(3) . . . . ?
B2 B3 B5 B6 -101.1(2) . . . . ?
B4 B3 B5 B6 -138.4(2) . . . . ?
B1 B3 B5 B6 -37.4(2) . . . . ?
C23 B3 B5 B8 149.0(3) . . . . ?
B6 B3 B5 B8 37.6(2) . . . . ?
B2 B3 B5 B8 -63.4(3) . . . . ?
B4 B3 B5 B8 -100.8(2) . . . . ?
B1 B3 B5 B8 0.3(3) . . . . ?
C23 B3 B5 B7 -147.8(3) . . . . ?
B6 B3 B5 B7 100.8(2) . . . . ?
B2 B3 B5 B7 -0.3(3) . . . . ?
B4 B3 B5 B7 -37.6(2) . . . . ?
B1 B3 B5 B7 63.4(3) . . . . ?
C23 B3 B6 C26 -0.8(5) . . . . ?
B2 B3 B6 C26 -148.5(3) . . . . ?
B4 B3 B6 C26 147.8(3) . . . . ?
B1 B3 B6 C26 -111.1(3) . . . . ?
B5 B3 B6 C26 110.7(3) . . . . ?
C23 B3 B6 B1 110.3(3) . . . . ?
B2 B3 B6 B1 -37.4(2) . . . . ?
B4 B3 B6 B1 -101.0(2) . . . . ?
B5 B3 B6 B1 -138.2(2) . . . . ?
C23 B3 B6 B9 147.9(3) . . . . ?
B2 B3 B6 B9 0.2(3) . . . . ?
B4 B3 B6 B9 -63.4(3) . . . . ?
B1 B3 B6 B9 37.6(2) . . . . ?
B5 B3 B6 B9 -100.6(2) . . . . ?
C23 B3 B6 B5 -111.5(3) . . . . ?
B2 B3 B6 B5 100.8(2) . . . . ?
B4 B3 B6 B5 37.1(2) . . . . ?
B1 B3 B6 B5 138.2(2) . . . . ?
C23 B3 B6 B8 -149.1(3) . . . . ?
B2 B3 B6 B8 63.2(3) . . . . ?
B4 B3 B6 B8 -0.5(3) . . . . ?
B1 B3 B6 B8 100.6(2) . . . . ?
B5 B3 B6 B8 -37.6(2) . . . . ?
C21 B1 B6 C26 -0.7(4) . . . . ?
C45 B1 B6 C26 -149.2(3) . . . . ?
B10 B1 B6 C26 -149.2(3) . . . . ?
B9 B1 B6 C26 -110.7(3) . . . . ?
B3 B1 B6 C26 111.3(3) . . . . ?
B2 B1 B6 C26 148.4(3) . . . . ?
C21 B1 B6 B3 -112.0(3) . . . . ?
C45 B1 B6 B3 99.5(2) . . . . ?
B10 B1 B6 B3 99.5(2) . . . . ?
B9 B1 B6 B3 138.0(2) . . . . ?
B2 B1 B6 B3 37.1(2) . . . . ?
C21 B1 B6 B9 110.0(3) . . . . ?
C45 B1 B6 B9 -38.5(2) . . . . ?
B10 B1 B6 B9 -38.5(2) . . . . ?
B3 B1 B6 B9 -138.0(2) . . . . ?
B2 B1 B6 B9 -101.0(2) . . . . ?
C21 B1 B6 B5 -149.6(3) . . . . ?
C45 B1 B6 B5 61.9(3) . . . . ?
B10 B1 B6 B5 61.9(3) . . . . ?
B9 B1 B6 B5 100.4(2) . . . . ?
B3 B1 B6 B5 -37.6(2) . . . . ?
B2 B1 B6 B5 -0.5(3) . . . . ?
C21 B1 B6 B8 147.0(3) . . . . ?
C45 B1 B6 B8 -1.5(3) . . . . ?
B10 B1 B6 B8 -1.5(3) . . . . ?
B9 B1 B6 B8 37.0(2) . . . . ?
B3 B1 B6 B8 -101.0(2) . . . . ?
B2 B1 B6 B8 -63.9(3) . . . . ?
C25 B5 B6 C26 -0.5(4) . . . . ?
B4 B5 B6 C26 -148.6(3) . . . . ?
B8 B5 B6 C26 110.7(3) . . . . ?
B7 B5 B6 C26 148.0(3) . . . . ?
B3 B5 B6 C26 -111.4(3) . . . . ?
C25 B5 B6 B3 110.9(3) . . . . ?
B4 B5 B6 B3 -37.1(2) . . . . ?
B8 B5 B6 B3 -137.9(2) . . . . ?
B7 B5 B6 B3 -100.5(2) . . . . ?
C25 B5 B6 B1 148.5(3) . . . . ?
B4 B5 B6 B1 0.4(3) . . . . ?
B8 B5 B6 B1 -100.3(2) . . . . ?
B7 B5 B6 B1 -63.0(3) . . . . ?
B3 B5 B6 B1 37.6(2) . . . . ?
C25 B5 B6 B9 -148.0(3) . . . . ?
B4 B5 B6 B9 64.0(3) . . . . ?
B8 B5 B6 B9 -36.8(2) . . . . ?
B7 B5 B6 B9 0.6(3) . . . . ?
B3 B5 B6 B9 101.1(2) . . . . ?
C25 B5 B6 B8 -111.2(3) . . . . ?
B4 B5 B6 B8 100.7(2) . . . . ?
B7 B5 B6 B8 37.4(2) . . . . ?
B3 B5 B6 B8 137.9(2) . . . . ?
C24 B4 B7 C27 -1.3(5) . . . . ?
B11 B4 B7 C27 109.3(3) . . . . ?
C46 B4 B7 C27 109.3(3) . . . . ?
B5 B4 B7 C27 -113.3(3) . . . . ?
B3 B4 B7 C27 -151.1(3) . . . . ?
B2 B4 B7 C27 145.7(3) . . . . ?
C24 B4 B7 B11 -110.6(3) . . . . ?
B5 B4 B7 B11 137.3(2) . . . . ?
B3 B4 B7 B11 99.5(2) . . . . ?
B2 B4 B7 B11 36.3(2) . . . . ?
C24 B4 B7 C46 -110.6(3) . . . . ?
B5 B4 B7 C46 137.3(2) . . . . ?
B3 B4 B7 C46 99.5(2) . . . . ?
B2 B4 B7 C46 36.3(2) . . . . ?
C24 B4 B7 B12 -147.4(3) . . . . ?
B11 B4 B7 B12 -36.8(2) . . . . ?
C46 B4 B7 B12 -36.8(2) . . . . ?
B5 B4 B7 B12 100.5(2) . . . . ?
B3 B4 B7 B12 62.7(3) . . . . ?
B2 B4 B7 B12 -0.5(3) . . . . ?
C24 B4 B7 B8 149.4(3) . . . . ?
B11 B4 B7 B8 -100.0(2) . . . . ?
C46 B4 B7 B8 -100.0(2) . . . . ?
B5 B4 B7 B8 37.4(2) . . . . ?
B3 B4 B7 B8 -0.4(3) . . . . ?
B2 B4 B7 B8 -63.7(3) . . . . ?
C24 B4 B7 B5 112.0(3) . . . . ?
B11 B4 B7 B5 -137.3(2) . . . . ?
C46 B4 B7 B5 -137.3(2) . . . . ?
B3 B4 B7 B5 -37.8(2) . . . . ?
B2 B4 B7 B5 -101.0(2) . . . . ?
C25 B5 B7 C27 0.5(4) . . . . ?
B4 B5 B7 C27 111.3(3) . . . . ?
B6 B5 B7 C27 -148.0(3) . . . . ?
B8 B5 B7 C27 -110.6(3) . . . . ?
B3 B5 B7 C27 148.9(3) . . . . ?
C25 B5 B7 B11 -148.5(3) . . . . ?
B4 B5 B7 B11 -37.8(2) . . . . ?
B6 B5 B7 B11 62.9(3) . . . . ?
B8 B5 B7 B11 100.3(2) . . . . ?
B3 B5 B7 B11 -0.2(3) . . . . ?
C25 B5 B7 C46 -148.5(3) . . . . ?
B4 B5 B7 C46 -37.8(2) . . . . ?
B6 B5 B7 C46 62.9(3) . . . . ?
B8 B5 B7 C46 100.3(2) . . . . ?
B3 B5 B7 C46 -0.2(3) . . . . ?
C25 B5 B7 B12 148.4(3) . . . . ?
B4 B5 B7 B12 -100.9(2) . . . . ?
B6 B5 B7 B12 -0.2(3) . . . . ?
B8 B5 B7 B12 37.3(2) . . . . ?
B3 B5 B7 B12 -63.3(3) . . . . ?
C25 B5 B7 B8 111.1(3) . . . . ?
B4 B5 B7 B8 -138.2(2) . . . . ?
B6 B5 B7 B8 -37.5(2) . . . . ?
B3 B5 B7 B8 -100.6(2) . . . . ?
C25 B5 B7 B4 -110.7(3) . . . . ?
B6 B5 B7 B4 100.7(2) . . . . ?
B8 B5 B7 B4 138.2(2) . . . . ?
B3 B5 B7 B4 37.6(2) . . . . ?
C27 B7 B8 C28 2.3(4) . . . . ?
B11 B7 B8 C28 148.4(3) . . . . ?
C46 B7 B8 C28 148.4(3) . . . . ?
B12 B7 B8 C28 110.6(3) . . . . ?
B4 B7 B8 C28 -148.6(3) . . . . ?
B5 B7 B8 C28 -111.3(3) . . . . ?
C27 B7 B8 B9 -145.4(3) . . . . ?
B11 B7 B8 B9 0.7(3) . . . . ?
C46 B7 B8 B9 0.7(3) . . . . ?
B12 B7 B8 B9 -37.1(2) . . . . ?
B4 B7 B8 B9 63.7(3) . . . . ?
B5 B7 B8 B9 101.0(2) . . . . ?
C27 B7 B8 B12 -108.3(3) . . . . ?
B11 B7 B8 B12 37.8(2) . . . . ?
C46 B7 B8 B12 37.8(2) . . . . ?
B4 B7 B8 B12 100.8(2) . . . . ?
B5 B7 B8 B12 138.1(2) . . . . ?
C27 B7 B8 B5 113.6(3) . . . . ?
B11 B7 B8 B5 -100.4(2) . . . . ?
C46 B7 B8 B5 -100.4(2) . . . . ?
B12 B7 B8 B5 -138.1(2) . . . . ?
B4 B7 B8 B5 -37.3(2) . . . . ?
C27 B7 B8 B6 151.0(3) . . . . ?
B11 B7 B8 B6 -62.9(3) . . . . ?
C46 B7 B8 B6 -62.9(3) . . . . ?
B12 B7 B8 B6 -100.7(2) . . . . ?
B4 B7 B8 B6 0.1(3) . . . . ?
B5 B7 B8 B6 37.4(2) . . . . ?
C25 B5 B8 C28 -1.0(5) . . . . ?
B4 B5 B8 C28 147.2(3) . . . . ?
B6 B5 B8 C28 -112.0(3) . . . . ?
B7 B5 B8 C28 109.9(3) . . . . ?
B3 B5 B8 C28 -149.5(3) . . . . ?
C25 B5 B8 B9 148.1(3) . . . . ?
B4 B5 B8 B9 -63.6(3) . . . . ?
B6 B5 B8 B9 37.1(2) . . . . ?
B7 B5 B8 B9 -101.0(2) . . . . ?
B3 B5 B8 B9 -0.3(3) . . . . ?
C25 B5 B8 B12 -148.3(3) . . . . ?
B4 B5 B8 B12 -0.1(3) . . . . ?
B6 B5 B8 B12 100.7(2) . . . . ?
B7 B5 B8 B12 -37.4(2) . . . . ?
B3 B5 B8 B12 63.2(3) . . . . ?
C25 B5 B8 B7 -110.9(3) . . . . ?
B4 B5 B8 B7 37.4(2) . . . . ?
B6 B5 B8 B7 138.1(2) . . . . ?
B3 B5 B8 B7 100.7(2) . . . . ?
C25 B5 B8 B6 111.0(3) . . . . ?
B4 B5 B8 B6 -100.8(2) . . . . ?
B7 B5 B8 B6 -138.1(2) . . . . ?
B3 B5 B8 B6 -37.5(2) . . . . ?
C26 B6 B8 C28 -0.2(5) . . . . ?
B3 B6 B8 C28 148.3(3) . . . . ?
B1 B6 B8 C28 -148.2(3) . . . . ?
B9 B6 B8 C28 -110.9(3) . . . . ?
B5 B6 B8 C28 110.5(3) . . . . ?
C26 B6 B8 B9 110.6(3) . . . . ?
B3 B6 B8 B9 -100.9(3) . . . . ?
B1 B6 B8 B9 -37.3(2) . . . . ?
B5 B6 B8 B9 -138.6(2) . . . . ?
C26 B6 B8 B12 148.4(3) . . . . ?
B3 B6 B8 B12 -63.1(3) . . . . ?
B1 B6 B8 B12 0.4(3) . . . . ?
B9 B6 B8 B12 37.7(2) . . . . ?
B5 B6 B8 B12 -100.9(2) . . . . ?
C26 B6 B8 B7 -148.3(3) . . . . ?
B3 B6 B8 B7 0.2(3) . . . . ?
B1 B6 B8 B7 63.8(3) . . . . ?
B9 B6 B8 B7 101.1(2) . . . . ?
B5 B6 B8 B7 -37.5(2) . . . . ?
C26 B6 B8 B5 -110.8(3) . . . . ?
B3 B6 B8 B5 37.7(2) . . . . ?
B1 B6 B8 B5 101.3(2) . . . . ?
B9 B6 B8 B5 138.6(2) . . . . ?
C28 B8 B9 C29 -0.2(5) . . . . ?
B12 B8 B9 C29 110.0(3) . . . . ?
B7 B8 B9 C29 147.1(3) . . . . ?
B5 B8 B9 C29 -149.3(3) . . . . ?
B6 B8 B9 C29 -112.2(4) . . . . ?
C28 B8 B9 C45 -148.3(3) . . . . ?
B12 B8 B9 C45 -38.1(2) . . . . ?
B7 B8 B9 C45 -1.1(3) . . . . ?
B5 B8 B9 C45 62.6(3) . . . . ?
B6 B8 B9 C45 99.7(2) . . . . ?
C28 B8 B9 B10 -148.3(3) . . . . ?
B12 B8 B9 B10 -38.1(2) . . . . ?
B7 B8 B9 B10 -1.1(3) . . . . ?
B5 B8 B9 B10 62.6(3) . . . . ?
B6 B8 B9 B10 99.7(2) . . . . ?
C28 B8 B9 B12 -110.2(3) . . . . ?
B7 B8 B9 B12 37.1(2) . . . . ?
B5 B8 B9 B12 100.7(2) . . . . ?
B6 B8 B9 B12 137.8(2) . . . . ?
C28 B8 B9 B6 112.0(3) . . . . ?
B12 B8 B9 B6 -137.8(2) . . . . ?
B7 B8 B9 B6 -100.7(2) . . . . ?
B5 B8 B9 B6 -37.1(2) . . . . ?
C28 B8 B9 B1 149.3(3) . . . . ?
B12 B8 B9 B1 -100.5(3) . . . . ?
B7 B8 B9 B1 -63.4(3) . . . . ?
B5 B8 B9 B1 0.3(3) . . . . ?
B6 B8 B9 B1 37.3(2) . . . . ?
C26 B6 B9 C29 2.3(5) . . . . ?
B3 B6 B9 C29 -146.6(3) . . . . ?
B1 B6 B9 C29 -108.9(3) . . . . ?
B5 B6 B9 C29 149.8(3) . . . . ?
B8 B6 B9 C29 112.8(3) . . . . ?
C26 B6 B9 C45 149.5(3) . . . . ?
B3 B6 B9 C45 0.6(3) . . . . ?
B1 B6 B9 C45 38.3(2) . . . . ?
B5 B6 B9 C45 -63.0(3) . . . . ?
B8 B6 B9 C45 -100.0(2) . . . . ?
C26 B6 B9 B10 149.5(3) . . . . ?
B3 B6 B9 B10 0.6(3) . . . . ?
B1 B6 B9 B10 38.3(2) . . . . ?
B5 B6 B9 B10 -63.0(3) . . . . ?
B8 B6 B9 B10 -100.0(2) . . . . ?
C26 B6 B9 B8 -110.5(3) . . . . ?
B3 B6 B9 B8 100.6(2) . . . . ?
B1 B6 B9 B8 138.3(2) . . . . ?
B5 B6 B9 B8 37.0(2) . . . . ?
C26 B6 B9 B12 -148.2(3) . . . . ?
B3 B6 B9 B12 62.9(3) . . . . ?
B1 B6 B9 B12 100.6(3) . . . . ?
B5 B6 B9 B12 -0.7(3) . . . . ?
B8 B6 B9 B12 -37.7(2) . . . . ?
C26 B6 B9 B1 111.3(3) . . . . ?
B3 B6 B9 B1 -37.7(2) . . . . ?
B5 B6 B9 B1 -101.3(2) . . . . ?
B8 B6 B9 B1 -138.3(2) . . . . ?
C21 B1 B9 C29 1.0(5) . . . . ?
C45 B1 B9 C29 -110.8(4) . . . . ?
B10 B1 B9 C29 -110.8(4) . . . . ?
B6 B1 B9 C29 113.1(4) . . . . ?
B3 B1 B9 C29 150.5(3) . . . . ?
B2 B1 B9 C29 -146.4(3) . . . . ?
C21 B1 B9 C45 111.7(3) . . . . ?
B6 B1 B9 C45 -136.2(2) . . . . ?
B3 B1 B9 C45 -98.8(2) . . . . ?
B2 B1 B9 C45 -35.7(2) . . . . ?
C21 B1 B9 B10 111.7(3) . . . . ?
B6 B1 B9 B10 -136.2(2) . . . . ?
B3 B1 B9 B10 -98.8(2) . . . . ?
B2 B1 B9 B10 -35.7(2) . . . . ?
C21 B1 B9 B8 -149.6(3) . . . . ?
C45 B1 B9 B8 98.6(3) . . . . ?
B10 B1 B9 B8 98.6(3) . . . . ?
B6 B1 B9 B8 -37.5(2) . . . . ?
B3 B1 B9 B8 -0.1(3) . . . . ?
B2 B1 B9 B8 63.0(3) . . . . ?
C21 B1 B9 B12 146.9(3) . . . . ?
C45 B1 B9 B12 35.2(2) . . . . ?
B10 B1 B9 B12 35.2(2) . . . . ?
B6 B1 B9 B12 -101.0(2) . . . . ?
B3 B1 B9 B12 -63.5(3) . . . . ?
B2 B1 B9 B12 -0.5(3) . . . . ?
C21 B1 B9 B6 -112.1(3) . . . . ?
C45 B1 B9 B6 136.2(2) . . . . ?
B10 B1 B9 B6 136.2(2) . . . . ?
B3 B1 B9 B6 37.4(2) . . . . ?
B2 B1 B9 B6 100.5(3) . . . . ?
C21 B1 B10 C30 -1.0(5) . . . . ?
B6 B1 B10 C30 147.5(3) . . . . ?
B9 B1 B10 C30 108.8(4) . . . . ?
B3 B1 B10 C30 -149.8(3) . . . . ?
B2 B1 B10 C30 -111.3(4) . . . . ?
C21 B1 B10 C46 147.7(3) . . . . ?
B6 B1 B10 C46 -63.8(3) . . . . ?
B9 B1 B10 C46 -102.5(2) . . . . ?
B3 B1 B10 C46 -1.1(3) . . . . ?
B2 B1 B10 C46 37.4(2) . . . . ?
C21 B1 B10 B12 -146.6(3) . . . . ?
B6 B1 B10 B12 2.0(3) . . . . ?
B9 B1 B10 B12 -36.7(2) . . . . ?
B3 B1 B10 B12 64.7(3) . . . . ?
B2 B1 B10 B12 103.1(3) . . . . ?
C21 B1 B10 B2 110.3(3) . . . . ?
B6 B1 B10 B2 -101.2(2) . . . . ?
B9 B1 B10 B2 -139.9(2) . . . . ?
B3 B1 B10 B2 -38.5(2) . . . . ?
C21 B1 B10 B9 -109.8(3) . . . . ?
B6 B1 B10 B9 38.7(2) . . . . ?
B3 B1 B10 B9 101.4(2) . . . . ?
B2 B1 B10 B9 139.9(2) . . . . ?
C22 B2 B10 C30 1.1(5) . . . . ?
C46 B2 B10 C30 -109.4(4) . . . . ?
B3 B2 B10 C30 149.8(3) . . . . ?
B4 B2 B10 C30 -147.3(3) . . . . ?
B1 B2 B10 C30 111.2(4) . . . . ?
C22 B2 B10 C46 110.5(3) . . . . ?
B3 B2 B10 C46 -100.8(2) . . . . ?
B4 B2 B10 C46 -37.9(2) . . . . ?
B1 B2 B10 C46 -139.4(2) . . . . ?
C22 B2 B10 B12 146.8(3) . . . . ?
C46 B2 B10 B12 36.3(2) . . . . ?
B3 B2 B10 B12 -64.5(3) . . . . ?
B4 B2 B10 B12 -1.6(3) . . . . ?
B1 B2 B10 B12 -103.1(3) . . . . ?
C22 B2 B10 B1 -110.1(3) . . . . ?
C46 B2 B10 B1 139.4(2) . . . . ?
B3 B2 B10 B1 38.7(2) . . . . ?
B4 B2 B10 B1 101.5(3) . . . . ?
C22 B2 B10 B9 -147.4(3) . . . . ?
C46 B2 B10 B9 102.1(3) . . . . ?
B3 B2 B10 B9 1.4(3) . . . . ?
B4 B2 B10 B9 64.2(3) . . . . ?
B1 B2 B10 B9 -37.3(2) . . . . ?
C29 B9 B10 C30 -2.5(5) . . . . ?
B8 B9 B10 C30 146.4(3) . . . . ?
B12 B9 B10 C30 107.9(3) . . . . ?
B6 B9 B10 C30 -150.4(3) . . . . ?
B1 B9 B10 C30 -111.8(3) . . . . ?
C29 B9 B10 C46 -147.8(3) . . . . ?
B8 B9 B10 C46 1.1(3) . . . . ?
B12 B9 B10 C46 -37.4(2) . . . . ?
B6 B9 B10 C46 64.3(3) . . . . ?
B1 B9 B10 C46 102.9(3) . . . . ?
C29 B9 B10 B12 -110.4(3) . . . . ?
B8 B9 B10 B12 38.5(2) . . . . ?
B6 B9 B10 B12 101.7(2) . . . . ?
B1 B9 B10 B12 140.3(2) . . . . ?
C29 B9 B10 B1 109.3(3) . . . . ?
B8 B9 B10 B1 -101.8(2) . . . . ?
B12 B9 B10 B1 -140.3(2) . . . . ?
B6 B9 B10 B1 -38.6(2) . . . . ?
C29 B9 B10 B2 146.6(3) . . . . ?
B8 B9 B10 B2 -64.5(3) . . . . ?
B12 B9 B10 B2 -102.9(3) . . . . ?
B6 B9 B10 B2 -1.3(3) . . . . ?
B1 B9 B10 B2 37.4(2) . . . . ?
C30 B10 C46 C31 2.3(5) . . . . ?
B12 B10 C46 C31 109.9(3) . . . . ?
B1 B10 C46 C31 -146.9(3) . . . . ?
B2 B10 C46 C31 -109.2(3) . . . . ?
B9 B10 C46 C31 147.3(3) . . . . ?
C30 B10 C46 B7 -145.7(3) . . . . ?
B12 B10 C46 B7 -38.1(2) . . . . ?
B1 B10 C46 B7 65.1(3) . . . . ?
B2 B10 C46 B7 102.8(2) . . . . ?
B9 B10 C46 B7 -0.7(3) . . . . ?
C30 B10 C46 B12 -107.7(3) . . . . ?
B1 B10 C46 B12 103.2(3) . . . . ?
B2 B10 C46 B12 140.8(2) . . . . ?
B9 B10 C46 B12 37.3(2) . . . . ?
C30 B10 C46 B2 111.5(4) . . . . ?
B12 B10 C46 B2 -140.8(2) . . . . ?
B1 B10 C46 B2 -37.6(2) . . . . ?
B9 B10 C46 B2 -103.5(3) . . . . ?
C30 B10 C46 B4 150.2(3) . . . . ?
B12 B10 C46 B4 -102.1(2) . . . . ?
B1 B10 C46 B4 1.1(3) . . . . ?
B2 B10 C46 B4 38.7(2) . . . . ?
B9 B10 C46 B4 -64.8(3) . . . . ?
C27 B7 C46 C31 -1.4(4) . . . . ?
B12 B7 C46 C31 -110.2(3) . . . . ?
B8 B7 C46 C31 -147.9(3) . . . . ?
B4 B7 C46 C31 111.1(3) . . . . ?
B5 B7 C46 C31 148.9(3) . . . . ?
C27 B7 C46 B10 146.6(3) . . . . ?
B12 B7 C46 B10 37.8(2) . . . . ?
B8 B7 C46 B10 0.0(3) . . . . ?
B4 B7 C46 B10 -101.0(2) . . . . ?
B5 B7 C46 B10 -63.1(3) . . . . ?
C27 B7 C46 B12 108.8(3) . . . . ?
B8 B7 C46 B12 -37.7(2) . . . . ?
B4 B7 C46 B12 -138.8(2) . . . . ?
B5 B7 C46 B12 -100.9(2) . . . . ?
C27 B7 C46 B2 -149.6(3) . . . . ?
B12 B7 C46 B2 101.6(3) . . . . ?
B8 B7 C46 B2 63.8(3) . . . . ?
B4 B7 C46 B2 -37.2(2) . . . . ?
B5 B7 C46 B2 0.6(3) . . . . ?
C27 B7 C46 B4 -112.4(3) . . . . ?
B12 B7 C46 B4 138.8(2) . . . . ?
B8 B7 C46 B4 101.0(2) . . . . ?
B5 B7 C46 B4 37.9(2) . . . . ?
C22 B2 C46 C31 2.1(5) . . . . ?
B10 B2 C46 C31 111.4(3) . . . . ?
B3 B2 C46 C31 -149.6(3) . . . . ?
B4 B2 C46 C31 -111.6(3) . . . . ?
B1 B2 C46 C31 147.2(3) . . . . ?
C22 B2 C46 B10 -109.3(4) . . . . ?
B3 B2 C46 B10 99.0(2) . . . . ?
B4 B2 C46 B10 137.0(2) . . . . ?
B1 B2 C46 B10 35.8(2) . . . . ?
C22 B2 C46 B7 150.9(3) . . . . ?
B10 B2 C46 B7 -99.8(2) . . . . ?
B3 B2 C46 B7 -0.8(3) . . . . ?
B4 B2 C46 B7 37.2(2) . . . . ?
B1 B2 C46 B7 -64.0(3) . . . . ?
C22 B2 C46 B12 -144.6(3) . . . . ?
B10 B2 C46 B12 -35.3(2) . . . . ?
B3 B2 C46 B12 63.6(3) . . . . ?
B4 B2 C46 B12 101.6(2) . . . . ?
B1 B2 C46 B12 0.4(3) . . . . ?
C22 B2 C46 B4 113.7(4) . . . . ?
B10 B2 C46 B4 -137.0(2) . . . . ?
B3 B2 C46 B4 -38.0(2) . . . . ?
B1 B2 C46 B4 -101.2(3) . . . . ?
C24 B4 C46 C31 -0.4(5) . . . . ?
B5 B4 C46 C31 -149.3(3) . . . . ?
B3 B4 C46 C31 147.3(3) . . . . ?
B7 B4 C46 C31 -111.3(3) . . . . ?
B2 B4 C46 C31 109.5(3) . . . . ?
C24 B4 C46 B10 -148.4(3) . . . . ?
B5 B4 C46 B10 62.7(3) . . . . ?
B3 B4 C46 B10 -0.6(3) . . . . ?
B7 B4 C46 B10 100.7(2) . . . . ?
B2 B4 C46 B10 -38.4(2) . . . . ?
C24 B4 C46 B7 110.9(3) . . . . ?
B5 B4 C46 B7 -38.0(2) . . . . ?
B3 B4 C46 B7 -101.3(2) . . . . ?
B2 B4 C46 B7 -139.2(2) . . . . ?
C24 B4 C46 B12 148.2(3) . . . . ?
B5 B4 C46 B12 -0.7(3) . . . . ?
B3 B4 C46 B12 -64.0(3) . . . . ?
B7 B4 C46 B12 37.3(2) . . . . ?
B2 B4 C46 B12 -101.8(2) . . . . ?
C24 B4 C46 B2 -109.9(3) . . . . ?
B5 B4 C46 B2 101.2(2) . . . . ?
B3 B4 C46 B2 37.9(2) . . . . ?
B7 B4 C46 B2 139.2(2) . . . . ?
C27 B7 B11 C31 -1.4(4) . . . . ?
B12 B7 B11 C31 -110.2(3) . . . . ?
B8 B7 B11 C31 -147.9(3) . . . . ?
B4 B7 B11 C31 111.1(3) . . . . ?
B5 B7 B11 C31 148.9(3) . . . . ?
C27 B7 B11 C45 146.6(3) . . . . ?
B12 B7 B11 C45 37.8(2) . . . . ?
B8 B7 B11 C45 0.0(3) . . . . ?
B4 B7 B11 C45 -101.0(2) . . . . ?
B5 B7 B11 C45 -63.1(3) . . . . ?
C27 B7 B11 B12 108.8(3) . . . . ?
B8 B7 B11 B12 -37.7(2) . . . . ?
B4 B7 B11 B12 -138.8(2) . . . . ?
B5 B7 B11 B12 -100.9(2) . . . . ?
C27 B7 B11 B2 -149.6(3) . . . . ?
B12 B7 B11 B2 101.6(3) . . . . ?
B8 B7 B11 B2 63.8(3) . . . . ?
B4 B7 B11 B2 -37.2(2) . . . . ?
B5 B7 B11 B2 0.6(3) . . . . ?
C27 B7 B11 B4 -112.4(3) . . . . ?
B12 B7 B11 B4 138.8(2) . . . . ?
B8 B7 B11 B4 101.0(2) . . . . ?
B5 B7 B11 B4 37.9(2) . . . . ?
C22 B2 B11 C31 2.1(5) . . . . ?
C45 B2 B11 C31 111.4(3) . . . . ?
B3 B2 B11 C31 -149.6(3) . . . . ?
B4 B2 B11 C31 -111.6(3) . . . . ?
B1 B2 B11 C31 147.2(3) . . . . ?
C22 B2 B11 C45 -109.3(4) . . . . ?
B3 B2 B11 C45 99.0(2) . . . . ?
B4 B2 B11 C45 137.0(2) . . . . ?
B1 B2 B11 C45 35.8(2) . . . . ?
C22 B2 B11 B7 150.9(3) . . . . ?
C45 B2 B11 B7 -99.8(2) . . . . ?
B3 B2 B11 B7 -0.8(3) . . . . ?
B4 B2 B11 B7 37.2(2) . . . . ?
B1 B2 B11 B7 -64.0(3) . . . . ?
C22 B2 B11 B12 -144.6(3) . . . . ?
C45 B2 B11 B12 -35.3(2) . . . . ?
B3 B2 B11 B12 63.6(3) . . . . ?
B4 B2 B11 B12 101.6(2) . . . . ?
B1 B2 B11 B12 0.4(3) . . . . ?
C22 B2 B11 B4 113.7(4) . . . . ?
C45 B2 B11 B4 -137.0(2) . . . . ?
B3 B2 B11 B4 -38.0(2) . . . . ?
B1 B2 B11 B4 -101.2(3) . . . . ?
C24 B4 B11 C31 -0.4(5) . . . . ?
B5 B4 B11 C31 -149.3(3) . . . . ?
B3 B4 B11 C31 147.3(3) . . . . ?
B7 B4 B11 C31 -111.3(3) . . . . ?
B2 B4 B11 C31 109.5(3) . . . . ?
C24 B4 B11 C45 -148.4(3) . . . . ?
B5 B4 B11 C45 62.7(3) . . . . ?
B3 B4 B11 C45 -0.6(3) . . . . ?
B7 B4 B11 C45 100.7(2) . . . . ?
B2 B4 B11 C45 -38.4(2) . . . . ?
C24 B4 B11 B7 110.9(3) . . . . ?
B5 B4 B11 B7 -38.0(2) . . . . ?
B3 B4 B11 B7 -101.3(2) . . . . ?
B2 B4 B11 B7 -139.2(2) . . . . ?
C24 B4 B11 B12 148.2(3) . . . . ?
B5 B4 B11 B12 -0.7(3) . . . . ?
B3 B4 B11 B12 -64.0(3) . . . . ?
B7 B4 B11 B12 37.3(2) . . . . ?
B2 B4 B11 B12 -101.8(2) . . . . ?
C24 B4 B11 B2 -109.9(3) . . . . ?
B5 B4 B11 B2 101.2(2) . . . . ?
B3 B4 B11 B2 37.9(2) . . . . ?
B7 B4 B11 B2 139.2(2) . . . . ?
C31 B11 C45 C30 2.3(5) . . . . ?
B7 B11 C45 C30 -145.7(3) . . . . ?
B12 B11 C45 C30 -107.7(3) . . . . ?
B2 B11 C45 C30 111.5(4) . . . . ?
B4 B11 C45 C30 150.2(3) . . . . ?
C31 B11 C45 B12 109.9(3) . . . . ?
B7 B11 C45 B12 -38.1(2) . . . . ?
B2 B11 C45 B12 -140.8(2) . . . . ?
B4 B11 C45 B12 -102.1(2) . . . . ?
C31 B11 C45 B1 -146.9(3) . . . . ?
B7 B11 C45 B1 65.1(3) . . . . ?
B12 B11 C45 B1 103.2(3) . . . . ?
B2 B11 C45 B1 -37.6(2) . . . . ?
B4 B11 C45 B1 1.1(3) . . . . ?
C31 B11 C45 B2 -109.2(3) . . . . ?
B7 B11 C45 B2 102.8(2) . . . . ?
B12 B11 C45 B2 140.8(2) . . . . ?
B4 B11 C45 B2 38.7(2) . . . . ?
C31 B11 C45 B9 147.3(3) . . . . ?
B7 B11 C45 B9 -0.7(3) . . . . ?
B12 B11 C45 B9 37.3(2) . . . . ?
B2 B11 C45 B9 -103.5(3) . . . . ?
B4 B11 C45 B9 -64.8(3) . . . . ?
C21 B1 C45 C30 -1.0(5) . . . . ?
B6 B1 C45 C30 147.5(3) . . . . ?
B9 B1 C45 C30 108.8(4) . . . . ?
B3 B1 C45 C30 -149.8(3) . . . . ?
B2 B1 C45 C30 -111.3(4) . . . . ?
C21 B1 C45 B11 147.7(3) . . . . ?
B6 B1 C45 B11 -63.8(3) . . . . ?
B9 B1 C45 B11 -102.5(2) . . . . ?
B3 B1 C45 B11 -1.1(3) . . . . ?
B2 B1 C45 B11 37.4(2) . . . . ?
C21 B1 C45 B12 -146.6(3) . . . . ?
B6 B1 C45 B12 2.0(3) . . . . ?
B9 B1 C45 B12 -36.7(2) . . . . ?
B3 B1 C45 B12 64.7(3) . . . . ?
B2 B1 C45 B12 103.1(3) . . . . ?
C21 B1 C45 B2 110.3(3) . . . . ?
B6 B1 C45 B2 -101.2(2) . . . . ?
B9 B1 C45 B2 -139.9(2) . . . . ?
B3 B1 C45 B2 -38.5(2) . . . . ?
C21 B1 C45 B9 -109.8(3) . . . . ?
B6 B1 C45 B9 38.7(2) . . . . ?
B3 B1 C45 B9 101.4(2) . . . . ?
B2 B1 C45 B9 139.9(2) . . . . ?
C22 B2 C45 C30 1.1(5) . . . . ?
B11 B2 C45 C30 -109.4(4) . . . . ?
B3 B2 C45 C30 149.8(3) . . . . ?
B4 B2 C45 C30 -147.3(3) . . . . ?
B1 B2 C45 C30 111.2(4) . . . . ?
C22 B2 C45 B11 110.5(3) . . . . ?
B3 B2 C45 B11 -100.8(2) . . . . ?
B4 B2 C45 B11 -37.9(2) . . . . ?
B1 B2 C45 B11 -139.4(2) . . . . ?
C22 B2 C45 B12 146.8(3) . . . . ?
B11 B2 C45 B12 36.3(2) . . . . ?
B3 B2 C45 B12 -64.5(3) . . . . ?
B4 B2 C45 B12 -1.6(3) . . . . ?
B1 B2 C45 B12 -103.1(3) . . . . ?
C22 B2 C45 B1 -110.1(3) . . . . ?
B11 B2 C45 B1 139.4(2) . . . . ?
B3 B2 C45 B1 38.7(2) . . . . ?
B4 B2 C45 B1 101.5(3) . . . . ?
C22 B2 C45 B9 -147.4(3) . . . . ?
B11 B2 C45 B9 102.1(3) . . . . ?
B3 B2 C45 B9 1.4(3) . . . . ?
B4 B2 C45 B9 64.2(3) . . . . ?
B1 B2 C45 B9 -37.3(2) . . . . ?
C29 B9 C45 C30 -2.5(5) . . . . ?
B8 B9 C45 C30 146.4(3) . . . . ?
B12 B9 C45 C30 107.9(3) . . . . ?
B6 B9 C45 C30 -150.4(3) . . . . ?
B1 B9 C45 C30 -111.8(3) . . . . ?
C29 B9 C45 B11 -147.8(3) . . . . ?
B8 B9 C45 B11 1.1(3) . . . . ?
B12 B9 C45 B11 -37.4(2) . . . . ?
B6 B9 C45 B11 64.3(3) . . . . ?
B1 B9 C45 B11 102.9(3) . . . . ?
C29 B9 C45 B12 -110.4(3) . . . . ?
B8 B9 C45 B12 38.5(2) . . . . ?
B6 B9 C45 B12 101.7(2) . . . . ?
B1 B9 C45 B12 140.3(2) . . . . ?
C29 B9 C45 B1 109.3(3) . . . . ?
B8 B9 C45 B1 -101.8(2) . . . . ?
B12 B9 C45 B1 -140.3(2) . . . . ?
B6 B9 C45 B1 -38.6(2) . . . . ?
C29 B9 C45 B2 146.6(3) . . . . ?
B8 B9 C45 B2 -64.5(3) . . . . ?
B12 B9 C45 B2 -102.9(3) . . . . ?
B6 B9 C45 B2 -1.3(3) . . . . ?
B1 B9 C45 B2 37.4(2) . . . . ?
C30 C45 B12 C32 1.7(5) . . . . ?
B11 C45 B12 C32 -109.0(3) . . . . ?
B1 C45 B12 C32 148.4(3) . . . . ?
B2 C45 B12 C32 -145.2(3) . . . . ?
B9 C45 B12 C32 111.6(3) . . . . ?
C30 C45 B12 B11 110.7(4) . . . . ?
B1 C45 B12 B11 -102.6(3) . . . . ?
B2 C45 B12 B11 -36.2(2) . . . . ?
B9 C45 B12 B11 -139.4(2) . . . . ?
C30 C45 B12 B8 -148.4(3) . . . . ?
B11 C45 B12 B8 100.8(2) . . . . ?
B1 C45 B12 B8 -1.7(3) . . . . ?
B2 C45 B12 B8 64.6(3) . . . . ?
B9 C45 B12 B8 -38.6(2) . . . . ?
C30 C45 B12 B9 -109.9(4) . . . . ?
B11 C45 B12 B9 139.4(2) . . . . ?
B1 C45 B12 B9 36.9(2) . . . . ?
B2 C45 B12 B9 103.2(3) . . . . ?
C30 C45 B12 B7 148.3(3) . . . . ?
B11 C45 B12 B7 37.6(2) . . . . ?
B1 C45 B12 B7 -65.0(3) . . . . ?
B2 C45 B12 B7 1.3(3) . . . . ?
B9 C45 B12 B7 -101.9(2) . . . . ?
C30 B10 B12 C32 1.7(5) . . . . ?
C46 B10 B12 C32 -109.0(3) . . . . ?
B1 B10 B12 C32 148.4(3) . . . . ?
B2 B10 B12 C32 -145.2(3) . . . . ?
B9 B10 B12 C32 111.6(3) . . . . ?
C30 B10 B12 C46 110.7(4) . . . . ?
B1 B10 B12 C46 -102.6(3) . . . . ?
B2 B10 B12 C46 -36.2(2) . . . . ?
B9 B10 B12 C46 -139.4(2) . . . . ?
C30 B10 B12 B8 -148.4(3) . . . . ?
C46 B10 B12 B8 100.8(2) . . . . ?
B1 B10 B12 B8 -1.7(3) . . . . ?
B2 B10 B12 B8 64.6(3) . . . . ?
B9 B10 B12 B8 -38.6(2) . . . . ?
C30 B10 B12 B9 -109.9(4) . . . . ?
C46 B10 B12 B9 139.4(2) . . . . ?
B1 B10 B12 B9 36.9(2) . . . . ?
B2 B10 B12 B9 103.2(3) . . . . ?
C30 B10 B12 B7 148.3(3) . . . . ?
C46 B10 B12 B7 37.6(2) . . . . ?
B1 B10 B12 B7 -65.0(3) . . . . ?
B2 B10 B12 B7 1.3(3) . . . . ?
B9 B10 B12 B7 -101.9(2) . . . . ?
C31 B11 B12 C32 -0.8(4) . . . . ?
C45 B11 B12 C32 110.2(3) . . . . ?
B7 B11 B12 C32 -112.2(3) . . . . ?
B2 B11 B12 C32 145.7(3) . . . . ?
B4 B11 B12 C32 -149.7(3) . . . . ?
C31 B11 B12 C45 -111.0(3) . . . . ?
B7 B11 B12 C45 137.5(2) . . . . ?
B2 B11 B12 C45 35.5(2) . . . . ?
B4 B11 B12 C45 100.1(2) . . . . ?
C31 B11 B12 B8 149.5(3) . . . . ?
C45 B11 B12 B8 -99.5(2) . . . . ?
B7 B11 B12 B8 38.1(2) . . . . ?
B2 B11 B12 B8 -64.0(3) . . . . ?
B4 B11 B12 B8 0.6(3) . . . . ?
C31 B11 B12 B9 -147.2(3) . . . . ?
C45 B11 B12 B9 -36.2(2) . . . . ?
B7 B11 B12 B9 101.3(2) . . . . ?
B2 B11 B12 B9 -0.7(3) . . . . ?
B4 B11 B12 B9 63.9(3) . . . . ?
C31 B11 B12 B7 111.5(3) . . . . ?
C45 B11 B12 B7 -137.5(2) . . . . ?
B2 B11 B12 B7 -102.1(2) . . . . ?
B4 B11 B12 B7 -37.4(2) . . . . ?
C31 C46 B12 C32 -0.8(4) . . . . ?
B10 C46 B12 C32 110.2(3) . . . . ?
B7 C46 B12 C32 -112.2(3) . . . . ?
B2 C46 B12 C32 145.7(3) . . . . ?
B4 C46 B12 C32 -149.7(3) . . . . ?
C31 C46 B12 B10 -111.0(3) . . . . ?
B7 C46 B12 B10 137.5(2) . . . . ?
B2 C46 B12 B10 35.5(2) . . . . ?
B4 C46 B12 B10 100.1(2) . . . . ?
C31 C46 B12 B8 149.5(3) . . . . ?
B10 C46 B12 B8 -99.5(2) . . . . ?
B7 C46 B12 B8 38.1(2) . . . . ?
B2 C46 B12 B8 -64.0(3) . . . . ?
B4 C46 B12 B8 0.6(3) . . . . ?
C31 C46 B12 B9 -147.2(3) . . . . ?
B10 C46 B12 B9 -36.2(2) . . . . ?
B7 C46 B12 B9 101.3(2) . . . . ?
B2 C46 B12 B9 -0.7(3) . . . . ?
B4 C46 B12 B9 63.9(3) . . . . ?
C31 C46 B12 B7 111.5(3) . . . . ?
B10 C46 B12 B7 -137.5(2) . . . . ?
B2 C46 B12 B7 -102.1(2) . . . . ?
B4 C46 B12 B7 -37.4(2) . . . . ?
C28 B8 B12 C32 1.0(4) . . . . ?
B9 B8 B12 C32 -110.4(3) . . . . ?
B7 B8 B12 C32 111.0(3) . . . . ?
B5 B8 B12 C32 148.5(3) . . . . ?
B6 B8 B12 C32 -148.2(3) . . . . ?
C28 B8 B12 C45 149.9(3) . . . . ?
B9 B8 B12 C45 38.5(2) . . . . ?
B7 B8 B12 C45 -100.1(2) . . . . ?
B5 B8 B12 C45 -62.6(3) . . . . ?
B6 B8 B12 C45 0.7(3) . . . . ?
C28 B8 B12 B10 149.9(3) . . . . ?
B9 B8 B12 B10 38.5(2) . . . . ?
B7 B8 B12 B10 -100.1(2) . . . . ?
B5 B8 B12 B10 -62.6(3) . . . . ?
B6 B8 B12 B10 0.7(3) . . . . ?
C28 B8 B12 B11 -147.8(3) . . . . ?
B9 B8 B12 B11 100.8(2) . . . . ?
B7 B8 B12 B11 -37.8(2) . . . . ?
B5 B8 B12 B11 -0.3(3) . . . . ?
B6 B8 B12 B11 63.0(3) . . . . ?
C28 B8 B12 C46 -147.8(3) . . . . ?
B9 B8 B12 C46 100.8(2) . . . . ?
B7 B8 B12 C46 -37.8(2) . . . . ?
B5 B8 B12 C46 -0.3(3) . . . . ?
B6 B8 B12 C46 63.0(3) . . . . ?
C28 B8 B12 B9 111.4(3) . . . . ?
B7 B8 B12 B9 -138.6(2) . . . . ?
B5 B8 B12 B9 -101.1(2) . . . . ?
B6 B8 B12 B9 -37.7(2) . . . . ?
C28 B8 B12 B7 -110.0(3) . . . . ?
B9 B8 B12 B7 138.6(2) . . . . ?
B5 B8 B12 B7 37.5(2) . . . . ?
B6 B8 B12 B7 100.9(2) . . . . ?
C29 B9 B12 C32 0.6(5) . . . . ?
C45 B9 B12 C32 -109.7(3) . . . . ?
B10 B9 B12 C32 -109.7(3) . . . . ?
B8 B9 B12 C32 113.8(3) . . . . ?
B6 B9 B12 C32 151.7(3) . . . . ?
B1 B9 B12 C32 -145.0(3) . . . . ?
C29 B9 B12 C45 110.4(4) . . . . ?
B8 B9 B12 C45 -136.4(2) . . . . ?
B6 B9 B12 C45 -98.5(2) . . . . ?
B1 B9 B12 C45 -35.2(2) . . . . ?
C29 B9 B12 B10 110.4(4) . . . . ?
B8 B9 B12 B10 -136.4(2) . . . . ?
B6 B9 B12 B10 -98.5(2) . . . . ?
B1 B9 B12 B10 -35.2(2) . . . . ?
C29 B9 B12 B11 146.3(3) . . . . ?
C45 B9 B12 B11 35.9(2) . . . . ?
B8 B9 B12 B11 -100.5(2) . . . . ?
B6 B9 B12 B11 -62.6(3) . . . . ?
B1 B9 B12 B11 0.7(3) . . . . ?
C29 B9 B12 C46 146.3(3) . . . . ?
B10 B9 B12 C46 35.9(2) . . . . ?
B8 B9 B12 C46 -100.5(2) . . . . ?
B6 B9 B12 C46 -62.6(3) . . . . ?
B1 B9 B12 C46 0.7(3) . . . . ?
C29 B9 B12 B8 -113.2(4) . . . . ?
C45 B9 B12 B8 136.4(2) . . . . ?
B10 B9 B12 B8 136.4(2) . . . . ?
B6 B9 B12 B8 37.9(2) . . . . ?
B1 B9 B12 B8 101.2(2) . . . . ?
C29 B9 B12 B7 -150.4(3) . . . . ?
C45 B9 B12 B7 99.2(2) . . . . ?
B10 B9 B12 B7 99.2(2) . . . . ?
B8 B9 B12 B7 -37.2(2) . . . . ?
B6 B9 B12 B7 0.6(3) . . . . ?
B1 B9 B12 B7 64.0(3) . . . . ?
C27 B7 B12 C32 -1.8(4) . . . . ?
B11 B7 B12 C32 108.7(3) . . . . ?
C46 B7 B12 C32 108.7(3) . . . . ?
B8 B7 B12 C32 -113.9(3) . . . . ?
B4 B7 B12 C32 145.5(3) . . . . ?
B5 B7 B12 C32 -151.3(3) . . . . ?
C27 B7 B12 C45 -147.8(3) . . . . ?
B11 B7 B12 C45 -37.3(2) . . . . ?
B8 B7 B12 C45 100.1(2) . . . . ?
B4 B7 B12 C45 -0.5(3) . . . . ?
B5 B7 B12 C45 62.7(3) . . . . ?
C27 B7 B12 B10 -147.8(3) . . . . ?
C46 B7 B12 B10 -37.3(2) . . . . ?
B8 B7 B12 B10 100.1(2) . . . . ?
B4 B7 B12 B10 -0.5(3) . . . . ?
B5 B7 B12 B10 62.7(3) . . . . ?
C27 B7 B12 B11 -110.5(3) . . . . ?
B8 B7 B12 B11 137.4(2) . . . . ?
B4 B7 B12 B11 36.8(2) . . . . ?
B5 B7 B12 B11 100.0(2) . . . . ?
C27 B7 B12 C46 -110.5(3) . . . . ?
B8 B7 B12 C46 137.4(2) . . . . ?
B4 B7 B12 C46 36.8(2) . . . . ?
B5 B7 B12 C46 100.0(2) . . . . ?
C27 B7 B12 B8 112.1(3) . . . . ?
B11 B7 B12 B8 -137.4(2) . . . . ?
C46 B7 B12 B8 -137.4(2) . . . . ?
B4 B7 B12 B8 -100.6(2) . . . . ?
B5 B7 B12 B8 -37.4(2) . . . . ?
C27 B7 B12 B9 149.2(3) . . . . ?
B11 B7 B12 B9 -100.3(2) . . . . ?
C46 B7 B12 B9 -100.3(2) . . . . ?
B8 B7 B12 B9 37.1(2) . . . . ?
B4 B7 B12 B9 -63.5(3) . . . . ?
B5 B7 B12 B9 -0.3(3) . . . . ?
C33 B13 B14 C34 -2.0(4) . . . . ?
B15 B13 B14 C34 -110.8(3) . . . . ?
B18 B13 B14 C34 -148.7(3) . . . . ?
B22 B13 B14 C34 148.3(3) . . . . ?
B24 B13 B14 C34 110.6(3) . . . . ?
C33 B13 B14 C47 146.5(3) . . . . ?
B15 B13 B14 C47 37.7(2) . . . . ?
B18 B13 B14 C47 -0.1(3) . . . . ?
B22 B13 B14 C47 -63.2(3) . . . . ?
B24 B13 B14 C47 -100.8(2) . . . . ?
C33 B13 B14 B16 146.5(3) . . . . ?
B15 B13 B14 B16 37.7(2) . . . . ?
B18 B13 B14 B16 -0.1(3) . . . . ?
B22 B13 B14 B16 -63.2(3) . . . . ?
B24 B13 B14 B16 -100.8(2) . . . . ?
C33 B13 B14 B23 -150.4(3) . . . . ?
B15 B13 B14 B23 100.8(2) . . . . ?
B18 B13 B14 B23 63.0(3) . . . . ?
B22 B13 B14 B23 -0.1(3) . . . . ?
B24 B13 B14 B23 -37.7(2) . . . . ?
C33 B13 B14 B24 -112.6(3) . . . . ?
B15 B13 B14 B24 138.6(2) . . . . ?
B18 B13 B14 B24 100.7(2) . . . . ?
B22 B13 B14 B24 37.7(2) . . . . ?
C33 B13 B14 B15 108.8(3) . . . . ?
B18 B13 B14 B15 -37.9(2) . . . . ?
B22 B13 B14 B15 -100.9(2) . . . . ?
B24 B13 B14 B15 -138.6(2) . . . . ?
C34 B14 B15 C35 -0.8(4) . . . . ?
C47 B14 B15 C35 109.0(3) . . . . ?
B16 B14 B15 C35 109.0(3) . . . . ?
B23 B14 B15 C35 145.7(3) . . . . ?
B24 B14 B15 C35 -150.4(3) . . . . ?
B13 B14 B15 C35 -113.1(3) . . . . ?
C34 B14 B15 B17 -147.1(3) . . . . ?
C47 B14 B15 B17 -37.3(2) . . . . ?
B23 B14 B15 B17 -0.6(3) . . . . ?
B24 B14 B15 B17 63.3(3) . . . . ?
B13 B14 B15 B17 100.6(2) . . . . ?
C34 B14 B15 C48 -147.1(3) . . . . ?
B16 B14 B15 C48 -37.3(2) . . . . ?
B23 B14 B15 C48 -0.6(3) . . . . ?
B24 B14 B15 C48 63.3(3) . . . . ?
B13 B14 B15 C48 100.6(2) . . . . ?
C34 B14 B15 C47 -109.8(3) . . . . ?
B23 B14 B15 C47 36.7(2) . . . . ?
B24 B14 B15 C47 100.6(2) . . . . ?
B13 B14 B15 C47 137.9(2) . . . . ?
C34 B14 B15 B16 -109.8(3) . . . . ?
B23 B14 B15 B16 36.7(2) . . . . ?
B24 B14 B15 B16 100.6(2) . . . . ?
B13 B14 B15 B16 137.9(2) . . . . ?
C34 B14 B15 B13 112.3(3) . . . . ?
C47 B14 B15 B13 -137.9(2) . . . . ?
B16 B14 B15 B13 -137.9(2) . . . . ?
B23 B14 B15 B13 -101.2(2) . . . . ?
B24 B14 B15 B13 -37.2(2) . . . . ?
C34 B14 B15 B18 150.3(3) . . . . ?
C47 B14 B15 B18 -99.9(2) . . . . ?
B16 B14 B15 B18 -99.9(2) . . . . ?
B23 B14 B15 B18 -63.2(3) . . . . ?
B24 B14 B15 B18 0.7(3) . . . . ?
B13 B14 B15 B18 38.0(2) . . . . ?
C33 B13 B15 C35 -1.2(5) . . . . ?
B18 B13 B15 C35 -112.4(3) . . . . ?
B22 B13 B15 C35 -150.0(3) . . . . ?
B24 B13 B15 C35 146.8(3) . . . . ?
B14 B13 B15 C35 110.1(3) . . . . ?
C33 B13 B15 B17 148.9(3) . . . . ?
B18 B13 B15 B17 37.7(2) . . . . ?
B22 B13 B15 B17 0.0(3) . . . . ?
B24 B13 B15 B17 -63.1(3) . . . . ?
B14 B13 B15 B17 -99.8(2) . . . . ?
C33 B13 B15 C48 148.9(3) . . . . ?
B18 B13 B15 C48 37.7(2) . . . . ?
B22 B13 B15 C48 0.0(3) . . . . ?
B24 B13 B15 C48 -63.1(3) . . . . ?
B14 B13 B15 C48 -99.8(2) . . . . ?
C33 B13 B15 C47 -148.6(3) . . . . ?
B18 B13 B15 C47 100.2(2) . . . . ?
B22 B13 B15 C47 62.6(3) . . . . ?
B24 B13 B15 C47 -0.6(3) . . . . ?
B14 B13 B15 C47 -37.3(2) . . . . ?
C33 B13 B15 B16 -148.6(3) . . . . ?
B18 B13 B15 B16 100.2(2) . . . . ?
B22 B13 B15 B16 62.6(3) . . . . ?
B24 B13 B15 B16 -0.6(3) . . . . ?
B14 B13 B15 B16 -37.3(2) . . . . ?
C33 B13 B15 B14 -111.3(3) . . . . ?
B18 B13 B15 B14 137.5(2) . . . . ?
B22 B13 B15 B14 99.8(2) . . . . ?
B24 B13 B15 B14 36.7(2) . . . . ?
C33 B13 B15 B18 111.2(3) . . . . ?
B22 B13 B15 B18 -37.6(2) . . . . ?
B24 B13 B15 B18 -100.8(2) . . . . ?
B14 B13 B15 B18 -137.5(2) . . . . ?
C34 B14 B16 C36 2.4(5) . . . . ?
B23 B14 B16 C36 111.8(3) . . . . ?
B24 B14 B16 C36 149.3(3) . . . . ?
B15 B14 B16 C36 -109.3(3) . . . . ?
B13 B14 B16 C36 -147.0(3) . . . . ?
C34 B14 B16 C48 149.6(3) . . . . ?
B23 B14 B16 C48 -101.0(2) . . . . ?
B24 B14 B16 C48 -63.5(3) . . . . ?
B15 B14 B16 C48 37.8(2) . . . . ?
B13 B14 B16 C48 0.2(3) . . . . ?
C34 B14 B16 B23 -109.4(3) . . . . ?
B24 B14 B16 B23 37.5(2) . . . . ?
B15 B14 B16 B23 138.9(2) . . . . ?
B13 B14 B16 B23 101.2(2) . . . . ?
C34 B14 B16 B19 -146.6(3) . . . . ?
B23 B14 B16 B19 -37.2(2) . . . . ?
B24 B14 B16 B19 0.3(3) . . . . ?
B15 B14 B16 B19 101.6(2) . . . . ?
B13 B14 B16 B19 64.0(3) . . . . ?
C34 B14 B16 B15 111.7(3) . . . . ?
B23 B14 B16 B15 -138.9(2) . . . . ?
B24 B14 B16 B15 -101.3(2) . . . . ?
B13 B14 B16 B15 -37.6(2) . . . . ?
C35 B15 B16 C36 1.4(4) . . . . ?
C48 B15 B16 C36 -110.2(3) . . . . ?
B14 B15 B16 C36 112.3(3) . . . . ?
B13 B15 B16 C36 150.0(3) . . . . ?
B18 B15 B16 C36 -146.8(3) . . . . ?
C35 B15 B16 C48 111.6(3) . . . . ?
B14 B15 B16 C48 -137.5(2) . . . . ?
B13 B15 B16 C48 -99.8(2) . . . . ?
B18 B15 B16 C48 -36.6(2) . . . . ?
C35 B15 B16 B23 -148.2(3) . . . . ?
C48 B15 B16 B23 100.2(2) . . . . ?
B14 B15 B16 B23 -37.4(2) . . . . ?
B13 B15 B16 B23 0.4(3) . . . . ?
B18 B15 B16 B23 63.6(3) . . . . ?
C35 B15 B16 B19 147.2(3) . . . . ?
C48 B15 B16 B19 35.6(2) . . . . ?
B14 B15 B16 B19 -102.0(2) . . . . ?
B13 B15 B16 B19 -64.2(3) . . . . ?
B18 B15 B16 B19 -1.0(3) . . . . ?
C35 B15 B16 B14 -110.8(3) . . . . ?
C48 B15 B16 B14 137.5(2) . . . . ?
B13 B15 B16 B14 37.7(2) . . . . ?
B18 B15 B16 B14 101.0(2) . . . . ?
C36 B16 C48 C37 -0.2(5) . . . . ?
B23 B16 C48 C37 148.0(3) . . . . ?
B19 B16 C48 C37 109.4(3) . . . . ?
B14 B16 C48 C37 -147.9(3) . . . . ?
B15 B16 C48 C37 -109.9(4) . . . . ?
C36 B16 C48 B19 -109.6(3) . . . . ?
B23 B16 C48 B19 38.6(2) . . . . ?
B14 B16 C48 B19 102.6(2) . . . . ?
B15 B16 C48 B19 140.7(2) . . . . ?
C36 B16 C48 B15 109.7(3) . . . . ?
B23 B16 C48 B15 -102.1(2) . . . . ?
B19 B16 C48 B15 -140.7(2) . . . . ?
B14 B16 C48 B15 -38.0(2) . . . . ?
C36 B16 C48 B18 147.6(3) . . . . ?
B23 B16 C48 B18 -64.3(3) . . . . ?
B19 B16 C48 B18 -102.8(3) . . . . ?
B14 B16 C48 B18 -0.2(3) . . . . ?
B15 B16 C48 B18 37.9(2) . . . . ?
C36 B16 C48 B20 -147.2(3) . . . . ?
B23 B16 C48 B20 1.0(3) . . . . ?
B19 B16 C48 B20 -37.6(2) . . . . ?
B14 B16 C48 B20 65.1(3) . . . . ?
B15 B16 C48 B20 103.1(2) . . . . ?
C35 B15 C48 C37 1.5(5) . . . . ?
B16 B15 C48 C37 110.2(3) . . . . ?
B14 B15 C48 C37 147.5(3) . . . . ?
B13 B15 C48 C37 -149.1(3) . . . . ?
B18 B15 C48 C37 -111.2(3) . . . . ?
C35 B15 C48 B16 -108.7(3) . . . . ?
B14 B15 C48 B16 37.3(2) . . . . ?
B13 B15 C48 B16 100.8(2) . . . . ?
B18 B15 C48 B16 138.7(2) . . . . ?
C35 B15 C48 B19 -144.5(3) . . . . ?
B16 B15 C48 B19 -35.8(2) . . . . ?
B14 B15 C48 B19 1.5(3) . . . . ?
B13 B15 C48 B19 64.9(3) . . . . ?
B18 B15 C48 B19 102.8(2) . . . . ?
C35 B15 C48 B18 112.6(3) . . . . ?
B16 B15 C48 B18 -138.7(2) . . . . ?
B14 B15 C48 B18 -101.4(2) . . . . ?
B13 B15 C48 B18 -37.9(2) . . . . ?
C35 B15 C48 B20 150.0(3) . . . . ?
B16 B15 C48 B20 -101.3(3) . . . . ?
B14 B15 C48 B20 -63.9(3) . . . . ?
B13 B15 C48 B20 -0.5(3) . . . . ?
B18 B15 C48 B20 37.4(2) . . . . ?
C35 B15 B17 C37 1.5(5) . . . . ?
C47 B15 B17 C37 110.2(3) . . . . ?
B14 B15 B17 C37 147.5(3) . . . . ?
B13 B15 B17 C37 -149.1(3) . . . . ?
B18 B15 B17 C37 -111.2(3) . . . . ?
C35 B15 B17 C47 -108.7(3) . . . . ?
B14 B15 B17 C47 37.3(2) . . . . ?
B13 B15 B17 C47 100.8(2) . . . . ?
B18 B15 B17 C47 138.7(2) . . . . ?
C35 B15 B17 B19 -144.5(3) . . . . ?
C47 B15 B17 B19 -35.8(2) . . . . ?
B14 B15 B17 B19 1.5(3) . . . . ?
B13 B15 B17 B19 64.9(3) . . . . ?
B18 B15 B17 B19 102.8(2) . . . . ?
C35 B15 B17 B18 112.6(3) . . . . ?
C47 B15 B17 B18 -138.7(2) . . . . ?
B14 B15 B17 B18 -101.4(2) . . . . ?
B13 B15 B17 B18 -37.9(2) . . . . ?
C35 B15 B17 B20 150.0(3) . . . . ?
C47 B15 B17 B20 -101.3(3) . . . . ?
B14 B15 B17 B20 -63.9(3) . . . . ?
B13 B15 B17 B20 -0.5(3) . . . . ?
B18 B15 B17 B20 37.4(2) . . . . ?
C37 B17 C47 C36 -0.2(5) . . . . ?
B19 B17 C47 C36 -109.6(3) . . . . ?
B15 B17 C47 C36 109.7(3) . . . . ?
B18 B17 C47 C36 147.6(3) . . . . ?
B20 B17 C47 C36 -147.2(3) . . . . ?
C37 B17 C47 B23 148.0(3) . . . . ?
B19 B17 C47 B23 38.6(2) . . . . ?
B15 B17 C47 B23 -102.1(2) . . . . ?
B18 B17 C47 B23 -64.3(3) . . . . ?
B20 B17 C47 B23 1.0(3) . . . . ?
C37 B17 C47 B19 109.4(3) . . . . ?
B15 B17 C47 B19 -140.7(2) . . . . ?
B18 B17 C47 B19 -102.8(3) . . . . ?
B20 B17 C47 B19 -37.6(2) . . . . ?
C37 B17 C47 B14 -147.9(3) . . . . ?
B19 B17 C47 B14 102.6(2) . . . . ?
B15 B17 C47 B14 -38.0(2) . . . . ?
B18 B17 C47 B14 -0.2(3) . . . . ?
B20 B17 C47 B14 65.1(3) . . . . ?
C37 B17 C47 B15 -109.9(4) . . . . ?
B19 B17 C47 B15 140.7(2) . . . . ?
B18 B17 C47 B15 37.9(2) . . . . ?
B20 B17 C47 B15 103.1(2) . . . . ?
C34 B14 C47 C36 2.4(5) . . . . ?
B23 B14 C47 C36 111.8(3) . . . . ?
B24 B14 C47 C36 149.3(3) . . . . ?
B15 B14 C47 C36 -109.3(3) . . . . ?
B13 B14 C47 C36 -147.0(3) . . . . ?
C34 B14 C47 B17 149.6(3) . . . . ?
B23 B14 C47 B17 -101.0(2) . . . . ?
B24 B14 C47 B17 -63.5(3) . . . . ?
B15 B14 C47 B17 37.8(2) . . . . ?
B13 B14 C47 B17 0.2(3) . . . . ?
C34 B14 C47 B23 -109.4(3) . . . . ?
B24 B14 C47 B23 37.5(2) . . . . ?
B15 B14 C47 B23 138.9(2) . . . . ?
B13 B14 C47 B23 101.2(2) . . . . ?
C34 B14 C47 B19 -146.6(3) . . . . ?
B23 B14 C47 B19 -37.2(2) . . . . ?
B24 B14 C47 B19 0.3(3) . . . . ?
B15 B14 C47 B19 101.6(2) . . . . ?
B13 B14 C47 B19 64.0(3) . . . . ?
C34 B14 C47 B15 111.7(3) . . . . ?
B23 B14 C47 B15 -138.9(2) . . . . ?
B24 B14 C47 B15 -101.3(2) . . . . ?
B13 B14 C47 B15 -37.6(2) . . . . ?
C35 B15 C47 C36 1.4(4) . . . . ?
B17 B15 C47 C36 -110.2(3) . . . . ?
B14 B15 C47 C36 112.3(3) . . . . ?
B13 B15 C47 C36 150.0(3) . . . . ?
B18 B15 C47 C36 -146.8(3) . . . . ?
C35 B15 C47 B17 111.6(3) . . . . ?
B14 B15 C47 B17 -137.5(2) . . . . ?
B13 B15 C47 B17 -99.8(2) . . . . ?
B18 B15 C47 B17 -36.6(2) . . . . ?
C35 B15 C47 B23 -148.2(3) . . . . ?
B17 B15 C47 B23 100.2(2) . . . . ?
B14 B15 C47 B23 -37.4(2) . . . . ?
B13 B15 C47 B23 0.4(3) . . . . ?
B18 B15 C47 B23 63.6(3) . . . . ?
C35 B15 C47 B19 147.2(3) . . . . ?
B17 B15 C47 B19 35.6(2) . . . . ?
B14 B15 C47 B19 -102.0(2) . . . . ?
B13 B15 C47 B19 -64.2(3) . . . . ?
B18 B15 C47 B19 -1.0(3) . . . . ?
C35 B15 C47 B14 -110.8(3) . . . . ?
B17 B15 C47 B14 137.5(2) . . . . ?
B13 B15 C47 B14 37.7(2) . . . . ?
B18 B15 C47 B14 101.0(2) . . . . ?
C37 B17 B18 C38 -1.4(5) . . . . ?
C47 B17 B18 C38 -148.8(3) . . . . ?
B19 B17 B18 C38 146.6(3) . . . . ?
B15 B17 B18 C38 -111.1(3) . . . . ?
B20 B17 B18 C38 109.5(3) . . . . ?
C37 B17 B18 B22 -149.3(3) . . . . ?
C47 B17 B18 B22 63.2(3) . . . . ?
B19 B17 B18 B22 -1.3(3) . . . . ?
B15 B17 B18 B22 101.0(2) . . . . ?
B20 B17 B18 B22 -38.4(2) . . . . ?
C37 B17 B18 B13 147.6(3) . . . . ?
C47 B17 B18 B13 0.1(3) . . . . ?
B19 B17 B18 B13 -64.5(3) . . . . ?
B15 B17 B18 B13 37.9(2) . . . . ?
B20 B17 B18 B13 -101.5(2) . . . . ?
C37 B17 B18 B15 109.7(4) . . . . ?
C47 B17 B18 B15 -37.8(2) . . . . ?
B19 B17 B18 B15 -102.3(3) . . . . ?
B20 B17 B18 B15 -139.4(2) . . . . ?
C37 B17 B18 B20 -110.9(4) . . . . ?
C47 B17 B18 B20 101.7(3) . . . . ?
B19 B17 B18 B20 37.1(2) . . . . ?
B15 B17 B18 B20 139.4(2) . . . . ?
C37 C48 B18 C38 -1.4(5) . . . . ?
B16 C48 B18 C38 -148.8(3) . . . . ?
B19 C48 B18 C38 146.6(3) . . . . ?
B15 C48 B18 C38 -111.1(3) . . . . ?
B20 C48 B18 C38 109.5(3) . . . . ?
C37 C48 B18 B22 -149.3(3) . . . . ?
B16 C48 B18 B22 63.2(3) . . . . ?
B19 C48 B18 B22 -1.3(3) . . . . ?
B15 C48 B18 B22 101.0(2) . . . . ?
B20 C48 B18 B22 -38.4(2) . . . . ?
C37 C48 B18 B13 147.6(3) . . . . ?
B16 C48 B18 B13 0.1(3) . . . . ?
B19 C48 B18 B13 -64.5(3) . . . . ?
B15 C48 B18 B13 37.9(2) . . . . ?
B20 C48 B18 B13 -101.5(2) . . . . ?
C37 C48 B18 B15 109.7(4) . . . . ?
B16 C48 B18 B15 -37.8(2) . . . . ?
B19 C48 B18 B15 -102.3(3) . . . . ?
B20 C48 B18 B15 -139.4(2) . . . . ?
C37 C48 B18 B20 -110.9(4) . . . . ?
B16 C48 B18 B20 101.7(3) . . . . ?
B19 C48 B18 B20 37.1(2) . . . . ?
B15 C48 B18 B20 139.4(2) . . . . ?
C33 B13 B18 C38 1.8(4) . . . . ?
B15 B13 B18 C38 110.9(3) . . . . ?
B22 B13 B18 C38 -111.3(3) . . . . ?
B24 B13 B18 C38 -148.8(3) . . . . ?
B14 B13 B18 C38 148.5(3) . . . . ?
C33 B13 B18 B17 -146.8(3) . . . . ?
B15 B13 B18 B17 -37.6(2) . . . . ?
B22 B13 B18 B17 100.1(2) . . . . ?
B24 B13 B18 B17 62.6(3) . . . . ?
B14 B13 B18 B17 0.0(3) . . . . ?
C33 B13 B18 C48 -146.8(3) . . . . ?
B15 B13 B18 C48 -37.6(2) . . . . ?
B22 B13 B18 C48 100.1(2) . . . . ?
B24 B13 B18 C48 62.6(3) . . . . ?
B14 B13 B18 C48 0.0(3) . . . . ?
C33 B13 B18 B22 113.1(3) . . . . ?
B15 B13 B18 B22 -137.8(2) . . . . ?
B24 B13 B18 B22 -37.5(2) . . . . ?
B14 B13 B18 B22 -100.1(2) . . . . ?
C33 B13 B18 B15 -109.1(3) . . . . ?
B22 B13 B18 B15 137.8(2) . . . . ?
B24 B13 B18 B15 100.3(2) . . . . ?
B14 B13 B18 B15 37.6(2) . . . . ?
C33 B13 B18 B20 150.5(3) . . . . ?
B15 B13 B18 B20 -100.4(2) . . . . ?
B22 B13 B18 B20 37.4(2) . . . . ?
B24 B13 B18 B20 -0.1(3) . . . . ?
B14 B13 B18 B20 -62.8(3) . . . . ?
C35 B15 B18 C38 0.1(5) . . . . ?
B17 B15 B18 C38 110.6(3) . . . . ?
C48 B15 B18 C38 110.6(3) . . . . ?
C47 B15 B18 C38 147.1(3) . . . . ?
B16 B15 B18 C38 147.1(3) . . . . ?
B14 B15 B18 C38 -150.3(3) . . . . ?
B13 B15 B18 C38 -112.1(3) . . . . ?
C35 B15 B18 B17 -110.4(3) . . . . ?
C47 B15 B18 B17 36.5(2) . . . . ?
B14 B15 B18 B17 99.2(2) . . . . ?
B13 B15 B18 B17 137.3(2) . . . . ?
C35 B15 B18 C48 -110.4(3) . . . . ?
B16 B15 B18 C48 36.5(2) . . . . ?
B14 B15 B18 C48 99.2(2) . . . . ?
B13 B15 B18 C48 137.3(2) . . . . ?
C35 B15 B18 B22 149.9(3) . . . . ?
B17 B15 B18 B22 -99.6(2) . . . . ?
C48 B15 B18 B22 -99.6(2) . . . . ?
C47 B15 B18 B22 -63.1(3) . . . . ?
B16 B15 B18 B22 -63.1(3) . . . . ?
B14 B15 B18 B22 -0.5(3) . . . . ?
B13 B15 B18 B22 37.7(2) . . . . ?
C35 B15 B18 B13 112.2(3) . . . . ?
B17 B15 B18 B13 -137.3(2) . . . . ?
C48 B15 B18 B13 -137.3(2) . . . . ?
C47 B15 B18 B13 -100.8(2) . . . . ?
B16 B15 B18 B13 -100.8(2) . . . . ?
B14 B15 B18 B13 -38.2(2) . . . . ?
C35 B15 B18 B20 -146.5(3) . . . . ?
B17 B15 B18 B20 -36.1(2) . . . . ?
C48 B15 B18 B20 -36.1(2) . . . . ?
C47 B15 B18 B20 0.4(3) . . . . ?
B16 B15 B18 B20 0.4(3) . . . . ?
B14 B15 B18 B20 63.1(3) . . . . ?
B13 B15 B18 B20 101.2(2) . . . . ?
C37 B17 B19 C39 0.5(4) . . . . ?
C47 B17 B19 C39 110.5(3) . . . . ?
B15 B17 B19 C39 146.5(3) . . . . ?
B18 B17 B19 C39 -147.9(3) . . . . ?
B20 B17 B19 C39 -110.7(3) . . . . ?
C37 B17 B19 C47 -110.0(3) . . . . ?
B15 B17 B19 C47 36.1(2) . . . . ?
B18 B17 B19 C47 101.6(3) . . . . ?
B20 B17 B19 C47 138.8(2) . . . . ?
C37 B17 B19 B23 -147.8(3) . . . . ?
C47 B17 B19 B23 -37.8(2) . . . . ?
B15 B17 B19 B23 -1.8(3) . . . . ?
B18 B17 B19 B23 63.8(3) . . . . ?
B20 B17 B19 B23 101.0(2) . . . . ?
C37 B17 B19 B20 111.2(3) . . . . ?
C47 B17 B19 B20 -138.8(2) . . . . ?
B15 B17 B19 B20 -102.7(2) . . . . ?
B18 B17 B19 B20 -37.2(2) . . . . ?
C37 B17 B19 B21 149.8(3) . . . . ?
C47 B17 B19 B21 -100.2(2) . . . . ?
B15 B17 B19 B21 -64.1(3) . . . . ?
B18 B17 B19 B21 1.5(3) . . . . ?
B20 B17 B19 B21 38.6(2) . . . . ?
C37 C48 B19 C39 0.5(4) . . . . ?
B16 C48 B19 C39 110.5(3) . . . . ?
B15 C48 B19 C39 146.5(3) . . . . ?
B18 C48 B19 C39 -147.9(3) . . . . ?
B20 C48 B19 C39 -110.7(3) . . . . ?
C37 C48 B19 B16 -110.0(3) . . . . ?
B15 C48 B19 B16 36.1(2) . . . . ?
B18 C48 B19 B16 101.6(3) . . . . ?
B20 C48 B19 B16 138.8(2) . . . . ?
C37 C48 B19 B23 -147.8(3) . . . . ?
B16 C48 B19 B23 -37.8(2) . . . . ?
B15 C48 B19 B23 -1.8(3) . . . . ?
B18 C48 B19 B23 63.8(3) . . . . ?
B20 C48 B19 B23 101.0(2) . . . . ?
C37 C48 B19 B20 111.2(3) . . . . ?
B16 C48 B19 B20 -138.8(2) . . . . ?
B15 C48 B19 B20 -102.7(2) . . . . ?
B18 C48 B19 B20 -37.2(2) . . . . ?
C37 C48 B19 B21 149.8(3) . . . . ?
B16 C48 B19 B21 -100.2(2) . . . . ?
B15 C48 B19 B21 -64.1(3) . . . . ?
B18 C48 B19 B21 1.5(3) . . . . ?
B20 C48 B19 B21 38.6(2) . . . . ?
C36 C47 B19 C39 0.0(4) . . . . ?
B17 C47 B19 C39 -110.3(3) . . . . ?
B23 C47 B19 C39 112.6(3) . . . . ?
B14 C47 B19 C39 149.8(3) . . . . ?
B15 C47 B19 C39 -145.8(3) . . . . ?
C36 C47 B19 B17 110.4(3) . . . . ?
B23 C47 B19 B17 -137.1(2) . . . . ?
B14 C47 B19 B17 -99.9(2) . . . . ?
B15 C47 B19 B17 -35.5(2) . . . . ?
C36 C47 B19 B23 -112.5(3) . . . . ?
B17 C47 B19 B23 137.1(2) . . . . ?
B14 C47 B19 B23 37.2(2) . . . . ?
B15 C47 B19 B23 101.6(2) . . . . ?
C36 C47 B19 B20 147.0(3) . . . . ?
B17 C47 B19 B20 36.6(2) . . . . ?
B23 C47 B19 B20 -100.5(2) . . . . ?
B14 C47 B19 B20 -63.3(3) . . . . ?
B15 C47 B19 B20 1.1(3) . . . . ?
C36 C47 B19 B21 -149.8(3) . . . . ?
B17 C47 B19 B21 99.9(2) . . . . ?
B23 C47 B19 B21 -37.2(2) . . . . ?
B14 C47 B19 B21 0.0(3) . . . . ?
B15 C47 B19 B21 64.4(3) . . . . ?
C36 B16 B19 C39 0.0(4) . . . . ?
C48 B16 B19 C39 -110.3(3) . . . . ?
B23 B16 B19 C39 112.6(3) . . . . ?
B14 B16 B19 C39 149.8(3) . . . . ?
B15 B16 B19 C39 -145.8(3) . . . . ?
C36 B16 B19 C48 110.4(3) . . . . ?
B23 B16 B19 C48 -137.1(2) . . . . ?
B14 B16 B19 C48 -99.9(2) . . . . ?
B15 B16 B19 C48 -35.5(2) . . . . ?
C36 B16 B19 B23 -112.5(3) . . . . ?
C48 B16 B19 B23 137.1(2) . . . . ?
B14 B16 B19 B23 37.2(2) . . . . ?
B15 B16 B19 B23 101.6(2) . . . . ?
C36 B16 B19 B20 147.0(3) . . . . ?
C48 B16 B19 B20 36.6(2) . . . . ?
B23 B16 B19 B20 -100.5(2) . . . . ?
B14 B16 B19 B20 -63.3(3) . . . . ?
B15 B16 B19 B20 1.1(3) . . . . ?
C36 B16 B19 B21 -149.8(3) . . . . ?
C48 B16 B19 B21 99.9(2) . . . . ?
B23 B16 B19 B21 -37.2(2) . . . . ?
B14 B16 B19 B21 0.0(3) . . . . ?
B15 B16 B19 B21 64.4(3) . . . . ?
C37 B17 B20 C40 -1.1(5) . . . . ?
C47 B17 B20 C40 145.6(3) . . . . ?
B19 B17 B20 C40 108.4(3) . . . . ?
B15 B17 B20 C40 -149.3(3) . . . . ?
B18 B17 B20 C40 -111.9(3) . . . . ?
C37 B17 B20 B19 -109.4(3) . . . . ?
C47 B17 B20 B19 37.3(2) . . . . ?
B15 B17 B20 B19 102.3(3) . . . . ?
B18 B17 B20 B19 139.7(2) . . . . ?
C37 B17 B20 B21 -148.1(3) . . . . ?
C47 B17 B20 B21 -1.4(3) . . . . ?
B19 B17 B20 B21 -38.6(2) . . . . ?
B15 B17 B20 B21 63.7(3) . . . . ?
B18 B17 B20 B21 101.1(2) . . . . ?
C37 B17 B20 B18 110.8(3) . . . . ?
C47 B17 B20 B18 -102.5(2) . . . . ?
B19 B17 B20 B18 -139.7(2) . . . . ?
B15 B17 B20 B18 -37.4(2) . . . . ?
C37 B17 B20 B22 149.0(3) . . . . ?
C47 B17 B20 B22 -64.3(3) . . . . ?
B19 B17 B20 B22 -101.6(2) . . . . ?
B15 B17 B20 B22 0.7(3) . . . . ?
B18 B17 B20 B22 38.1(2) . . . . ?
C37 C48 B20 C40 -1.1(5) . . . . ?
B16 C48 B20 C40 145.6(3) . . . . ?
B19 C48 B20 C40 108.4(3) . . . . ?
B15 C48 B20 C40 -149.3(3) . . . . ?
B18 C48 B20 C40 -111.9(3) . . . . ?
C37 C48 B20 B19 -109.4(3) . . . . ?
B16 C48 B20 B19 37.3(2) . . . . ?
B15 C48 B20 B19 102.3(3) . . . . ?
B18 C48 B20 B19 139.7(2) . . . . ?
C37 C48 B20 B21 -148.1(3) . . . . ?
B16 C48 B20 B21 -1.4(3) . . . . ?
B19 C48 B20 B21 -38.6(2) . . . . ?
B15 C48 B20 B21 63.7(3) . . . . ?
B18 C48 B20 B21 101.1(2) . . . . ?
C37 C48 B20 B18 110.8(3) . . . . ?
B16 C48 B20 B18 -102.5(2) . . . . ?
B19 C48 B20 B18 -139.7(2) . . . . ?
B15 C48 B20 B18 -37.4(2) . . . . ?
C37 C48 B20 B22 149.0(3) . . . . ?
B16 C48 B20 B22 -64.3(3) . . . . ?
B19 C48 B20 B22 -101.6(2) . . . . ?
B15 C48 B20 B22 0.7(3) . . . . ?
B18 C48 B20 B22 38.1(2) . . . . ?
C39 B19 B20 C40 -1.3(5) . . . . ?
B17 B19 B20 C40 -111.5(3) . . . . ?
C48 B19 B20 C40 -111.5(3) . . . . ?
C47 B19 B20 C40 -148.2(3) . . . . ?
B16 B19 B20 C40 -148.2(3) . . . . ?
B23 B19 B20 C40 148.9(3) . . . . ?
B21 B19 B20 C40 112.1(3) . . . . ?
C39 B19 B20 B17 110.2(3) . . . . ?
C47 B19 B20 B17 -36.6(2) . . . . ?
B23 B19 B20 B17 -99.5(2) . . . . ?
B21 B19 B20 B17 -136.4(2) . . . . ?
C39 B19 B20 C48 110.2(3) . . . . ?
B16 B19 B20 C48 -36.6(2) . . . . ?
B23 B19 B20 C48 -99.5(2) . . . . ?
B21 B19 B20 C48 -136.4(2) . . . . ?
C39 B19 B20 B21 -113.4(3) . . . . ?
B17 B19 B20 B21 136.4(2) . . . . ?
C48 B19 B20 B21 136.4(2) . . . . ?
C47 B19 B20 B21 99.7(2) . . . . ?
B16 B19 B20 B21 99.7(2) . . . . ?
B23 B19 B20 B21 36.8(2) . . . . ?
C39 B19 B20 B18 146.0(3) . . . . ?
B17 B19 B20 B18 35.8(2) . . . . ?
C48 B19 B20 B18 35.8(2) . . . . ?
C47 B19 B20 B18 -0.9(3) . . . . ?
B16 B19 B20 B18 -0.9(3) . . . . ?
B23 B19 B20 B18 -63.8(3) . . . . ?
B21 B19 B20 B18 -100.6(2) . . . . ?
C39 B19 B20 B22 -150.8(3) . . . . ?
B17 B19 B20 B22 98.9(2) . . . . ?
C48 B19 B20 B22 98.9(2) . . . . ?
C47 B19 B20 B22 62.3(3) . . . . ?
B16 B19 B20 B22 62.3(3) . . . . ?
B23 B19 B20 B22 -0.6(3) . . . . ?
B21 B19 B20 B22 -37.5(2) . . . . ?
C38 B18 B20 C40 -0.7(4) . . . . ?
B17 B18 B20 C40 110.4(3) . . . . ?
C48 B18 B20 C40 110.4(3) . . . . ?
B22 B18 B20 C40 -112.9(3) . . . . ?
B13 B18 B20 C40 -150.2(3) . . . . ?
B15 B18 B20 C40 146.4(3) . . . . ?
C38 B18 B20 B17 -111.1(3) . . . . ?
B22 B18 B20 B17 136.8(2) . . . . ?
B13 B18 B20 B17 99.4(2) . . . . ?
B15 B18 B20 B17 36.1(2) . . . . ?
C38 B18 B20 C48 -111.1(3) . . . . ?
B22 B18 B20 C48 136.8(2) . . . . ?
B13 B18 B20 C48 99.4(2) . . . . ?
B15 B18 B20 C48 36.1(2) . . . . ?
C38 B18 B20 B19 -146.9(3) . . . . ?
B17 B18 B20 B19 -35.8(2) . . . . ?
C48 B18 B20 B19 -35.8(2) . . . . ?
B22 B18 B20 B19 101.0(2) . . . . ?
B13 B18 B20 B19 63.6(3) . . . . ?
B15 B18 B20 B19 0.3(3) . . . . ?
C38 B18 B20 B21 149.7(3) . . . . ?
B17 B18 B20 B21 -99.2(2) . . . . ?
C48 B18 B20 B21 -99.2(2) . . . . ?
B22 B18 B20 B21 37.5(2) . . . . ?
B13 B18 B20 B21 0.2(3) . . . . ?
B15 B18 B20 B21 -63.2(3) . . . . ?
C38 B18 B20 B22 112.1(3) . . . . ?
B17 B18 B20 B22 -136.8(2) . . . . ?
C48 B18 B20 B22 -136.8(2) . . . . ?
B13 B18 B20 B22 -37.3(2) . . . . ?
B15 B18 B20 B22 -100.7(2) . . . . ?
C40 B20 B21 C41 3.1(4) . . . . ?
B17 B20 B21 C41 150.0(3) . . . . ?
C48 B20 B21 C41 150.0(3) . . . . ?
B19 B20 B21 C41 111.6(3) . . . . ?
B18 B20 B21 C41 -147.6(3) . . . . ?
B22 B20 B21 C41 -110.2(3) . . . . ?
C40 B20 B21 B23 -145.7(3) . . . . ?
B17 B20 B21 B23 1.2(3) . . . . ?
C48 B20 B21 B23 1.2(3) . . . . ?
B19 B20 B21 B23 -37.1(2) . . . . ?
B18 B20 B21 B23 63.6(3) . . . . ?
B22 B20 B21 B23 101.0(2) . . . . ?
C40 B20 B21 B24 150.4(3) . . . . ?
B17 B20 B21 B24 -62.7(3) . . . . ?
C48 B20 B21 B24 -62.7(3) . . . . ?
B19 B20 B21 B24 -101.0(2) . . . . ?
B18 B20 B21 B24 -0.2(3) . . . . ?
B22 B20 B21 B24 37.2(2) . . . . ?
C40 B20 B21 B19 -108.6(3) . . . . ?
B17 B20 B21 B19 38.3(2) . . . . ?
C48 B20 B21 B19 38.3(2) . . . . ?
B18 B20 B21 B19 100.8(2) . . . . ?
B22 B20 B21 B19 138.2(2) . . . . ?
C40 B20 B21 B22 113.3(3) . . . . ?
B17 B20 B21 B22 -99.8(2) . . . . ?
C48 B20 B21 B22 -99.8(2) . . . . ?
B19 B20 B21 B22 -138.2(2) . . . . ?
B18 B20 B21 B22 -37.4(2) . . . . ?
C39 B19 B21 C41 -0.7(4) . . . . ?
B17 B19 B21 C41 -149.1(3) . . . . ?
C48 B19 B21 C41 -149.1(3) . . . . ?
C47 B19 B21 C41 148.3(3) . . . . ?
B16 B19 B21 C41 148.3(3) . . . . ?
B23 B19 B21 C41 110.9(3) . . . . ?
B20 B19 B21 C41 -110.7(3) . . . . ?
C39 B19 B21 B23 -111.6(3) . . . . ?
B17 B19 B21 B23 100.0(2) . . . . ?
C48 B19 B21 B23 100.0(2) . . . . ?
C47 B19 B21 B23 37.3(2) . . . . ?
B16 B19 B21 B23 37.3(2) . . . . ?
B20 B19 B21 B23 138.4(2) . . . . ?
C39 B19 B21 B24 -149.2(3) . . . . ?
B17 B19 B21 B24 62.4(3) . . . . ?
C48 B19 B21 B24 62.4(3) . . . . ?
C47 B19 B21 B24 -0.3(3) . . . . ?
B16 B19 B21 B24 -0.3(3) . . . . ?
B23 B19 B21 B24 -37.6(2) . . . . ?
B20 B19 B21 B24 100.8(2) . . . . ?
C39 B19 B21 B20 110.0(3) . . . . ?
B17 B19 B21 B20 -38.4(2) . . . . ?
C48 B19 B21 B20 -38.4(2) . . . . ?
C47 B19 B21 B20 -101.1(2) . . . . ?
B16 B19 B21 B20 -101.1(2) . . . . ?
B23 B19 B21 B20 -138.4(2) . . . . ?
C39 B19 B21 B22 147.4(3) . . . . ?
B17 B19 B21 B22 -1.0(3) . . . . ?
C48 B19 B21 B22 -1.0(3) . . . . ?
C47 B19 B21 B22 -63.7(3) . . . . ?
B16 B19 B21 B22 -63.7(3) . . . . ?
B23 B19 B21 B22 -101.0(2) . . . . ?
B20 B19 B21 B22 37.4(2) . . . . ?
C38 B18 B22 C42 -0.4(5) . . . . ?
B17 B18 B22 C42 147.3(3) . . . . ?
C48 B18 B22 C42 147.3(3) . . . . ?
B13 B18 B22 C42 -112.4(3) . . . . ?
B15 B18 B22 C42 -150.1(3) . . . . ?
B20 B18 B22 C42 109.2(3) . . . . ?
C38 B18 B22 B13 112.0(3) . . . . ?
B17 B18 B22 B13 -100.3(2) . . . . ?
C48 B18 B22 B13 -100.3(2) . . . . ?
B15 B18 B22 B13 -37.6(2) . . . . ?
B20 B18 B22 B13 -138.4(2) . . . . ?
C38 B18 B22 B24 149.7(3) . . . . ?
B17 B18 B22 B24 -62.6(3) . . . . ?
C48 B18 B22 B24 -62.6(3) . . . . ?
B13 B18 B22 B24 37.7(2) . . . . ?
B15 B18 B22 B24 0.0(3) . . . . ?
B20 B18 B22 B24 -100.7(2) . . . . ?
C38 B18 B22 B20 -109.6(3) . . . . ?
B17 B18 B22 B20 38.1(2) . . . . ?
C48 B18 B22 B20 38.1(2) . . . . ?
B13 B18 B22 B20 138.4(2) . . . . ?
B15 B18 B22 B20 100.7(2) . . . . ?
C38 B18 B22 B21 -147.1(3) . . . . ?
B17 B18 B22 B21 0.7(3) . . . . ?
C48 B18 B22 B21 0.7(3) . . . . ?
B13 B18 B22 B21 100.9(2) . . . . ?
B15 B18 B22 B21 63.3(3) . . . . ?
B20 B18 B22 B21 -37.5(2) . . . . ?
C33 B13 B22 C42 0.1(4) . . . . ?
B15 B13 B22 C42 147.7(3) . . . . ?
B18 B13 B22 C42 110.0(3) . . . . ?
B24 B13 B22 C42 -112.1(3) . . . . ?
B14 B13 B22 C42 -149.6(3) . . . . ?
C33 B13 B22 B18 -109.9(3) . . . . ?
B15 B13 B22 B18 37.7(2) . . . . ?
B24 B13 B22 B18 137.9(2) . . . . ?
B14 B13 B22 B18 100.5(2) . . . . ?
C33 B13 B22 B24 112.2(3) . . . . ?
B15 B13 B22 B24 -100.2(2) . . . . ?
B18 B13 B22 B24 -137.9(2) . . . . ?
B14 B13 B22 B24 -37.4(2) . . . . ?
C33 B13 B22 B20 -147.2(3) . . . . ?
B15 B13 B22 B20 0.4(3) . . . . ?
B18 B13 B22 B20 -37.3(2) . . . . ?
B24 B13 B22 B20 100.6(2) . . . . ?
B14 B13 B22 B20 63.2(3) . . . . ?
C33 B13 B22 B21 149.5(3) . . . . ?
B15 B13 B22 B21 -62.9(3) . . . . ?
B18 B13 B22 B21 -100.6(2) . . . . ?
B24 B13 B22 B21 37.3(2) . . . . ?
B14 B13 B22 B21 -0.1(3) . . . . ?
C40 B20 B22 C42 0.4(4) . . . . ?
B17 B20 B22 C42 -149.0(3) . . . . ?
C48 B20 B22 C42 -149.0(3) . . . . ?
B19 B20 B22 C42 148.5(3) . . . . ?
B21 B20 B22 C42 111.0(3) . . . . ?
B18 B20 B22 C42 -111.0(3) . . . . ?
C40 B20 B22 B18 111.4(3) . . . . ?
B17 B20 B22 B18 -38.0(2) . . . . ?
C48 B20 B22 B18 -38.0(2) . . . . ?
B19 B20 B22 B18 -100.5(2) . . . . ?
B21 B20 B22 B18 -138.0(2) . . . . ?
C40 B20 B22 B13 148.6(3) . . . . ?
B17 B20 B22 B13 -0.7(3) . . . . ?
C48 B20 B22 B13 -0.7(3) . . . . ?
B19 B20 B22 B13 -63.2(3) . . . . ?
B21 B20 B22 B13 -100.7(2) . . . . ?
B18 B20 B22 B13 37.3(2) . . . . ?
C40 B20 B22 B24 -147.7(3) . . . . ?
B17 B20 B22 B24 63.0(3) . . . . ?
C48 B20 B22 B24 63.0(3) . . . . ?
B19 B20 B22 B24 0.4(3) . . . . ?
B21 B20 B22 B24 -37.1(2) . . . . ?
B18 B20 B22 B24 100.9(2) . . . . ?
C40 B20 B22 B21 -110.7(3) . . . . ?
B17 B20 B22 B21 100.0(2) . . . . ?
C48 B20 B22 B21 100.0(2) . . . . ?
B19 B20 B22 B21 37.5(2) . . . . ?
B18 B20 B22 B21 138.0(2) . . . . ?
C41 B21 B22 C42 2.2(4) . . . . ?
B23 B21 B22 C42 150.2(3) . . . . ?
B24 B21 B22 C42 112.5(3) . . . . ?
B20 B21 B22 C42 -109.1(3) . . . . ?
B19 B21 B22 C42 -146.4(3) . . . . ?
C41 B21 B22 B18 148.8(3) . . . . ?
B23 B21 B22 B18 -63.1(3) . . . . ?
B24 B21 B22 B18 -100.9(2) . . . . ?
B20 B21 B22 B18 37.6(2) . . . . ?
B19 B21 B22 B18 0.2(3) . . . . ?
C41 B21 B22 B13 -147.8(3) . . . . ?
B23 B21 B22 B13 0.3(3) . . . . ?
B24 B21 B22 B13 -37.5(2) . . . . ?
B20 B21 B22 B13 101.0(2) . . . . ?
B19 B21 B22 B13 63.7(3) . . . . ?
C41 B21 B22 B24 -110.3(3) . . . . ?
B23 B21 B22 B24 37.8(2) . . . . ?
B20 B21 B22 B24 138.4(2) . . . . ?
B19 B21 B22 B24 101.1(2) . . . . ?
C41 B21 B22 B20 111.2(3) . . . . ?
B23 B21 B22 B20 -100.7(2) . . . . ?
B24 B21 B22 B20 -138.4(2) . . . . ?
B19 B21 B22 B20 -37.3(2) . . . . ?
C36 C47 B23 C43 -2.4(5) . . . . ?
B17 C47 B23 C43 -149.9(3) . . . . ?
B19 C47 B23 C43 -111.6(3) . . . . ?
B14 C47 B23 C43 109.3(3) . . . . ?
B15 C47 B23 C43 146.6(3) . . . . ?
C36 C47 B23 B21 147.3(3) . . . . ?
B17 C47 B23 B21 -0.3(3) . . . . ?
B19 C47 B23 B21 38.1(2) . . . . ?
B14 C47 B23 B21 -101.0(2) . . . . ?
B15 C47 B23 B21 -63.8(3) . . . . ?
C36 C47 B23 B19 109.2(3) . . . . ?
B17 C47 B23 B19 -38.4(2) . . . . ?
B14 C47 B23 B19 -139.1(2) . . . . ?
B15 C47 B23 B19 -101.9(2) . . . . ?
C36 C47 B23 B14 -111.7(3) . . . . ?
B17 C47 B23 B14 100.8(2) . . . . ?
B19 C47 B23 B14 139.1(2) . . . . ?
B15 C47 B23 B14 37.3(2) . . . . ?
C36 C47 B23 B24 -148.9(3) . . . . ?
B17 C47 B23 B24 63.5(3) . . . . ?
B19 C47 B23 B24 101.9(2) . . . . ?
B14 C47 B23 B24 -37.2(2) . . . . ?
B15 C47 B23 B24 0.0(3) . . . . ?
C36 B16 B23 C43 -2.4(5) . . . . ?
C48 B16 B23 C43 -149.9(3) . . . . ?
B19 B16 B23 C43 -111.6(3) . . . . ?
B14 B16 B23 C43 109.3(3) . . . . ?
B15 B16 B23 C43 146.6(3) . . . . ?
C36 B16 B23 B21 147.3(3) . . . . ?
C48 B16 B23 B21 -0.3(3) . . . . ?
B19 B16 B23 B21 38.1(2) . . . . ?
B14 B16 B23 B21 -101.0(2) . . . . ?
B15 B16 B23 B21 -63.8(3) . . . . ?
C36 B16 B23 B19 109.2(3) . . . . ?
C48 B16 B23 B19 -38.4(2) . . . . ?
B14 B16 B23 B19 -139.1(2) . . . . ?
B15 B16 B23 B19 -101.9(2) . . . . ?
C36 B16 B23 B14 -111.7(3) . . . . ?
C48 B16 B23 B14 100.8(2) . . . . ?
B19 B16 B23 B14 139.1(2) . . . . ?
B15 B16 B23 B14 37.3(2) . . . . ?
C36 B16 B23 B24 -148.9(3) . . . . ?
C48 B16 B23 B24 63.5(3) . . . . ?
B19 B16 B23 B24 101.9(2) . . . . ?
B14 B16 B23 B24 -37.2(2) . . . . ?
B15 B16 B23 B24 0.0(3) . . . . ?
C41 B21 B23 C43 -0.1(5) . . . . ?
B24 B21 B23 C43 -110.3(3) . . . . ?
B20 B21 B23 C43 148.6(3) . . . . ?
B19 B21 B23 C43 111.5(3) . . . . ?
B22 B21 B23 C43 -147.9(3) . . . . ?
C41 B21 B23 C47 -149.3(3) . . . . ?
B24 B21 B23 C47 100.5(2) . . . . ?
B20 B21 B23 C47 -0.6(3) . . . . ?
B19 B21 B23 C47 -37.7(2) . . . . ?
B22 B21 B23 C47 62.9(3) . . . . ?
C41 B21 B23 B16 -149.3(3) . . . . ?
B24 B21 B23 B16 100.5(2) . . . . ?
B20 B21 B23 B16 -0.6(3) . . . . ?
B19 B21 B23 B16 -37.7(2) . . . . ?
B22 B21 B23 B16 62.9(3) . . . . ?
C41 B21 B23 B19 -111.6(3) . . . . ?
B24 B21 B23 B19 138.2(2) . . . . ?
B20 B21 B23 B19 37.1(2) . . . . ?
B22 B21 B23 B19 100.6(2) . . . . ?
C41 B21 B23 B14 147.4(3) . . . . ?
B24 B21 B23 B14 37.2(2) . . . . ?
B20 B21 B23 B14 -63.9(3) . . . . ?
B19 B21 B23 B14 -101.0(2) . . . . ?
B22 B21 B23 B14 -0.3(3) . . . . ?
C41 B21 B23 B24 110.2(3) . . . . ?
B20 B21 B23 B24 -101.1(2) . . . . ?
B19 B21 B23 B24 -138.2(2) . . . . ?
B22 B21 B23 B24 -37.5(2) . . . . ?
C39 B19 B23 C43 0.4(5) . . . . ?
B17 B19 B23 C43 148.0(3) . . . . ?
C48 B19 B23 C43 148.0(3) . . . . ?
C47 B19 B23 C43 110.2(3) . . . . ?
B16 B19 B23 C43 110.2(3) . . . . ?
B20 B19 B23 C43 -149.2(3) . . . . ?
B21 B19 B23 C43 -112.1(3) . . . . ?
C39 B19 B23 C47 -109.7(3) . . . . ?
B17 B19 B23 C47 37.9(2) . . . . ?
B20 B19 B23 C47 100.6(3) . . . . ?
B21 B19 B23 C47 137.7(2) . . . . ?
C39 B19 B23 B16 -109.7(3) . . . . ?
C48 B19 B23 B16 37.9(2) . . . . ?
B20 B19 B23 B16 100.6(3) . . . . ?
B21 B19 B23 B16 137.7(2) . . . . ?
C39 B19 B23 B21 112.5(3) . . . . ?
B17 B19 B23 B21 -99.9(2) . . . . ?
C48 B19 B23 B21 -99.9(2) . . . . ?
C47 B19 B23 B21 -137.7(2) . . . . ?
B16 B19 B23 B21 -137.7(2) . . . . ?
B20 B19 B23 B21 -37.1(2) . . . . ?
C39 B19 B23 B14 -146.3(3) . . . . ?
B17 B19 B23 B14 1.3(3) . . . . ?
C48 B19 B23 B14 1.3(3) . . . . ?
C47 B19 B23 B14 -36.5(2) . . . . ?
B16 B19 B23 B14 -36.5(2) . . . . ?
B20 B19 B23 B14 64.1(3) . . . . ?
B21 B19 B23 B14 101.2(2) . . . . ?
C39 B19 B23 B24 150.3(3) . . . . ?
B17 B19 B23 B24 -62.1(3) . . . . ?
C48 B19 B23 B24 -62.1(3) . . . . ?
C47 B19 B23 B24 -100.0(2) . . . . ?
B16 B19 B23 B24 -100.0(2) . . . . ?
B20 B19 B23 B24 0.6(3) . . . . ?
B21 B19 B23 B24 37.8(2) . . . . ?
C34 B14 B23 C43 -0.7(4) . . . . ?
C47 B14 B23 C43 -110.9(3) . . . . ?
B16 B14 B23 C43 -110.9(3) . . . . ?
B24 B14 B23 C43 110.9(3) . . . . ?
B15 B14 B23 C43 -147.8(3) . . . . ?
B13 B14 B23 C43 148.6(3) . . . . ?
C34 B14 B23 C47 110.2(3) . . . . ?
B24 B14 B23 C47 -138.2(2) . . . . ?
B15 B14 B23 C47 -37.0(2) . . . . ?
B13 B14 B23 C47 -100.5(2) . . . . ?
C34 B14 B23 B16 110.2(3) . . . . ?
B24 B14 B23 B16 -138.2(2) . . . . ?
B15 B14 B23 B16 -37.0(2) . . . . ?
B13 B14 B23 B16 -100.5(2) . . . . ?
C34 B14 B23 B21 -149.1(3) . . . . ?
C47 B14 B23 B21 100.8(2) . . . . ?
B16 B14 B23 B21 100.8(2) . . . . ?
B24 B14 B23 B21 -37.4(2) . . . . ?
B15 B14 B23 B21 63.8(3) . . . . ?
B13 B14 B23 B21 0.3(3) . . . . ?
C34 B14 B23 B19 146.7(3) . . . . ?
C47 B14 B23 B19 36.5(2) . . . . ?
B16 B14 B23 B19 36.5(2) . . . . ?
B24 B14 B23 B19 -101.7(2) . . . . ?
B15 B14 B23 B19 -0.4(3) . . . . ?
B13 B14 B23 B19 -64.0(3) . . . . ?
C34 B14 B23 B24 -111.6(3) . . . . ?
C47 B14 B23 B24 138.2(2) . . . . ?
B16 B14 B23 B24 138.2(2) . . . . ?
B15 B14 B23 B24 101.2(2) . . . . ?
B13 B14 B23 B24 37.7(2) . . . . ?
C34 B14 B24 C44 -1.3(5) . . . . ?
C47 B14 B24 C44 -147.8(3) . . . . ?
B16 B14 B24 C44 -147.8(3) . . . . ?
B23 B14 B24 C44 -110.7(3) . . . . ?
B15 B14 B24 C44 148.4(3) . . . . ?
B13 B14 B24 C44 111.3(3) . . . . ?
C34 B14 B24 B21 146.1(3) . . . . ?
C47 B14 B24 B21 -0.5(3) . . . . ?
B16 B14 B24 B21 -0.5(3) . . . . ?
B23 B14 B24 B21 36.7(2) . . . . ?
B15 B14 B24 B21 -64.2(3) . . . . ?
B13 B14 B24 B21 -101.4(2) . . . . ?
C34 B14 B24 B23 109.4(3) . . . . ?
C47 B14 B24 B23 -37.2(2) . . . . ?
B16 B14 B24 B23 -37.2(2) . . . . ?
B15 B14 B24 B23 -101.0(2) . . . . ?
B13 B14 B24 B23 -138.1(2) . . . . ?
C34 B14 B24 B22 -150.4(3) . . . . ?
C47 B14 B24 B22 63.1(3) . . . . ?
B16 B14 B24 B22 63.1(3) . . . . ?
B23 B14 B24 B22 100.3(2) . . . . ?
B15 B14 B24 B22 -0.7(3) . . . . ?
B13 B14 B24 B22 -37.8(2) . . . . ?
C34 B14 B24 B13 -112.5(3) . . . . ?
C47 B14 B24 B13 100.9(2) . . . . ?
B16 B14 B24 B13 100.9(2) . . . . ?
B23 B14 B24 B13 138.1(2) . . . . ?
B15 B14 B24 B13 37.1(2) . . . . ?
C41 B21 B24 C44 -1.2(4) . . . . ?
B23 B21 B24 C44 110.4(3) . . . . ?
B20 B21 B24 C44 -148.8(3) . . . . ?
B19 B21 B24 C44 147.8(3) . . . . ?
B22 B21 B24 C44 -111.6(3) . . . . ?
C41 B21 B24 B14 -148.6(3) . . . . ?
B23 B21 B24 B14 -37.0(2) . . . . ?
B20 B21 B24 B14 63.8(3) . . . . ?
B19 B21 B24 B14 0.5(3) . . . . ?
B22 B21 B24 B14 101.0(2) . . . . ?
C41 B21 B24 B23 -111.6(3) . . . . ?
B20 B21 B24 B23 100.8(2) . . . . ?
B19 B21 B24 B23 37.4(2) . . . . ?
B22 B21 B24 B23 138.0(2) . . . . ?
C41 B21 B24 B22 110.4(3) . . . . ?
B23 B21 B24 B22 -138.0(2) . . . . ?
B20 B21 B24 B22 -37.2(2) . . . . ?
B19 B21 B24 B22 -100.6(2) . . . . ?
C41 B21 B24 B13 147.8(3) . . . . ?
B23 B21 B24 B13 -100.6(2) . . . . ?
B20 B21 B24 B13 0.2(3) . . . . ?
B19 B21 B24 B13 -63.2(3) . . . . ?
B22 B21 B24 B13 37.4(2) . . . . ?
C43 B23 B24 C44 1.5(4) . . . . ?
C47 B23 B24 C44 148.1(3) . . . . ?
B16 B23 B24 C44 148.1(3) . . . . ?
B21 B23 B24 C44 -110.7(3) . . . . ?
B19 B23 B24 C44 -148.6(3) . . . . ?
B14 B23 B24 C44 110.9(3) . . . . ?
C43 B23 B24 B14 -109.4(3) . . . . ?
C47 B23 B24 B14 37.2(2) . . . . ?
B16 B23 B24 B14 37.2(2) . . . . ?
B21 B23 B24 B14 138.4(2) . . . . ?
B19 B23 B24 B14 100.5(2) . . . . ?
C43 B23 B24 B21 112.3(3) . . . . ?
C47 B23 B24 B21 -101.2(2) . . . . ?
B16 B23 B24 B21 -101.2(2) . . . . ?
B19 B23 B24 B21 -37.9(2) . . . . ?
B14 B23 B24 B21 -138.4(2) . . . . ?
C43 B23 B24 B22 149.8(3) . . . . ?
C47 B23 B24 B22 -63.7(3) . . . . ?
B16 B23 B24 B22 -63.7(3) . . . . ?
B21 B23 B24 B22 37.5(2) . . . . ?
B19 B23 B24 B22 -0.4(3) . . . . ?
B14 B23 B24 B22 -100.9(2) . . . . ?
C43 B23 B24 B13 -147.0(3) . . . . ?
C47 B23 B24 B13 -0.4(3) . . . . ?
B16 B23 B24 B13 -0.4(3) . . . . ?
B21 B23 B24 B13 100.8(2) . . . . ?
B19 B23 B24 B13 62.9(3) . . . . ?
B14 B23 B24 B13 -37.6(2) . . . . ?
C42 B22 B24 C44 1.0(4) . . . . ?
B18 B22 B24 C44 -148.5(3) . . . . ?
B13 B22 B24 C44 -110.9(3) . . . . ?
B20 B22 B24 C44 148.0(3) . . . . ?
B21 B22 B24 C44 110.9(3) . . . . ?
C42 B22 B24 B14 149.9(3) . . . . ?
B18 B22 B24 B14 0.4(3) . . . . ?
B13 B22 B24 B14 38.0(2) . . . . ?
B20 B22 B24 B14 -63.1(3) . . . . ?
B21 B22 B24 B14 -100.2(2) . . . . ?
C42 B22 B24 B21 -109.9(3) . . . . ?
B18 B22 B24 B21 100.6(2) . . . . ?
B13 B22 B24 B21 138.2(2) . . . . ?
B20 B22 B24 B21 37.1(2) . . . . ?
C42 B22 B24 B23 -147.0(3) . . . . ?
B18 B22 B24 B23 63.5(3) . . . . ?
B13 B22 B24 B23 101.1(2) . . . . ?
B20 B22 B24 B23 0.0(3) . . . . ?
B21 B22 B24 B23 -37.1(2) . . . . ?
C42 B22 B24 B13 111.9(3) . . . . ?
B18 B22 B24 B13 -37.6(2) . . . . ?
B20 B22 B24 B13 -101.1(2) . . . . ?
B21 B22 B24 B13 -138.2(2) . . . . ?
C33 B13 B24 C44 -1.0(4) . . . . ?
B15 B13 B24 C44 -147.7(3) . . . . ?
B18 B13 B24 C44 148.9(3) . . . . ?
B22 B13 B24 C44 111.4(3) . . . . ?
B14 B13 B24 C44 -111.0(3) . . . . ?
C33 B13 B24 B14 110.0(3) . . . . ?
B15 B13 B24 B14 -36.7(2) . . . . ?
B18 B13 B24 B14 -100.1(2) . . . . ?
B22 B13 B24 B14 -137.6(2) . . . . ?
C33 B13 B24 B21 -150.0(3) . . . . ?
B15 B13 B24 B21 63.3(3) . . . . ?
B18 B13 B24 B21 0.0(3) . . . . ?
B22 B13 B24 B21 -37.5(2) . . . . ?
B14 B13 B24 B21 100.0(2) . . . . ?
C33 B13 B24 B23 147.4(3) . . . . ?
B15 B13 B24 B23 0.7(3) . . . . ?
B18 B13 B24 B23 -62.7(3) . . . . ?
B22 B13 B24 B23 -100.2(2) . . . . ?
B14 B13 B24 B23 37.4(2) . . . . ?
C33 B13 B24 B22 -112.4(3) . . . . ?
B15 B13 B24 B22 100.8(2) . . . . ?
B18 B13 B24 B22 37.5(2) . . . . ?
B14 B13 B24 B22 137.6(2) . . . . ?
C6 C1 S1 C2 -172.1(2) . . . . ?
S2 C1 S1 C2 1.44(17) . . . . ?
C3 C2 S1 C1 -0.7(2) . . . . ?
S3 C2 S1 C1 -178.43(15) . . . . ?
C6 C1 S2 C3 172.0(2) . . . . ?
S1 C1 S2 C3 -1.57(16) . . . . ?
C2 C3 S2 C1 1.1(2) . . . . ?
S4 C3 S2 C1 -179.82(15) . . . . ?
C3 C2 S3 C4 -7.3(3) . . . . ?
S1 C2 S3 C4 170.11(17) . . . . ?
C5 C4 S3 C2 43.5(3) . . . . ?
C2 C3 S4 C5 -17.3(3) . . . . ?
S2 C3 S4 C5 163.76(16) . . . . ?
C4 C5 S4 C3 53.1(2) . . . . ?
C1 C6 S5 C7 179.5(2) . . . . ?
S6 C6 S5 C7 0.73(16) . . . . ?
C8 C7 S5 C6 -0.6(2) . . . . ?
S7 C7 S5 C6 -176.17(16) . . . . ?
C1 C6 S6 C8 -179.3(2) . . . . ?
S5 C6 S6 C8 -0.62(16) . . . . ?
C7 C8 S6 C6 0.2(2) . . . . ?
S8 C8 S6 C6 177.06(15) . . . . ?
C8 C7 S7 C9 -36.9(3) . . . . ?
S5 C7 S7 C9 138.34(17) . . . . ?
C10 C9 S7 C7 66.9(2) . . . . ?
C7 C8 S8 C10 15.5(3) . . . . ?
S6 C8 S8 C10 -160.89(19) . . . . ?
C9 C10 S8 C8 17.3(3) . . . . ?
C16 C11 S9 C12 -179.2(2) . . . . ?
S10 C11 S9 C12 3.83(17) . . . . ?
C13 C12 S9 C11 -2.2(2) . . . . ?
S11 C12 S9 C11 -178.07(15) . . . . ?
C16 C11 S10 C13 179.1(2) . . . . ?
S9 C11 S10 C13 -3.88(17) . . . . ?
C12 C13 S10 C11 2.4(2) . . . . ?
S12 C13 S10 C11 177.08(16) . . . . ?
C13 C12 S11 C14 -4.5(3) . . . . ?
S9 C12 S11 C14 170.71(17) . . . . ?
C15 C14 S11 C12 -31.1(3) . . . . ?
C12 C13 S12 C15 29.0(3) . . . . ?
S10 C13 S12 C15 -145.10(17) . . . . ?
C14 C15 S12 C13 -63.0(2) . . . . ?
C11 C16 S13 C17 -176.9(2) . . . . ?
S14 C16 S13 C17 -0.91(18) . . . . ?
C18 C17 S13 C16 1.0(3) . . . . ?
S15 C17 S13 C16 179.12(16) . . . . ?
C11 C16 S14 C18 176.6(2) . . . . ?
S13 C16 S14 C18 0.59(18) . . . . ?
C17 C18 S14 C16 0.1(3) . . . . ?
S16 C18 S14 C16 -179.01(17) . . . . ?
C18 C17 S15 C19 20.2(3) . . . . ?
S13 C17 S15 C19 -157.69(17) . . . . ?
C20 C19 S15 C17 -55.8(2) . . . . ?
C17 C18 S16 C20 6.7(3) . . . . ?
S14 C18 S16 C20 -174.32(17) . . . . ?
C19 C20 S16 C18 -42.4(3) . . . . ?
